data_7129278
loop_
_publ_author_name
'Dearle, Alice E.'
'Cutler, Daniel J.'
'Coletta, Marco'
'Lee, Edward'
'Dey, Sourav'
'Sanz, Sergio'
'Fraser, Hector W. L.'
'Nichol, Gary S.'
'Rajaraman, Gopalan'
'Schnack, J\"urgen'
'Cronin, Leroy'
'Brechin, Euan K.'

_publ_section_title
;
 An [FeIII30] molecular metal oxide
;
_journal_name_full 'Chemical Communications'
_journal_paper_doi 10.1039/D1CC06224G
_journal_year 2021
_chemical_absolute_configuration ad
_chemical_formula_moiety 'C105 H135 Br9 Fe30 N15 O47, 3(Br), 1[C7H9N], [solvent]'
_chemical_formula_sum 'C112 H159 Br12 Fe30 N16 O47'
_chemical_formula_weight 5115.96
_space_group_crystal_system monoclinic
_space_group_IT_number 7
_space_group_name_Hall 'P -2yac'
_space_group_name_H-M_alt 'P 1 n 1'
_atom_sites_solution_hydrogens geom
_atom_sites_solution_primary iterative
_audit_creation_date 2021-04-09
_audit_creation_method
;
Olex2 1.3-beta
(compiled 2020.11.12 svn.r5f609507 for OlexSys, GUI svn.r6272)
;
_audit_update_record
;
2021-08-26 deposited with the CCDC.	2021-11-17 downloaded from the CCDC.
;
_cell_angle_alpha 90
_cell_angle_beta 96.882(2)
_cell_angle_gamma 90
_cell_formula_units_Z 4
_cell_length_a 30.929(3)
_cell_length_b 21.777(2)
_cell_length_c 32.273(4)
_cell_measurement_reflns_used 9629
_cell_measurement_temperature 100.0
_cell_measurement_theta_max 18.27
_cell_measurement_theta_min 2.15
_cell_volume 21581(4)
_computing_cell_refinement 'SAINT V8.40A (Bruker, 2019)'
_computing_data_collection 'GDA - generic data acquisition software'
_computing_data_reduction 'SAINT V8.40A (Bruker, 2019)'
_computing_molecular_graphics 'Olex2 1.3-beta (Dolomanov et al., 2009)'
_computing_publication_material 'Olex2 1.3-beta (Dolomanov et al., 2009)'
_computing_structure_refinement 'SHELXL 2018/3 (Sheldrick, 2015)'
_computing_structure_solution
;
Superflip  (Palatinus & Chapuis, 2007;Palatinus & van der Lee, 2008;
Palatinus et al., 2012)
;
_diffrn_ambient_temperature 100.0
_diffrn_detector 'Photon counting pixel array'
_diffrn_detector_type 'Dectris PILATUS 2M'
_diffrn_measured_fraction_theta_full 0.998
_diffrn_measured_fraction_theta_max 0.997
_diffrn_measurement_device 'Fixed \c 3-circle diffractometer'
_diffrn_measurement_device_type 'Diamond Light Source I-19 EH1'
_diffrn_measurement_method 'shutterless scans'
_diffrn_measurement_specimen_support 'MiTeGen MicroMount'
_diffrn_radiation_monochromator 'Silicon 111'
_diffrn_radiation_probe x-ray
_diffrn_radiation_type Synchrotron
_diffrn_radiation_wavelength 0.6889
_diffrn_reflns_av_R_equivalents 0.0752
_diffrn_reflns_av_unetI/netI 0.0812
_diffrn_reflns_Laue_measured_fraction_full 0.998
_diffrn_reflns_Laue_measured_fraction_max 0.997
_diffrn_reflns_limit_h_max 30
_diffrn_reflns_limit_h_min -30
_diffrn_reflns_limit_k_max 21
_diffrn_reflns_limit_k_min -21
_diffrn_reflns_limit_l_max 32
_diffrn_reflns_limit_l_min -32
_diffrn_reflns_number 168652
_diffrn_reflns_point_group_measured_fraction_full 0.992
_diffrn_reflns_point_group_measured_fraction_max 0.992
_diffrn_reflns_theta_full 20.136
_diffrn_reflns_theta_max 20.136
_diffrn_reflns_theta_min 0.835
_diffrn_source Synchrotron
_diffrn_source_current 0.0
_diffrn_source_details 'Allan et al. (2017)'
_diffrn_source_power 0.0
_diffrn_source_type 'Diamond Light Source Beamline I19-1'
_diffrn_source_voltage 0.0
_diffrn_standards_number 0
_entry.id xia2

_exptl_absorpt_coefficient_mu 3.885
_exptl_absorpt_correction_T_max 0.4251
_exptl_absorpt_correction_T_min 0.2287
_exptl_absorpt_correction_type multi-scan
_exptl_absorpt_process_details
;
SADABS-2016/2 (Bruker,2016/2) was used for absorption correction.
wR2(int) was 0.1294 before and 0.0795 after correction.
The Ratio of minimum to maximum transmission is 0.5380.
The \l/2 correction factor is Not present.
;
_exptl_crystal_colour brown
_exptl_crystal_colour_primary brown
_exptl_crystal_density_diffrn 1.575
_exptl_crystal_description plate
_exptl_crystal_F_000 10076
_exptl_crystal_recrystallization_method
'The material was recrystallised from a mixture of acetonitrile and isopropanol  by vapour diffusion'
_exptl_crystal_size_max 0.147
_exptl_crystal_size_mid 0.12
_exptl_crystal_size_min 0.042
_refine_diff_density_max 0.614
_refine_diff_density_min -0.468
_refine_diff_density_rms 0.082
_refine_ls_abs_structure_details
;
 Refined as an inversion twin.
;
_refine_ls_abs_structure_Flack 0.159(10)
_refine_ls_extinction_method none
_refine_ls_goodness_of_fit_ref 1.038
_refine_ls_hydrogen_treatment constr
_refine_ls_matrix_type full
_refine_ls_number_parameters 3442
_refine_ls_number_reflns 44728
_refine_ls_number_restraints 9631
_refine_ls_restrained_S_all 0.959
_refine_ls_R_factor_all 0.0794
_refine_ls_R_factor_gt 0.0549
_refine_ls_shift/su_max 0.001
_refine_ls_shift/su_mean 0.000
_refine_ls_structure_factor_coef Fsqd
_refine_ls_weighting_details 'w=1/[\s^2^(Fo^2^)+(0.0830P)^2^] where P=(Fo^2^+2Fc^2^)/3'
_refine_ls_weighting_scheme calc
_refine_ls_wR_factor_gt 0.1405
_refine_ls_wR_factor_ref 0.1530
_reflns_Friedel_coverage 0.989
_reflns_Friedel_fraction_full 0.987
_reflns_Friedel_fraction_max 0.987
_reflns_number_gt 32432
_reflns_number_total 44728
_reflns_threshold_expression 'I > 2\s(I)'
_cod_data_source_file d1cc06224g2.cif
_cod_data_source_block eb20195
_cod_original_cell_volume 21580(4)
_cod_database_code 7129278
_shelx_shelxl_version_number 2018/3
_shelx_space_group_comment
;
The symmetry employed for this shelxl refinement is uniquely defined
by the following loop, which should always be used as a source of
symmetry information in preference to the above space-group names.
They are only intended as comments.
;
_shelx_estimated_absorpt_t_max 0.854
_shelx_estimated_absorpt_t_min 0.599
_olex2_refinement_description
;
1. Twinned data refinement
 Scales: 0.841(10)
 0.159(10)
2. Fixed Uiso
 At 1.2 times of:
  All C(H) groups
 At 1.5 times of:
  All C(H,H,H) groups
3. Restrained distances
 C93-C89 = C86-C82 = C58-C54 = C44-C40 = C30-C26 = C23-C19 = C37-C33 = C51-C47
 = C96-C100 = C7-C3 = C14-C10 = C79-C75 = C72-C68 = C65-C61
 1.51 with sigma of 0.02
 C207-C203 = C214-C210 = C221-C217 = C228-C224 = C235-C231 = C242-C238 = C249-
 C245 = C256-C252 = C263-C259 = C270-C266 = C277-C273 = C284-C280 = C291-C287 =
 C298-C294 = C305-C301
 1.5 with sigma of 0.02
 C7-C6 = C14-C13 = C23-C22 = C30-C29 = C36-C37 = C43-C44 = C51-C50 = C57-C58 =
 C64-C65 = C72-C71 = C79-C78 = C86-C85 = C92-C93 = C99-C100 = C106-C107
 2.97 with sigma of 0.02
 C207-C206 = C213-C214 = C220-C221 = C228-C227 = C234-C235 = C241-C242 = C248-
 C249 = C256-C255 = C263-C262 = C270-C269 = C276-C277 = C283-C284 = C290-C291 =
 C297-C298 = C304-C305
 2.97 with sigma of 0.02
 C57-C53 = C43-C39 = C22-C18 = C36-C32 = C99-C95 = C92-C88 = C85-C81 = C78-C74
 = C71-C67 = C64-C60 = C9-C13 = C6-C2
 1.5 with sigma of 0.02
 C206-C202 = C213-C209 = C220-C216 = C227-C223 = C234-C230 = C241-C237 = C248-
 C244 = C255-C251 = C262-C258 = C269-C265 = C276-C272 = C283-C279 = C290-C286 =
 C297-C293 = C304-C300
 1.51 with sigma of 0.02
 C107-C103
 1.51 with sigma of 0.02
 C50-C46
 1.5 with sigma of 0.02
 C106-C104
 1.5 with sigma of 0.02
 C29-C25
 1.5 with sigma of 0.02
4. Restrained planarity
 N10, C66, C67, C68, C69, C70, C71, C72
 with sigma of 0.1
 N205, C229, C230, C231, C232, C233, C234, C235
 with sigma of 0.1
 N2, C8, C9, C10, C11, C12, C13, C14
 with sigma of 0.1
 N6, C38, C39, C40, C41, C42, C43, C44
 with sigma of 0.1
 N13, C87, C88, C89, C90, C91, C92, C93
 with sigma of 0.1
 N203, C215, C216, C217, C218, C219, C220, C221
 with sigma of 0.1
 N211, C271, C272, C273, C274, C275, C276, C277
 with sigma of 0.1
 N214, C292, C293, C294, C295, C296, C297, C298
 with sigma of 0.1
 N7, C45, C46, C47, C48, C49, C50, C51
 with sigma of 0.1
 N8, C52, C53, C54, C55, C56, C57, C58
 with sigma of 0.1
 N209, C257, C258, C259, C260, C261, C262, C263
 with sigma of 0.1
 N4, C24, C25, C26, C27, C28, C29, C30
 with sigma of 0.1
 N215, C299, C300, C301, C302, C303, C305
 with sigma of 0.1
 N15, C101, C102, C103, C104, C105, C106, C107
 with sigma of 0.1
 N208, C250, C251, C252, C253, C254, C255, C256
 with sigma of 0.1
 N206, C236, C237, C238, C239, C240, C241, C242
 with sigma of 0.1
 N11, C73, C74, C75, C76, C77, C78, C79
 with sigma of 0.1
 N9, C59, C60, C61, C62, C63, C64, C65
 with sigma of 0.1
 N5, C31, C32, C33, C34, C35, C36, C37
 with sigma of 0.1
 N12, C80, C81, C82, C83, C84, C85, C86
 with sigma of 0.1
 N1, C1, C2, C3, C4, C5, C6, C7
 with sigma of 0.1
 N14, C94, C95, C96, C97, C98, C99, C100
 with sigma of 0.1
 N3, C17, C18, C19, C20, C21, C22, C23
 with sigma of 0.1
 N207, C243, C244, C245, C246, C247, C248, C249
 with sigma of 0.1
 N213, C285, C286, C287, C288, C289, C290, C291
 with sigma of 0.1
 N210, C264, C265, C266, C267, C268, C269, C270
 with sigma of 0.1
 N201, C201, C202, C203, C204, C205, C206, C207
 with sigma of 0.1
 N212, C278, C279, C280, C281, C282, C283, C284
 with sigma of 0.1
 N202, C208, C209, C210, C211, C212, C213, C214
 with sigma of 0.1
 N204, C222, C223, C224, C225, C226, C227, C228
 with sigma of 0.1
5. Rigid bond restraints
 All non-hydrogen atoms
 with sigma for 1-2 distances of 0.01 and sigma for 1-3 distances of 0.01
6. Uiso/Uaniso restraints and constraints
All non-hydrogen atoms have similar U: within 2A with sigma of 0.04 and sigma
for terminal atoms of 0.08 within 2A
7. Rigid body (RIGU) restrains
 All non-hydrogen atoms
 with sigma for 1-2 distances of 0.004 and sigma for 1-3 distances of 0.004
8.a Me refined with riding coordinates:
 C13(H13A,H13B,H13C), C14(H14A,H14B,H14C), C29(H29A,H29B,H29C), C44(H44A,H44B,
 H44C), C50(H50A,H50B,H50C), C51(H51A,H51B,H51C), C57(H57A,H57B,H57C), C71(H71A,
 H71B,H71C), C93(H93A,H93B,H93C), C106(H10D,H10E,H10F), C107(H10G,H10H,H10I),
 C220(H22D,H22E,H22F), C221(H22G,H22H,H22I), C234(H23D,H23E,H23F), C235(H23G,
 H23H,H23I), C242(H24D,H24E,H24F), C256(H25D,H25E,H25F), C263(H26D,H26E,H26F),
 C276(H27D,H27E,H27F), C297(H29J,H29K,H29L), C298(H29M,H29N,H29O), C305(H30G,
 H30H,H30I)
8.b Aromatic/amide H refined with riding coordinates:
 C1(H1), C4(H4), C5(H5), C8(H8), C11(H11), C12(H12), C17(H17), C20(H20),
 C21(H21), C28(H28), C27(H27), C24(H24), C35(H35), C34(H34), C31(H31), C42(H42),
  C41(H41), C38(H38), C45(H45), C48(H48), C49(H49), C56(H56), C55(H55),
 C52(H52), C63(H63), C62(H62), C59(H59), C66(H66), C69(H69), C70(H70), C73(H73),
  C76(H76), C77(H77), C84(H84), C83(H83), C80(H80), C91(H91), C90(H90),
 C87(H87), C98(H98), C97(H97), C94(H94), C105(H105), C102(H102), C101(H101),
 C205(H205), C204(H204), C201(H201), C208(H208), C211(H211), C212(H212),
 C215(H215), C218(H218), C219(H219), C226(H226), C225(H225), C222(H222),
 C229(H229), C232(H232), C233(H233), C240(H240), C239(H239), C236(H236),
 C243(H243), C246(H246), C247(H247), C250(H250), C253(H253), C254(H254),
 C257(H257), C260(H260), C261(H261), C264(H264), C267(H267), C268(H268),
 C275(H275), C274(H274), C271(H271), C278(H278), C281(H281), C282(H282),
 C285(H285), C288(H288), C289(H289), C296(H296), C295(H295), C292(H292),
 C299(H299), C302(H302), C303(H303)
8.c Fitted hexagon refined as free rotating group:
 N1(C1,C2,C3,C4,C5), N2(C8,C9,C10,C11,C12), N3(C17,C18,C19,C20,C21), N4(C28,
 C27,C26,C25,C24), N5(C35,C34,C33,C32,C31), N6(C42,C41,C40,C39,C38), N7(C45,C46,
 C47,C48,C49), N8(C56,C55,C54,C53,C52), N9(C63,C62,C61,C60,C59), N10(C66,C67,
 C68,C69,C70), N11(C73,C74,C75,C76,C77), N12(C84,C83,C82,C81,C80), N13(C91,C90,
 C89,C88,C87), N14(C98,C97,C96,C95,C94), N15(C105,C104,C103,C102,C101),
 N201(C205,C204,C203,C202,C201), N202(C208,C209,C210,C211,C212), N203(C215,C216,
 C217,C218,C219), N204(C226,C225,C224,C223,C222), N205(C229,C230,C231,C232,
 C233), N206(C240,C239,C238,C237,C236), N207(C243,C244,C245,C246,C247),
 N208(C250,C251,C252,C253,C254), N209(C257,C258,C259,C260,C261), N210(C264,C265,
 C266,C267,C268), N211(C275,C274,C273,C272,C271), N212(C278,C279,C280,C281,
 C282), N213(C285,C286,C287,C288,C289), N214(C296,C295,C294,C293,C292),
 N215(C299,C300,C301,C302,C303)
8.d Idealised Me refined as rotating group:
 C6(H6A,H6B,H6C), C7(H7A,H7B,H7C), C22(H22A,H22B,H22C), C23(H23A,H23B,H23C),
 C30(H30A,H30B,H30C), C36(H36A,H36B,H36C), C37(H37A,H37B,H37C), C43(H43A,H43B,
 H43C), C58(H58A,H58B,H58C), C64(H64A,H64B,H64C), C65(H65A,H65B,H65C), C72(H72A,
 H72B,H72C), C78(H78A,H78B,H78C), C79(H79A,H79B,H79C), C85(H85A,H85B,H85C),
 C86(H86A,H86B,H86C), C92(H92A,H92B,H92C), C99(H99A,H99B,H99C), C100(H10A,H10B,
 H10C), C206(H20A,H20B,H20C), C207(H20D,H20E,H20F), C213(H21A,H21B,H21C),
 C214(H21D,H21E,H21F), C227(H22J,H22K,H22L), C228(H22M,H22N,H22O), C241(H24A,
 H24B,H24C), C248(H24G,H24H,H24I), C249(H24J,H24K,H24L), C255(H25A,H25B,H25C),
 C262(H26A,H26B,H26C), C269(H26G,H26H,H26I), C270(H27A,H27B,H27C), C277(H27G,
 H27H,H27I), C283(H28A,H28B,H28C), C284(H28D,H28E,H28F), C290(H29D,H29E,H29F),
 C291(H29G,H29H,H29I), C304(H30D,H30E,H30F)
;
_smtbx_masks_special_details
;
A solvent mask was calculated and 1520 electrons were 
found in a volume of 7494\%A^3^ in 1 void per unit cell. 
 
Charge balance requires the presence of two bromide per Fe30 cluster. 
The asymmetric unit contains six bromide, four of which balance the Fe30 charge. 
The remaining two bromide are assumed to be balanced by the presence of two additional 
lutidinium cations in the asymmetric unit which are highly disordered in the residual 
electron density and cannot be modelled. This accounts for 232 electrons in the asymmetric unit. 
 
Solvent masking indicates a further 528 electrons in the asymmetric unit. This is assumed 
to be solvent but no attempt has been made to model this. It is worth noting that, before 
solvent masking, the largest residual peak was less than 3 electrons high. This indicates that 
the residual density remaining when the two Fe30 clusters and six bromide anions were located 
is very diffuse and almost impossible to model using discrete atoms.
;
_smtbx_masks_void_probe_radius 1.2
_smtbx_masks_void_truncation_radius 1.2
_olex2_diffrn_ambient_temperature_device 'Oxford Cryosystems Cryostream 800'
_olex2_exptl_crystal_mounting_method 'The crystal was mounted on a MITIGEN holder in Paratone oil'
_olex2_submission_original_sample_id 'MC_Exp 1321_iPrOH'
_olex2_submission_special_instructions 'No special instructions were received'

loop_
_space_group_symop_operation_xyz
'x, y, z'
'x+1/2, -y, z+1/2'

loop_
_atom_site_label
_atom_site_type_symbol
_atom_site_fract_x
_atom_site_fract_y
_atom_site_fract_z
_atom_site_U_iso_or_equiv
_atom_site_adp_type
_atom_site_occupancy
_atom_site_site_symmetry_order
_atom_site_calc_flag
_atom_site_refinement_flags_posn
_atom_site_refinement_flags_adp
_atom_site_refinement_flags_occupancy
_atom_site_disorder_assembly
_atom_site_disorder_group
Br1 Br 0.11617(10) -0.23068(13) 0.32112(11) 0.1250(10) Uani 1 1 d . U . . .
Br2 Br 0.24857(10) -0.24547(12) 0.31781(10) 0.1132(9) Uani 1 1 d . U . . .
Br3 Br 0.09944(8) 0.08566(12) 0.13054(8) 0.1000(8) Uani 1 1 d . U . . .
Br4 Br 0.24945(8) 0.07284(12) 0.12879(8) 0.0987(8) Uani 1 1 d . U . . .
Br5 Br 0.18587(8) 0.26182(12) 0.16271(8) 0.0980(8) Uani 1 1 d . U . . .
Br6 Br 0.37216(9) 0.25716(15) 0.41287(13) 0.1470(13) Uani 1 1 d . U . . .
Br7 Br 0.07580(9) 0.29391(14) 0.41532(11) 0.1247(10) Uani 1 1 d . U . . .
Br8 Br -0.00302(9) 0.14782(18) 0.38524(13) 0.1629(15) Uani 1 1 d . U . . .
Br9 Br 0.42622(8) 0.09281(14) 0.38304(11) 0.1228(10) Uani 1 1 d . U . . .
Fe1 Fe 0.04805(9) -0.03301(16) 0.32076(12) 0.0915(10) Uani 1 1 d . U . . .
Fe2 Fe 0.10705(10) -0.02828(17) 0.39847(11) 0.0919(10) Uani 1 1 d . U . . .
Fe3 Fe 0.04727(9) 0.07453(15) 0.25901(11) 0.0841(9) Uani 1 1 d . U . . .
Fe4 Fe 0.08784(9) -0.04962(14) 0.23871(10) 0.0761(9) Uani 1 1 d . U . . .
Fe5 Fe 0.10704(9) 0.17670(14) 0.28141(10) 0.0738(8) Uani 1 1 d . U . . .
Fe6 Fe 0.18249(8) -0.05502(13) 0.24225(10) 0.0709(8) Uani 1 1 d . U . . .
Fe7 Fe 0.15828(9) 0.28915(14) 0.29842(10) 0.0772(9) Uani 1 1 d . U . . .
Fe8 Fe 0.27523(9) -0.06898(14) 0.23625(10) 0.0717(8) Uani 1 1 d . U . . .
Fe9 Fe 0.25748(9) 0.27798(14) 0.29689(10) 0.0753(8) Uani 1 1 d . U . . .
Fe10 Fe 0.29179(8) 0.15693(14) 0.27989(10) 0.0708(8) Uani 1 1 d . U . . .
Fe11 Fe 0.33376(8) 0.04436(14) 0.25566(10) 0.0748(8) Uani 1 1 d . U . . .
Fe12 Fe 0.33802(9) -0.06427(14) 0.31681(10) 0.0782(9) Uani 1 1 d . U . . .
Fe13 Fe 0.30234(10) -0.04994(15) 0.39570(10) 0.0807(9) Uani 1 1 d . U . . .
Fe14 Fe 0.22287(10) 0.19457(16) 0.43858(10) 0.0833(9) Uani 1 1 d . U . . .
Fe15 Fe 0.22011(9) 0.29588(15) 0.38007(11) 0.0823(9) Uani 1 1 d . U . . .
Fe16 Fe 0.13626(10) -0.12473(15) 0.32216(11) 0.0827(9) Uani 1 1 d . U . . .
Fe17 Fe 0.24192(10) -0.13659(13) 0.32057(10) 0.0757(8) Uani 1 1 d . U . . .
Fe18 Fe 0.13071(9) 0.07757(14) 0.20201(10) 0.0738(8) Uani 1 1 d . U . . .
Fe19 Fe 0.23739(8) 0.06643(14) 0.20028(9) 0.0694(8) Uani 1 1 d . U . . .
Fe20 Fe 0.19347(9) 0.19973(14) 0.22397(10) 0.0716(8) Uani 1 1 d . U . . .
Fe21 Fe 0.30909(9) 0.20699(15) 0.38122(11) 0.0791(9) Uani 1 1 d . U . . .
Fe22 Fe 0.12375(9) 0.22745(15) 0.38314(11) 0.0811(9) Uani 1 1 d . U . . .
Fe23 Fe 0.06149(9) 0.10828(15) 0.36158(11) 0.0858(10) Uani 1 1 d . U . . .
Fe24 Fe 0.35180(9) 0.07677(15) 0.35860(10) 0.0788(9) Uani 1 1 d . U . . .
Fe25 Fe 0.24782(8) 0.02687(13) 0.31215(9) 0.0665(8) Uani 1 1 d . U . . .
Fe26 Fe 0.20387(10) -0.04495(15) 0.39225(10) 0.0768(9) Uani 1 1 d . U . . .
Fe27 Fe 0.26669(9) 0.07612(14) 0.41480(10) 0.0743(8) Uani 1 1 d . U . . .
Fe28 Fe 0.16080(9) 0.08780(15) 0.41518(10) 0.0783(9) Uani 1 1 d . U . . .
Fe29 Fe 0.20609(8) 0.15473(14) 0.33426(10) 0.0684(8) Uani 1 1 d . U . . .
Fe30 Fe 0.14556(8) 0.03765(13) 0.31342(9) 0.0667(8) Uani 1 1 d . U . . .
O1 O 0.0972(4) -0.0831(6) 0.3483(5) 0.090(3) Uani 1 1 d . U . . .
O2 O 0.0637(4) 0.0230(6) 0.3680(5) 0.086(3) Uani 1 1 d . U . . .
O3 O 0.0070(4) 0.0264(7) 0.2919(5) 0.093(3) Uani 1 1 d . U . . .
O4 O 0.0428(4) -0.0898(6) 0.2710(5) 0.085(3) Uani 1 1 d . U . . .
O5 O 0.1568(5) -0.0830(6) 0.4237(4) 0.091(3) Uani 1 1 d . U . . .
O6 O 0.1201(4) 0.0348(7) 0.4427(4) 0.088(3) Uani 1 1 d . U . . .
O7 O 0.0442(4) 0.0111(6) 0.2118(4) 0.079(3) Uani 1 1 d . U . . .
O8 O 0.0912(4) 0.0097(6) 0.2880(4) 0.072(2) Uani 1 1 d . U . . .
O9 O 0.1556(4) 0.0200(6) 0.3678(4) 0.073(3) Uani 1 1 d . U . . .
O10 O 0.2146(4) 0.0284(6) 0.4378(4) 0.076(3) Uani 1 1 d . U . . .
O11 O 0.1353(4) -0.0981(6) 0.2674(4) 0.074(3) Uani 1 1 d . U . . .
O12 O 0.1946(4) -0.1051(6) 0.3479(4) 0.082(3) Uani 1 1 d . U . . .
O13 O 0.0624(4) 0.1317(6) 0.3073(4) 0.081(3) Uani 1 1 d . U . . .
O14 O 0.1139(4) 0.1396(6) 0.3902(4) 0.081(3) Uani 1 1 d . U . . .
O15 O 0.2321(4) -0.1078(6) 0.2671(4) 0.073(3) Uani 1 1 d . U . . .
O16 O 0.2532(4) -0.0924(6) 0.4221(4) 0.085(3) Uani 1 1 d . U . . .
O17 O 0.1343(4) -0.0064(6) 0.2144(4) 0.069(3) Uani 1 1 d . U . . .
O18 O 0.1917(3) 0.0023(6) 0.2891(4) 0.065(3) Uani 1 1 d . U . . .
O19 O 0.1549(4) 0.1227(6) 0.3086(4) 0.063(3) Uani 1 1 d . U . . .
O20 O 0.0960(4) 0.1165(6) 0.2344(4) 0.077(3) Uani 1 1 d . U . . .
O21 O 0.1755(4) 0.1456(7) 0.4630(4) 0.088(3) Uani 1 1 d . U . . .
O22 O 0.1183(4) 0.2397(6) 0.3290(4) 0.076(3) Uani 1 1 d . U . . .
O23 O 0.3236(4) -0.1214(6) 0.2685(4) 0.075(3) Uani 1 1 d . U . . .
O24 O 0.2940(4) -0.1060(6) 0.3462(4) 0.071(3) Uani 1 1 d . U . . .
O25 O 0.2268(4) -0.0140(5) 0.2147(4) 0.067(3) Uani 1 1 d . U . . .
O26 O 0.2913(4) -0.0095(5) 0.2858(4) 0.063(2) Uani 1 1 d . U . . .
O27 O 0.3082(4) 0.0160(6) 0.4416(4) 0.079(3) Uani 1 1 d . U . . .
O28 O 0.2507(4) 0.0085(6) 0.3684(4) 0.071(2) Uani 1 1 d . U . . .
O29 O 0.2134(4) 0.1264(6) 0.3899(4) 0.069(2) Uani 1 1 d . U . . .
O30 O 0.1873(4) 0.1140(5) 0.2091(4) 0.069(3) Uani 1 1 d . U . . .
O31 O 0.2697(4) 0.1345(7) 0.4617(4) 0.086(3) Uani 1 1 d . U . . .
O32 O 0.2484(4) 0.1128(5) 0.3082(4) 0.062(3) Uani 1 1 d . U . . .
O33 O 0.1790(4) 0.2464(6) 0.4074(4) 0.078(3) Uani 1 1 d . U . . .
O34 O 0.1501(4) 0.2265(6) 0.2547(4) 0.069(3) Uani 1 1 d . U . . .
O35 O 0.1717(4) 0.3444(6) 0.3474(4) 0.081(3) Uani 1 1 d . U . . .
O36 O 0.2099(4) 0.2413(5) 0.3283(4) 0.067(2) Uani 1 1 d . U . . .
O37 O 0.3439(4) -0.0051(6) 0.3632(4) 0.079(3) Uani 1 1 d . U . . .
O38 O 0.3187(4) -0.0158(6) 0.2096(4) 0.072(3) Uani 1 1 d . U . . .
O39 O 0.3793(4) -0.0132(6) 0.2847(4) 0.077(3) Uani 1 1 d . U . . .
O40 O 0.3391(4) 0.1014(6) 0.3046(4) 0.076(3) Uani 1 1 d . U . . .
O41 O 0.3119(4) 0.1202(6) 0.3877(4) 0.074(3) Uani 1 1 d . U . . .
O42 O 0.3015(4) 0.2207(6) 0.3262(4) 0.072(3) Uani 1 1 d . U . . .
O43 O 0.2483(4) 0.2162(6) 0.2539(4) 0.068(3) Uani 1 1 d . U . . .
O44 O 0.2632(4) 0.2368(6) 0.4073(4) 0.084(3) Uani 1 1 d . U . . .
O45 O 0.2061(4) 0.3272(6) 0.2697(4) 0.075(3) Uani 1 1 d . U . . .
O46 O 0.2653(4) 0.3358(6) 0.3478(4) 0.077(3) Uani 1 1 d . U . . .
O47 O 0.2854(4) 0.0969(5) 0.2333(4) 0.067(3) Uani 1 1 d . U . . .
N1 N -0.0029(4) -0.0767(6) 0.3456(4) 0.094(4) Uani 1 1 d G U . . .
C1 C -0.0392(5) -0.0424(5) 0.3527(5) 0.122(8) Uani 1 1 d G U . . .
H1 H -0.040263 -0.000598 0.346676 0.146 Uiso 1 1 calc R U . . .
C2 C -0.0739(4) -0.0705(7) 0.3689(6) 0.132(8) Uani 1 1 d DG U . . .
C3 C -0.0723(4) -0.1329(7) 0.3779(5) 0.115(7) Uani 1 1 d DG U . . .
C4 C -0.0360(5) -0.1672(5) 0.3708(5) 0.113(7) Uani 1 1 d G U . . .
H4 H -0.034948 -0.208984 0.376847 0.135 Uiso 1 1 calc R U . . .
C5 C -0.0013(4) -0.1391(6) 0.3547(5) 0.104(7) Uani 1 1 d G U . . .
H5 H 0.022975 -0.162041 0.349925 0.124 Uiso 1 1 calc R U . . .
N2 N 0.0651(5) -0.0780(7) 0.4345(5) 0.125(6) Uani 1 1 d G U . . .
C8 C 0.0286(6) -0.0471(6) 0.4449(6) 0.135(9) Uani 1 1 d G U . . .
H8 H 0.024220 -0.006088 0.437492 0.162 Uiso 1 1 calc R U . . .
C9 C -0.0013(5) -0.0774(9) 0.4665(6) 0.160(10) Uani 1 1 d DG U . . .
C10 C 0.0053(6) -0.1387(9) 0.4776(6) 0.168(10) Uani 1 1 d DG U . . .
C11 C 0.0418(7) -0.1696(7) 0.4671(6) 0.143(9) Uani 1 1 d G U . . .
H11 H 0.046182 -0.210583 0.474572 0.172 Uiso 1 1 calc R U . . .
C12 C 0.0717(5) -0.1392(8) 0.4456(5) 0.131(8) Uani 1 1 d G U . . .
H12 H 0.096111 -0.159910 0.438569 0.157 Uiso 1 1 calc R U . . .
N3 N -0.0060(3) 0.1221(7) 0.2247(5) 0.100(5) Uani 1 1 d G U . . .
C17 C -0.0051(4) 0.1297(7) 0.1821(5) 0.105(7) Uani 1 1 d G U . . .
H17 H 0.019400 0.118149 0.169891 0.127 Uiso 1 1 calc R U . . .
C18 C -0.0409(6) 0.1547(8) 0.1576(4) 0.116(7) Uani 1 1 d DG U . . .
C19 C -0.0775(4) 0.1720(8) 0.1758(6) 0.146(9) Uani 1 1 d DG U . . .
C20 C -0.0784(4) 0.1644(10) 0.2185(6) 0.166(11) Uani 1 1 d G U . . .
H20 H -0.102945 0.175983 0.230661 0.199 Uiso 1 1 calc R U . . .
C21 C -0.0427(5) 0.1395(9) 0.2429(4) 0.139(9) Uani 1 1 d G U . . .
H21 H -0.043245 0.134364 0.271468 0.167 Uiso 1 1 calc R U . . .
N4 N 0.0705(4) -0.1116(6) 0.1898(4) 0.100(5) Uani 1 1 d G U . . .
C28 C 0.0680(5) -0.1743(7) 0.1973(4) 0.099(6) Uani 1 1 d G U . . .
H28 H 0.076096 -0.189635 0.223997 0.119 Uiso 1 1 calc R U . . .
C27 C 0.0535(5) -0.2141(6) 0.1649(6) 0.115(7) Uani 1 1 d G U . . .
H27 H 0.051815 -0.256018 0.169948 0.138 Uiso 1 1 calc R U . . .
C26 C 0.0414(5) -0.1912(9) 0.1250(5) 0.131(8) Uani 1 1 d DG U . . .
C25 C 0.0438(6) -0.1285(10) 0.1175(4) 0.144(9) Uani 1 1 d DG U . . .
C24 C 0.0584(6) -0.0887(6) 0.1499(6) 0.133(8) Uani 1 1 d G U . . .
H24 H 0.060026 -0.046799 0.144818 0.159 Uiso 1 1 calc R U . . .
N5 N 0.0579(3) 0.2356(6) 0.2513(4) 0.075(4) Uani 1 1 d G U . . .
C35 C 0.0574(4) 0.2507(7) 0.2094(4) 0.085(6) Uani 1 1 d G U . . .
H35 H 0.079744 0.237401 0.194743 0.102 Uiso 1 1 calc R U . . .
C34 C 0.0235(4) 0.2858(7) 0.1895(3) 0.103(7) Uani 1 1 d G U . . .
H34 H 0.023197 0.295888 0.161499 0.123 Uiso 1 1 calc R U . . .
C33 C -0.0099(4) 0.3056(7) 0.2115(4) 0.105(7) Uani 1 1 d DG U . . .
C32 C -0.0094(4) 0.2905(8) 0.2534(4) 0.128(9) Uani 1 1 d DG U . . .
C31 C 0.0245(4) 0.2555(7) 0.2733(3) 0.096(7) Uani 1 1 d G U . . .
H31 H 0.024859 0.245317 0.301348 0.116 Uiso 1 1 calc R U . . .
N6 N 0.1715(4) -0.1177(6) 0.1902(4) 0.084(4) Uani 1 1 d G U . . .
C42 C 0.1742(5) -0.1803(7) 0.1985(4) 0.101(6) Uani 1 1 d G U . . .
H42 H 0.178466 -0.194121 0.225991 0.121 Uiso 1 1 calc R U . . .
C41 C 0.1707(5) -0.2222(5) 0.1658(6) 0.123(7) Uani 1 1 d G U . . .
H41 H 0.172563 -0.264058 0.171375 0.148 Uiso 1 1 calc R U . . .
C40 C 0.1644(5) -0.2015(9) 0.1248(5) 0.121(7) Uani 1 1 d DG U . . .
C39 C 0.1616(5) -0.1389(10) 0.1165(4) 0.129(8) Uani 1 1 d DG U . . .
C38 C 0.1652(5) -0.0970(6) 0.1492(5) 0.109(6) Uani 1 1 d G U . . .
H38 H 0.163305 -0.055084 0.143667 0.131 Uiso 1 1 calc R U . . .
N7 N 0.1140(4) 0.3525(6) 0.2705(5) 0.093(4) Uani 1 1 d G U . . .
C45 C 0.1150(5) 0.3705(7) 0.2294(5) 0.112(7) Uani 1 1 d G U . . .
H45 H 0.133915 0.351410 0.213102 0.135 Uiso 1 1 calc R U . . .
C46 C 0.0877(6) 0.4172(9) 0.2125(4) 0.159(11) Uani 1 1 d DG U . . .
C47 C 0.0594(6) 0.4458(8) 0.2368(6) 0.164(11) Uani 1 1 d DG U . . .
C48 C 0.0584(5) 0.4277(8) 0.2779(5) 0.144(10) Uani 1 1 d G U . . .
H48 H 0.039475 0.446834 0.294188 0.173 Uiso 1 1 calc R U . . .
C49 C 0.0857(5) 0.3811(8) 0.2948(4) 0.116(8) Uani 1 1 d G U . . .
H49 H 0.085049 0.368974 0.322388 0.139 Uiso 1 1 calc R U . . .
N8 N 0.2737(4) -0.1340(6) 0.1857(4) 0.086(4) Uani 1 1 d G U . . .
C56 C 0.2827(4) -0.1956(6) 0.1939(4) 0.091(6) Uani 1 1 d G U . . .
H56 H 0.284389 -0.210427 0.221044 0.109 Uiso 1 1 calc R U . . .
C55 C 0.2892(5) -0.2352(5) 0.1614(5) 0.100(6) Uani 1 1 d G U . . .
H55 H 0.295206 -0.276430 0.166803 0.120 Uiso 1 1 calc R U . . .
C54 C 0.2867(5) -0.2130(8) 0.1208(4) 0.109(7) Uani 1 1 d DG U . . .
C53 C 0.2777(5) -0.1514(8) 0.1126(3) 0.112(7) Uani 1 1 d DG U . . .
C52 C 0.2712(5) -0.1118(6) 0.1451(5) 0.115(7) Uani 1 1 d G U . . .
H52 H 0.265207 -0.070562 0.139698 0.138 Uiso 1 1 calc R U . . .
N9 N 0.2992(4) 0.3352(5) 0.2639(4) 0.084(4) Uani 1 1 d G U . . .
C63 C 0.3355(4) 0.3634(7) 0.2853(4) 0.096(6) Uani 1 1 d G U . . .
H63 H 0.343851 0.354210 0.313260 0.115 Uiso 1 1 calc R U . . .
C62 C 0.3594(4) 0.4054(6) 0.2649(5) 0.106(7) Uani 1 1 d G U . . .
H62 H 0.383773 0.424260 0.279234 0.127 Uiso 1 1 calc R U . . .
C61 C 0.3470(5) 0.4192(6) 0.2231(5) 0.109(7) Uani 1 1 d DG U . . .
C60 C 0.3107(5) 0.3910(8) 0.2017(4) 0.132(9) Uani 1 1 d DG U . . .
C59 C 0.2867(4) 0.3490(7) 0.2221(4) 0.112(7) Uani 1 1 d G U . . .
H59 H 0.262406 0.330162 0.207807 0.135 Uiso 1 1 calc R U . . .
N10 N 0.3397(3) 0.2043(5) 0.2463(4) 0.074(4) Uani 1 1 d G U . . .
C66 C 0.3780(4) 0.2262(6) 0.2684(3) 0.074(5) Uani 1 1 d G U . . .
H66 H 0.382736 0.221705 0.297254 0.088 Uiso 1 1 calc R U . . .
C67 C 0.4091(3) 0.2549(6) 0.2474(4) 0.089(6) Uani 1 1 d DG U . . .
C68 C 0.4020(4) 0.2616(6) 0.2043(4) 0.092(6) Uani 1 1 d DG U . . .
C69 C 0.3637(4) 0.2397(7) 0.1822(3) 0.096(7) Uani 1 1 d G U . . .
H69 H 0.358978 0.244240 0.153356 0.116 Uiso 1 1 calc R U . . .
C70 C 0.3326(3) 0.2111(6) 0.2032(4) 0.093(6) Uani 1 1 d G U . . .
H70 H 0.307033 0.196439 0.188437 0.112 Uiso 1 1 calc R U . . .
N11 N 0.3862(4) 0.0810(6) 0.2227(5) 0.101(5) Uani 1 1 d G U . . .
C73 C 0.4270(5) 0.0922(7) 0.2445(4) 0.120(7) Uani 1 1 d G U . . .
H73 H 0.431226 0.087944 0.273344 0.145 Uiso 1 1 calc R U . . .
C74 C 0.4614(3) 0.1098(7) 0.2231(6) 0.135(8) Uani 1 1 d DG U . . .
C75 C 0.4551(4) 0.1162(7) 0.1799(6) 0.132(8) Uani 1 1 d DG U . . .
C76 C 0.4143(6) 0.1050(8) 0.1582(4) 0.138(8) Uani 1 1 d G U . . .
H76 H 0.410033 0.109287 0.129287 0.165 Uiso 1 1 calc R U . . .
C77 C 0.3798(4) 0.0874(7) 0.1795(5) 0.116(7) Uani 1 1 d G U . . .
H77 H 0.352561 0.079960 0.164949 0.139 Uiso 1 1 calc R U . . .
N12 N 0.3928(3) -0.1170(6) 0.3419(4) 0.089(4) Uani 1 1 d G U . . .
C84 C 0.3899(4) -0.1793(6) 0.3504(5) 0.113(8) Uani 1 1 d G U . . .
H84 H 0.363523 -0.199771 0.344326 0.136 Uiso 1 1 calc R U . . .
C83 C 0.4265(5) -0.2112(5) 0.3681(5) 0.112(7) Uani 1 1 d G U . . .
H83 H 0.424644 -0.252874 0.373749 0.134 Uiso 1 1 calc R U . . .
C82 C 0.4660(4) -0.1806(7) 0.3772(5) 0.106(7) Uani 1 1 d DG U . . .
C81 C 0.4688(3) -0.1183(7) 0.3687(5) 0.111(7) Uani 1 1 d DG U . . .
C80 C 0.4322(4) -0.0865(5) 0.3511(5) 0.104(7) Uani 1 1 d G U . . .
H80 H 0.434120 -0.044748 0.345386 0.125 Uiso 1 1 calc R U . . .
N13 N 0.3526(4) -0.1032(6) 0.4312(4) 0.091(4) Uani 1 1 d G U . . .
C91 C 0.3469(4) -0.1648(6) 0.4406(5) 0.108(7) Uani 1 1 d G U . . .
H91 H 0.320282 -0.183762 0.432666 0.129 Uiso 1 1 calc R U . . .
C90 C 0.3811(6) -0.1980(6) 0.4618(5) 0.136(9) Uani 1 1 d G U . . .
H90 H 0.377272 -0.239145 0.468038 0.163 Uiso 1 1 calc R U . . .
C89 C 0.4209(5) -0.1696(8) 0.4736(5) 0.122(7) Uani 1 1 d DG U . . .
C88 C 0.4266(4) -0.1080(8) 0.4642(5) 0.130(8) Uani 1 1 d DG U . . .
C87 C 0.3925(5) -0.0749(6) 0.4430(5) 0.108(7) Uani 1 1 d G U . . .
H87 H 0.396259 -0.033680 0.436703 0.129 Uiso 1 1 calc R U . . .
N14 N 0.2331(5) 0.2527(7) 0.4910(4) 0.104(5) Uani 1 1 d G U . . .
C98 C 0.2000(4) 0.2684(8) 0.5145(5) 0.124(8) Uani 1 1 d G U . . .
H98 H 0.171377 0.257364 0.505501 0.149 Uiso 1 1 calc R U . . .
C97 C 0.2097(5) 0.3008(8) 0.5516(5) 0.113(8) Uani 1 1 d G U . . .
H97 H 0.187512 0.311366 0.567390 0.136 Uiso 1 1 calc R U . . .
C96 C 0.2524(6) 0.3174(8) 0.5651(4) 0.130(8) Uani 1 1 d DG U . . .
C95 C 0.2855(4) 0.3016(9) 0.5416(5) 0.134(9) Uani 1 1 d DG U . . .
C94 C 0.2759(4) 0.2692(8) 0.5045(5) 0.123(8) Uani 1 1 d G U . . .
H94 H 0.298026 0.258655 0.488703 0.148 Uiso 1 1 calc R U . . .
N15 N 0.2318(4) 0.3619(6) 0.4268(4) 0.087(4) Uani 1 1 d G U . . .
C105 C 0.1963(3) 0.3819(7) 0.4458(5) 0.104(7) Uani 1 1 d G U . . .
H105 H 0.168988 0.364571 0.438394 0.125 Uiso 1 1 calc R U . . .
C104 C 0.2016(4) 0.4279(8) 0.4759(5) 0.127(9) Uani 1 1 d DG U . . .
C103 C 0.2424(5) 0.4538(7) 0.4870(5) 0.136(9) Uani 1 1 d DG U . . .
C102 C 0.2779(4) 0.4338(8) 0.4680(5) 0.123(8) Uani 1 1 d G U . . .
H102 H 0.305207 0.451196 0.475412 0.147 Uiso 1 1 calc R U . . .
C101 C 0.2726(3) 0.3879(7) 0.4379(5) 0.105(7) Uani 1 1 d G U . . .
H101 H 0.296358 0.374486 0.425227 0.125 Uiso 1 1 calc R U . . .
C6 C -0.1116(8) -0.0290(11) 0.3690(12) 0.182(15) Uani 1 1 d D U . . .
H6A H -0.138032 -0.052594 0.365829 0.273 Uiso 1 1 calc R U . . .
H6B H -0.112064 -0.000371 0.346285 0.273 Uiso 1 1 calc R U . . .
H6C H -0.109367 -0.006890 0.394902 0.273 Uiso 1 1 calc R U . . .
C7 C -0.1115(8) -0.1624(12) 0.3935(10) 0.163(13) Uani 1 1 d D U . . .
H7A H -0.102132 -0.187978 0.417091 0.245 Uiso 1 1 calc R U . . .
H7B H -0.126657 -0.186935 0.371676 0.245 Uiso 1 1 calc R U . . .
H7C H -0.130605 -0.131035 0.401600 0.245 Uiso 1 1 calc R U . . .
C13 C -0.0364(8) -0.0386(14) 0.4798(10) 0.189(13) Uani 1 1 d D U . . .
H13A H -0.034466 0.001879 0.468332 0.284 Uiso 1 1 calc R U . . .
H13B H -0.064132 -0.056242 0.469916 0.284 Uiso 1 1 calc R U . . .
H13C H -0.033220 -0.036199 0.509683 0.284 Uiso 1 1 calc R U . . .
C14 C -0.0276(12) -0.1698(15) 0.5018(13) 0.28(2) Uani 1 1 d D U . . .
H14A H -0.019011 -0.211668 0.507302 0.421 Uiso 1 1 calc R U . . .
H14B H -0.028779 -0.148630 0.527718 0.421 Uiso 1 1 calc R U . . .
H14C H -0.055752 -0.168836 0.485696 0.421 Uiso 1 1 calc R U . . .
C22 C -0.0384(11) 0.1586(17) 0.1113(8) 0.212(18) Uani 1 1 d D U . . .
H22A H -0.010069 0.145711 0.105467 0.318 Uiso 1 1 calc R U . . .
H22B H -0.043413 0.200221 0.102121 0.318 Uiso 1 1 calc R U . . .
H22C H -0.060148 0.132397 0.096787 0.318 Uiso 1 1 calc R U . . .
C23 C -0.1149(7) 0.2011(13) 0.1483(9) 0.164(13) Uani 1 1 d D U . . .
H23A H -0.120207 0.241513 0.158364 0.246 Uiso 1 1 calc R U . . .
H23B H -0.140614 0.176424 0.148696 0.246 Uiso 1 1 calc R U . . .
H23C H -0.107744 0.203722 0.120188 0.246 Uiso 1 1 calc R U . . .
C29 C 0.0331(14) -0.1089(16) 0.0721(9) 0.27(2) Uani 1 1 d D U . . .
H29A H 0.035690 -0.065086 0.070093 0.407 Uiso 1 1 calc R U . . .
H29B H 0.052994 -0.128198 0.055497 0.407 Uiso 1 1 calc R U . . .
H29C H 0.003859 -0.121006 0.062125 0.407 Uiso 1 1 calc R U . . .
C30 C 0.0294(9) -0.2407(12) 0.0899(9) 0.164(12) Uani 1 1 d D U . . .
H30A H 0.031472 -0.222723 0.063082 0.245 Uiso 1 1 calc R U . . .
H30B H 0.000166 -0.254913 0.091119 0.245 Uiso 1 1 calc R U . . .
H30C H 0.049180 -0.274700 0.094195 0.245 Uiso 1 1 calc R U . . .
C36 C -0.0424(10) 0.3130(18) 0.2786(7) 0.24(2) Uani 1 1 d D U . . .
H36A H -0.059811 0.343884 0.263279 0.364 Uiso 1 1 calc R U . . .
H36B H -0.028381 0.330429 0.304076 0.364 Uiso 1 1 calc R U . . .
H36C H -0.060714 0.279582 0.284998 0.364 Uiso 1 1 calc R U . . .
C37 C -0.0436(7) 0.3478(11) 0.1884(6) 0.107(8) Uani 1 1 d D U . . .
H37A H -0.034957 0.358026 0.161606 0.160 Uiso 1 1 calc R U . . .
H37B H -0.045877 0.384702 0.204257 0.160 Uiso 1 1 calc R U . . .
H37C H -0.071311 0.327434 0.184581 0.160 Uiso 1 1 calc R U . . .
C43 C 0.1576(13) -0.1031(15) 0.0769(9) 0.231(18) Uani 1 1 d D U . . .
H43A H 0.133131 -0.075734 0.076066 0.346 Uiso 1 1 calc R U . . .
H43B H 0.153241 -0.130771 0.053589 0.346 Uiso 1 1 calc R U . . .
H43C H 0.183656 -0.079751 0.075439 0.346 Uiso 1 1 calc R U . . .
C44 C 0.1611(10) -0.2400(14) 0.0869(9) 0.194(15) Uani 1 1 d D U . . .
H44A H 0.163255 -0.282544 0.094722 0.291 Uiso 1 1 calc R U . . .
H44B H 0.133630 -0.232781 0.070401 0.291 Uiso 1 1 calc R U . . .
H44C H 0.184325 -0.229826 0.070830 0.291 Uiso 1 1 calc R U . . .
C50 C 0.0953(13) 0.4319(19) 0.1678(9) 0.29(3) Uani 1 1 d D U . . .
H50A H 0.116805 0.404408 0.159225 0.439 Uiso 1 1 calc R U . . .
H50B H 0.068556 0.427198 0.149712 0.439 Uiso 1 1 calc R U . . .
H50C H 0.105429 0.473461 0.166371 0.439 Uiso 1 1 calc R U . . .
C51 C 0.0300(10) 0.4964(16) 0.2148(11) 0.24(2) Uani 1 1 d D U . . .
H51A H 0.011812 0.513220 0.234035 0.361 Uiso 1 1 calc R U . . .
H51B H 0.047900 0.528352 0.205371 0.361 Uiso 1 1 calc R U . . .
H51C H 0.012158 0.479117 0.191297 0.361 Uiso 1 1 calc R U . . .
C57 C 0.2678(12) -0.1298(14) 0.0686(7) 0.198(17) Uani 1 1 d D U . . .
H57A H 0.273883 -0.162081 0.049891 0.297 Uiso 1 1 calc R U . . .
H57B H 0.237580 -0.118659 0.063273 0.297 Uiso 1 1 calc R U . . .
H57C H 0.285483 -0.094681 0.064241 0.297 Uiso 1 1 calc R U . . .
C58 C 0.3000(10) -0.2576(12) 0.0902(8) 0.150(11) Uani 1 1 d D U . . .
H58A H 0.318899 -0.287811 0.104471 0.225 Uiso 1 1 calc R U . . .
H58B H 0.315004 -0.236580 0.070100 0.225 Uiso 1 1 calc R U . . .
H58C H 0.274588 -0.277544 0.076270 0.225 Uiso 1 1 calc R U . . .
C64 C 0.2971(11) 0.4071(17) 0.1577(8) 0.213(18) Uani 1 1 d D U . . .
H64A H 0.317011 0.436671 0.148668 0.319 Uiso 1 1 calc R U . . .
H64B H 0.268307 0.424233 0.154984 0.319 Uiso 1 1 calc R U . . .
H64C H 0.297183 0.370860 0.140757 0.319 Uiso 1 1 calc R U . . .
C65 C 0.3753(7) 0.4669(10) 0.2037(10) 0.151(12) Uani 1 1 d D U . . .
H65A H 0.384746 0.450393 0.178765 0.227 Uiso 1 1 calc R U . . .
H65B H 0.400173 0.476782 0.223281 0.227 Uiso 1 1 calc R U . . .
H65C H 0.358466 0.503453 0.197019 0.227 Uiso 1 1 calc R U . . .
C71 C 0.4492(9) 0.2733(18) 0.2714(9) 0.23(2) Uani 1 1 d D U . . .
H71A H 0.467779 0.292360 0.253349 0.349 Uiso 1 1 calc R U . . .
H71B H 0.443114 0.301935 0.292553 0.349 Uiso 1 1 calc R U . . .
H71C H 0.463554 0.237852 0.284338 0.349 Uiso 1 1 calc R U . . .
C72 C 0.4341(6) 0.2939(13) 0.1796(7) 0.127(10) Uani 1 1 d D U . . .
H72A H 0.418561 0.319206 0.158451 0.190 Uiso 1 1 calc R U . . .
H72B H 0.450838 0.263818 0.166596 0.190 Uiso 1 1 calc R U . . .
H72C H 0.453362 0.318998 0.197990 0.190 Uiso 1 1 calc R U . . .
C78 C 0.5024(8) 0.1196(15) 0.2486(9) 0.193(13) Uani 1 1 d D U . . .
H78A H 0.497342 0.124544 0.277214 0.290 Uiso 1 1 calc R U . . .
H78B H 0.515984 0.155941 0.239402 0.290 Uiso 1 1 calc R U . . .
H78C H 0.521044 0.084908 0.246235 0.290 Uiso 1 1 calc R U . . .
C79 C 0.4928(7) 0.1386(13) 0.1569(9) 0.153(11) Uani 1 1 d D U . . .
H79A H 0.481637 0.165180 0.134426 0.230 Uiso 1 1 calc R U . . .
H79B H 0.506833 0.103886 0.145939 0.230 Uiso 1 1 calc R U . . .
H79C H 0.513399 0.160571 0.175977 0.230 Uiso 1 1 calc R U . . .
C85 C 0.5098(7) -0.0811(11) 0.3768(12) 0.196(17) Uani 1 1 d D U . . .
H85A H 0.502873 -0.038276 0.373271 0.294 Uiso 1 1 calc R U . . .
H85B H 0.529599 -0.092926 0.357548 0.294 Uiso 1 1 calc R U . . .
H85C H 0.523003 -0.088224 0.404855 0.294 Uiso 1 1 calc R U . . .
C86 C 0.5054(7) -0.2148(10) 0.3992(7) 0.117(8) Uani 1 1 d D U . . .
H86A H 0.502089 -0.258026 0.393957 0.176 Uiso 1 1 calc R U . . .
H86B H 0.507480 -0.207338 0.428686 0.176 Uiso 1 1 calc R U . . .
H86C H 0.531388 -0.200451 0.388763 0.176 Uiso 1 1 calc R U . . .
C92 C 0.4691(8) -0.0777(14) 0.4712(11) 0.198(15) Uani 1 1 d D U . . .
H92A H 0.482258 -0.085772 0.499137 0.297 Uiso 1 1 calc R U . . .
H92B H 0.465416 -0.034229 0.467317 0.297 Uiso 1 1 calc R U . . .
H92C H 0.487587 -0.093225 0.451701 0.297 Uiso 1 1 calc R U . . .
C93 C 0.4577(9) -0.2069(13) 0.4956(11) 0.187(16) Uani 1 1 d D U . . .
H93A H 0.447854 -0.248087 0.499487 0.281 Uiso 1 1 calc R U . . .
H93B H 0.481531 -0.207526 0.479192 0.281 Uiso 1 1 calc R U . . .
H93C H 0.467015 -0.188800 0.522349 0.281 Uiso 1 1 calc R U . . .
C99 C 0.3306(7) 0.3182(19) 0.5548(10) 0.221(18) Uani 1 1 d D U . . .
H99A H 0.347854 0.310265 0.532549 0.332 Uiso 1 1 calc R U . . .
H99B H 0.341518 0.294309 0.578804 0.332 Uiso 1 1 calc R U . . .
H99C H 0.332276 0.361063 0.561825 0.332 Uiso 1 1 calc R U . . .
C100 C 0.2588(9) 0.3509(16) 0.6062(8) 0.176(14) Uani 1 1 d D U . . .
H10A H 0.231105 0.363979 0.613511 0.264 Uiso 1 1 calc R U . . .
H10B H 0.277049 0.386136 0.603781 0.264 Uiso 1 1 calc R U . . .
H10C H 0.272471 0.324040 0.627442 0.264 Uiso 1 1 calc R U . . .
C106 C 0.1623(6) 0.4448(16) 0.4972(9) 0.187(17) Uani 1 1 d D U . . .
H10D H 0.170079 0.476867 0.517121 0.280 Uiso 1 1 calc R U . . .
H10E H 0.139403 0.458935 0.476701 0.280 Uiso 1 1 calc R U . . .
H10F H 0.152607 0.409474 0.511201 0.280 Uiso 1 1 calc R U . . .
C107 C 0.2506(10) 0.5055(16) 0.5205(12) 0.24(2) Uani 1 1 d D U . . .
H10G H 0.280804 0.516971 0.523523 0.364 Uiso 1 1 calc R U . . .
H10H H 0.233001 0.540575 0.511926 0.364 Uiso 1 1 calc R U . . .
H10I H 0.243122 0.490683 0.546756 0.364 Uiso 1 1 calc R U . . .
Br1V Br 0.18011(15) -0.0286(2) 0.52337(12) 0.1775(16) Uani 1 1 d . . . . .
Br16 Br -0.05523(15) -0.0565(3) 0.2219(3) 0.275(4) Uani 1 1 d . . . . .
Br17 Br -0.06611(9) -0.32743(16) 0.42583(11) 0.1359(11) Uani 1 1 d . . . . .
Br18 Br 0.17306(19) 0.4920(3) 0.60916(13) 0.217(2) Uani 1 1 d . . . . .
Br28 Br 0.40604(9) -0.10457(15) 0.20814(13) 0.1439(13) Uani 1 1 d . . . . .
Br40 Br 0.47077(10) -0.37656(16) 0.43009(13) 0.1487(13) Uani 1 1 d . . . . .
Br51 Br 0.61245(8) 0.79418(12) 0.31967(10) 0.1113(9) Uani 1 1 d . U . . .
Br52 Br 0.74418(10) 0.80921(12) 0.32016(9) 0.1088(8) Uani 1 1 d . U . . .
Br53 Br 0.64907(8) 0.47718(12) 0.51694(8) 0.0982(8) Uani 1 1 d . U . . .
Br54 Br 0.79820(8) 0.49744(15) 0.51519(8) 0.1093(9) Uani 1 1 d . U . . .
Br55 Br 0.72684(9) 0.30774(12) 0.48665(9) 0.1036(8) Uani 1 1 d . U . . .
Br56 Br 0.84451(10) 0.30277(15) 0.23344(12) 0.1415(12) Uani 1 1 d . U . . .
Br57 Br 0.54880(10) 0.26833(16) 0.23648(12) 0.1485(13) Uani 1 1 d . U . . .
Br58 Br 0.47645(8) 0.41823(17) 0.26529(11) 0.1421(13) Uani 1 1 d . U . . .
Br59 Br 0.90635(7) 0.47164(13) 0.25766(9) 0.1117(9) Uani 1 1 d . U . . .
Fe51 Fe 0.54626(8) 0.59766(14) 0.32672(10) 0.0759(9) Uani 1 1 d . U . . .
Fe52 Fe 0.58260(9) 0.59141(15) 0.24804(10) 0.0757(8) Uani 1 1 d . U . . .
Fe53 Fe 0.56177(8) 0.49070(14) 0.38869(10) 0.0736(8) Uani 1 1 d . U . . .
Fe54 Fe 0.60779(8) 0.61518(13) 0.40742(9) 0.0660(8) Uani 1 1 d . U . . .
Fe55 Fe 0.61516(9) 0.38885(14) 0.36656(10) 0.0743(8) Uani 1 1 d . U . . .
Fe56 Fe 0.70086(8) 0.62149(13) 0.40156(9) 0.0636(7) Uani 1 1 d . U . . .
Fe57 Fe 0.66289(10) 0.27633(14) 0.35069(11) 0.0850(9) Uani 1 1 d . U . . .
Fe58 Fe 0.79536(8) 0.63588(13) 0.40536(9) 0.0676(8) Uani 1 1 d . U . . .
Fe59 Fe 0.76224(10) 0.28731(14) 0.34995(11) 0.0827(9) Uani 1 1 d . U . . .
Fe60 Fe 0.80083(9) 0.40886(13) 0.36523(10) 0.0708(8) Uani 1 1 d . U . . .
Fe61 Fe 0.84816(8) 0.52294(14) 0.38584(10) 0.0705(8) Uani 1 1 d . U . . .
Fe62 Fe 0.83530(8) 0.62947(14) 0.32312(10) 0.0738(8) Uani 1 1 d . U . . .
Fe63 Fe 0.77818(9) 0.61241(14) 0.24529(10) 0.0737(8) Uani 1 1 d . U . . .
Fe64 Fe 0.68859(10) 0.36754(15) 0.20837(10) 0.0836(9) Uani 1 1 d . U . . .
Fe65 Fe 0.70210(11) 0.26698(15) 0.26803(12) 0.0915(10) Uani 1 1 d . U . . .
Fe66 Fe 0.63329(8) 0.68920(13) 0.32207(9) 0.0679(8) Uani 1 1 d . U . . .
Fe67 Fe 0.73830(9) 0.69961(13) 0.32039(9) 0.0685(8) Uani 1 1 d . U . . .
Fe68 Fe 0.65999(8) 0.48885(13) 0.44453(9) 0.0664(8) Uani 1 1 d . U . . .
Fe69 Fe 0.76682(8) 0.50127(13) 0.44346(9) 0.0685(8) Uani 1 1 d . U . . .
Fe70 Fe 0.71719(9) 0.36703(14) 0.42325(10) 0.0746(8) Uani 1 1 d . U . . .
Fe71 Fe 0.78980(10) 0.35520(14) 0.26353(10) 0.0796(9) Uani 1 1 d . U . . .
Fe72 Fe 0.60429(10) 0.33583(15) 0.26562(11) 0.0859(9) Uani 1 1 d . U . . .
Fe73 Fe 0.54787(9) 0.45613(15) 0.28687(10) 0.0793(9) Uani 1 1 d . U . . .
Fe74 Fe 0.83824(9) 0.48701(14) 0.28374(10) 0.0753(8) Uani 1 1 d . U . . .
Fe75 Fe 0.74737(8) 0.53766(13) 0.33101(8) 0.0597(7) Uani 1 1 d . U . . .
Fe76 Fe 0.68099(9) 0.60657(14) 0.25060(9) 0.0684(8) Uani 1 1 d . U . . .
Fe77 Fe 0.73786(9) 0.48554(14) 0.22980(9) 0.0726(8) Uani 1 1 d . U . . .
Fe78 Fe 0.63231(9) 0.47520(14) 0.23074(10) 0.0741(8) Uani 1 1 d . U . . .
Fe79 Fe 0.70013(9) 0.40916(13) 0.31184(9) 0.0657(8) Uani 1 1 d . U . . .
Fe80 Fe 0.64498(8) 0.52633(12) 0.33226(9) 0.0594(7) Uani 1 1 d . U . . .
O201 O 0.5864(4) 0.6482(6) 0.2956(4) 0.076(3) Uani 1 1 d . U . . .
O202 O 0.5472(4) 0.5399(6) 0.2798(4) 0.079(3) Uani 1 1 d . U . . .
O203 O 0.5121(4) 0.5396(6) 0.3564(5) 0.085(3) Uani 1 1 d . U . . .
O204 O 0.5548(4) 0.6596(6) 0.3750(4) 0.074(3) Uani 1 1 d . U . . .
O205 O 0.6262(4) 0.6401(6) 0.2208(4) 0.077(3) Uani 1 1 d . U . . .
O206 O 0.5840(4) 0.5271(6) 0.2025(4) 0.077(3) Uani 1 1 d . U . . .
O207 O 0.5699(4) 0.5545(6) 0.4347(4) 0.076(3) Uani 1 1 d . U . . .
O208 O 0.5982(3) 0.5534(5) 0.3595(4) 0.061(2) Uani 1 1 d . U . . .
O209 O 0.6393(4) 0.5445(5) 0.2745(4) 0.063(2) Uani 1 1 d . U . . .
O210 O 0.6795(4) 0.5350(6) 0.2068(4) 0.074(3) Uani 1 1 d . U . . .
O211 O 0.6471(3) 0.6637(5) 0.3768(4) 0.061(2) Uani 1 1 d . U . . .
O212 O 0.6840(4) 0.6695(6) 0.2951(4) 0.075(3) Uani 1 1 d . U . . .
O213 O 0.5632(4) 0.4354(6) 0.3407(4) 0.076(3) Uani 1 1 d . U . . .
O214 O 0.5933(4) 0.4232(6) 0.2584(4) 0.073(3) Uani 1 1 d . U . . .
O215 O 0.7429(3) 0.6754(5) 0.3754(4) 0.062(3) Uani 1 1 d . U . . .
O216 O 0.7228(4) 0.6521(6) 0.2190(4) 0.075(3) Uani 1 1 d . U . . .
O217 O 0.6611(3) 0.5715(5) 0.4306(4) 0.061(3) Uani 1 1 d . U . . .
O218 O 0.6981(3) 0.5609(5) 0.3556(4) 0.054(2) Uani 1 1 d . U . . .
O219 O 0.6538(4) 0.4426(6) 0.3369(4) 0.066(3) Uani 1 1 d . U . . .
O220 O 0.6159(4) 0.4496(6) 0.4117(4) 0.075(3) Uani 1 1 d . U . . .
O221 O 0.6335(4) 0.4166(7) 0.1845(4) 0.088(3) Uani 1 1 d . U . . .
O222 O 0.6135(4) 0.3248(6) 0.3236(4) 0.081(3) Uani 1 1 d . U . . .
O223 O 0.8338(4) 0.6879(6) 0.3697(4) 0.072(3) Uani 1 1 d . U . . .
O224 O 0.7838(4) 0.6702(6) 0.2925(4) 0.069(3) Uani 1 1 d . U . . .
O225 O 0.7558(3) 0.5825(6) 0.4303(4) 0.065(3) Uani 1 1 d . U . . .
O226 O 0.7985(3) 0.5737(5) 0.3579(4) 0.059(2) Uani 1 1 d . U . . .
O227 O 0.7718(4) 0.5477(6) 0.2006(4) 0.077(3) Uani 1 1 d . U . . .
O228 O 0.7378(4) 0.5555(5) 0.2746(4) 0.063(2) Uani 1 1 d . U . . .
O229 O 0.6932(4) 0.4358(6) 0.2561(4) 0.069(2) Uani 1 1 d . U . . .
O230 O 0.7144(4) 0.4515(6) 0.4354(4) 0.071(3) Uani 1 1 d . U . . .
O231 O 0.7287(5) 0.4266(7) 0.1831(4) 0.087(3) Uani 1 1 d . U . . .
O232 O 0.7493(4) 0.4529(5) 0.3356(4) 0.061(3) Uani 1 1 d . U . . .
O233 O 0.6529(4) 0.3159(6) 0.2395(4) 0.084(3) Uani 1 1 d . U . . .
O234 O 0.6669(4) 0.3399(6) 0.3943(4) 0.079(3) Uani 1 1 d . U . . .
O235 O 0.6637(5) 0.2182(7) 0.3019(5) 0.101(4) Uani 1 1 d . U . . .
O236 O 0.7067(4) 0.3248(6) 0.3175(4) 0.072(2) Uani 1 1 d . U . . .
O237 O 0.8284(4) 0.5713(6) 0.2762(4) 0.077(3) Uani 1 1 d . U . . .
O238 O 0.8465(4) 0.5866(6) 0.4319(4) 0.070(3) Uani 1 1 d . U . . .
O239 O 0.8847(4) 0.5783(6) 0.3528(4) 0.077(3) Uani 1 1 d . U . . .
O240 O 0.8413(4) 0.4641(6) 0.3384(4) 0.073(3) Uani 1 1 d . U . . .
O241 O 0.7925(4) 0.4443(6) 0.2561(4) 0.079(3) Uani 1 1 d . U . . .
O242 O 0.7983(4) 0.3455(6) 0.3202(5) 0.080(3) Uani 1 1 d . U . . .
O243 O 0.7656(4) 0.3505(6) 0.3929(4) 0.078(3) Uani 1 1 d . U . . .
O244 O 0.7370(4) 0.3254(6) 0.2377(4) 0.082(3) Uani 1 1 d . U . . .
O245 O 0.7187(5) 0.2386(6) 0.3792(5) 0.092(3) Uani 1 1 d . U . . .
O246 O 0.7562(5) 0.2316(6) 0.2993(5) 0.094(3) Uani 1 1 d . U . . .
O247 O 0.8072(4) 0.4701(6) 0.4095(4) 0.070(3) Uani 1 1 d . U . . .
N201 N 0.4878(3) 0.6426(6) 0.3012(4) 0.093(5) Uani 1 1 d G U . . .
C205 C 0.4880(3) 0.7049(6) 0.2919(5) 0.103(7) Uani 1 1 d G U . . .
H205 H 0.513685 0.727371 0.296886 0.123 Uiso 1 1 calc R U . . .
C204 C 0.4498(4) 0.7337(5) 0.2750(5) 0.103(7) Uani 1 1 d G U . . .
H204 H 0.449898 0.775419 0.268745 0.124 Uiso 1 1 calc R U . . .
C203 C 0.4114(3) 0.7002(6) 0.2675(5) 0.097(6) Uani 1 1 d DG U . . .
C202 C 0.4112(3) 0.6379(6) 0.2768(5) 0.106(7) Uani 1 1 d DG U . . .
C201 C 0.4494(4) 0.6091(5) 0.2937(5) 0.104(7) Uani 1 1 d G U . . .
H201 H 0.449327 0.567448 0.299947 0.125 Uiso 1 1 calc R U . . .
N202 N 0.5287(3) 0.6362(7) 0.2129(4) 0.096(5) Uani 1 1 d G U . . .
C208 C 0.5327(4) 0.6972(6) 0.2012(5) 0.109(7) Uani 1 1 d G U . . .
H208 H 0.558721 0.718017 0.208603 0.131 Uiso 1 1 calc R U . . .
C209 C 0.4979(5) 0.7269(6) 0.1784(5) 0.107(6) Uani 1 1 d DG U . . .
C210 C 0.4590(4) 0.6957(7) 0.1673(5) 0.120(8) Uani 1 1 d DG U . . .
C211 C 0.4549(3) 0.6348(7) 0.1790(5) 0.120(8) Uani 1 1 d G U . . .
H211 H 0.428930 0.613920 0.171619 0.144 Uiso 1 1 calc R U . . .
C212 C 0.4898(4) 0.6050(5) 0.2018(5) 0.111(7) Uani 1 1 d G U . . .
H212 H 0.487057 0.564235 0.209682 0.133 Uiso 1 1 calc R U . . .
N203 N 0.5166(4) 0.4440(6) 0.4218(5) 0.093(5) Uani 1 1 d G U . . .
C215 C 0.4751(5) 0.4338(8) 0.4013(4) 0.119(7) Uani 1 1 d G U . . .
H215 H 0.469206 0.441834 0.372856 0.143 Uiso 1 1 calc R U . . .
C216 C 0.4424(4) 0.4115(9) 0.4232(6) 0.159(10) Uani 1 1 d DG U . . .
C217 C 0.4513(5) 0.3994(8) 0.4657(6) 0.169(10) Uani 1 1 d DG U . . .
C218 C 0.4928(6) 0.4097(9) 0.4862(5) 0.163(10) Uani 1 1 d G U . . .
H218 H 0.498682 0.401595 0.514615 0.195 Uiso 1 1 calc R U . . .
C219 C 0.5255(4) 0.4319(8) 0.4642(5) 0.124(8) Uani 1 1 d G U . . .
H219 H 0.553237 0.438774 0.477937 0.149 Uiso 1 1 calc R U . . .
N204 N 0.6045(3) 0.6736(5) 0.4594(3) 0.068(3) Uani 1 1 d G U . . .
C226 C 0.5929(4) 0.7351(6) 0.4547(3) 0.080(5) Uani 1 1 d G U . . .
H226 H 0.590037 0.753013 0.428382 0.096 Uiso 1 1 calc R U . . .
C225 C 0.5855(4) 0.7697(5) 0.4894(5) 0.083(5) Uani 1 1 d G U . . .
H225 H 0.577722 0.810835 0.486198 0.099 Uiso 1 1 calc R U . . .
C224 C 0.5897(4) 0.7428(7) 0.5287(4) 0.101(6) Uani 1 1 d DG U . . .
C223 C 0.6013(5) 0.6814(7) 0.5334(3) 0.101(6) Uani 1 1 d DG U . . .
C222 C 0.6087(4) 0.6467(5) 0.4988(4) 0.086(5) Uani 1 1 d G U . . .
H222 H 0.616493 0.605575 0.501935 0.103 Uiso 1 1 calc R U . . .
N205 N 0.5741(4) 0.3302(6) 0.3978(4) 0.080(4) Uani 1 1 d G U . . .
C229 C 0.5354(4) 0.3088(6) 0.3763(3) 0.084(6) Uani 1 1 d G U . . .
H229 H 0.528560 0.317803 0.348131 0.101 Uiso 1 1 calc R U . . .
C230 C 0.5070(4) 0.2741(7) 0.3970(5) 0.108(7) Uani 1 1 d DG U . . .
C231 C 0.5172(4) 0.2606(7) 0.4391(5) 0.111(7) Uani 1 1 d DG U . . .
C232 C 0.5559(5) 0.2820(7) 0.4606(3) 0.107(7) Uani 1 1 d G U . . .
H232 H 0.562795 0.273023 0.488800 0.128 Uiso 1 1 calc R U . . .
C233 C 0.5844(4) 0.3168(7) 0.4400(4) 0.088(6) Uani 1 1 d G U . . .
H233 H 0.610288 0.331060 0.454350 0.105 Uiso 1 1 calc R U . . .
N206 N 0.7064(4) 0.6842(5) 0.4524(3) 0.070(3) Uani 1 1 d G U . . .
C240 C 0.6992(4) 0.7468(6) 0.4467(4) 0.084(5) Uani 1 1 d G U . . .
H240 H 0.691682 0.762353 0.419930 0.101 Uiso 1 1 calc R U . . .
C239 C 0.7031(5) 0.7861(5) 0.4808(5) 0.099(6) Uani 1 1 d G U . . .
H239 H 0.698256 0.827967 0.476973 0.119 Uiso 1 1 calc R U . . .
C238 C 0.7143(5) 0.7628(7) 0.5208(4) 0.119(8) Uani 1 1 d DG U . . .
C237 C 0.7216(5) 0.7003(8) 0.5266(3) 0.112(7) Uani 1 1 d DG U . . .
C236 C 0.7177(5) 0.6610(5) 0.4924(4) 0.091(6) Uani 1 1 d G U . . .
H236 H 0.722522 0.619084 0.496251 0.110 Uiso 1 1 calc R U . . .
N207 N 0.6255(5) 0.2113(6) 0.3783(5) 0.101(5) Uani 1 1 d G U . . .
C243 C 0.6360(5) 0.1923(7) 0.4194(5) 0.132(8) Uani 1 1 d G U . . .
H243 H 0.658629 0.211226 0.436228 0.158 Uiso 1 1 calc R U . . .
C244 C 0.6126(6) 0.1451(8) 0.4353(5) 0.139(9) Uani 1 1 d DG U . . .
C245 C 0.5788(5) 0.1168(6) 0.4101(6) 0.126(8) Uani 1 1 d DG U . . .
C246 C 0.5683(4) 0.1358(7) 0.3690(6) 0.124(8) Uani 1 1 d G U . . .
H246 H 0.545607 0.116869 0.352159 0.149 Uiso 1 1 calc R U . . .
C247 C 0.5916(5) 0.1830(7) 0.3531(4) 0.114(7) Uani 1 1 d G U . . .
H247 H 0.584555 0.195736 0.325608 0.136 Uiso 1 1 calc R U . . .
N208 N 0.8067(4) 0.7025(6) 0.4531(4) 0.082(4) Uani 1 1 d G U . . .
C250 C 0.8005(4) 0.7633(7) 0.4409(4) 0.098(6) Uani 1 1 d G U . . .
H250 H 0.788922 0.772652 0.413689 0.118 Uiso 1 1 calc R U . . .
C251 C 0.8116(5) 0.8103(5) 0.4693(6) 0.117(7) Uani 1 1 d DG U . . .
C252 C 0.8289(5) 0.7964(8) 0.5100(6) 0.137(8) Uani 1 1 d DG U . . .
C253 C 0.8352(6) 0.7355(10) 0.5222(4) 0.143(9) Uani 1 1 d G U . . .
H253 H 0.846747 0.726217 0.549413 0.172 Uiso 1 1 calc R U . . .
C254 C 0.8241(5) 0.6885(7) 0.4938(5) 0.125(8) Uani 1 1 d G U . . .
H254 H 0.828233 0.647809 0.501918 0.150 Uiso 1 1 calc R U . . .
N209 N 0.8146(4) 0.2328(6) 0.3807(5) 0.097(5) Uani 1 1 d G U . . .
C257 C 0.8161(6) 0.2255(8) 0.4236(5) 0.131(9) Uani 1 1 d G U . . .
H257 H 0.797190 0.247685 0.438275 0.158 Uiso 1 1 calc R U . . .
C258 C 0.8457(7) 0.1850(10) 0.4446(4) 0.155(10) Uani 1 1 d DG U . . .
C259 C 0.8740(6) 0.1518(8) 0.4227(6) 0.153(10) Uani 1 1 d DG U . . .
C260 C 0.8725(5) 0.1591(8) 0.3798(6) 0.146(10) Uani 1 1 d G U . . .
H260 H 0.891373 0.136849 0.365140 0.175 Uiso 1 1 calc R U . . .
C261 C 0.8428(6) 0.1996(8) 0.3588(4) 0.123(8) Uani 1 1 d G U . . .
H261 H 0.841836 0.204470 0.330050 0.147 Uiso 1 1 calc R U . . .
N210 N 0.8564(3) 0.3613(6) 0.3978(4) 0.079(4) Uani 1 1 d G U . . .
C264 C 0.8608(4) 0.3608(7) 0.4412(4) 0.101(7) Uani 1 1 d G U . . .
H264 H 0.839215 0.377947 0.455276 0.121 Uiso 1 1 calc R U . . .
C265 C 0.8975(5) 0.3348(8) 0.4635(3) 0.109(7) Uani 1 1 d DG U . . .
C266 C 0.9298(4) 0.3093(7) 0.4424(4) 0.115(8) Uani 1 1 d DG U . . .
C267 C 0.9254(4) 0.3097(7) 0.3990(4) 0.101(7) Uani 1 1 d G U . . .
H267 H 0.946964 0.292626 0.384905 0.121 Uiso 1 1 calc R U . . .
C268 C 0.8887(4) 0.3357(6) 0.3767(3) 0.078(5) Uani 1 1 d G U . . .
H268 H 0.885681 0.336032 0.347701 0.094 Uiso 1 1 calc R U . . .
N211 N 0.9084(3) 0.4914(6) 0.4178(4) 0.083(4) Uani 1 1 d G U . . .
C275 C 0.9187(4) 0.4922(7) 0.4609(4) 0.103(7) Uani 1 1 d G U . . .
H275 H 0.897768 0.503604 0.477870 0.123 Uiso 1 1 calc R U . . .
C274 C 0.9603(5) 0.4760(8) 0.4787(4) 0.125(8) Uani 1 1 d G U . . .
H274 H 0.967187 0.476595 0.507593 0.150 Uiso 1 1 calc R U . . .
C273 C 0.9916(3) 0.4590(8) 0.4534(5) 0.112(7) Uani 1 1 d DG U . . .
C272 C 0.9813(3) 0.4582(7) 0.4103(5) 0.112(7) Uani 1 1 d DG U . . .
C271 C 0.9397(4) 0.4744(7) 0.3925(4) 0.101(7) Uani 1 1 d G U . . .
H271 H 0.932867 0.473808 0.363647 0.121 Uiso 1 1 calc R U . . .
N212 N 0.8833(4) 0.6820(7) 0.2982(4) 0.098(5) Uani 1 1 d G U . . .
C278 C 0.9184(4) 0.6516(5) 0.2844(5) 0.109(7) Uani 1 1 d G U . . .
H278 H 0.920523 0.609124 0.286582 0.131 Uiso 1 1 calc R U . . .
C279 C 0.9503(4) 0.6848(8) 0.2672(6) 0.127(8) Uani 1 1 d DG U . . .
C280 C 0.9471(5) 0.7483(8) 0.2639(5) 0.139(9) Uani 1 1 d DG U . . .
C281 C 0.9120(6) 0.7787(5) 0.2778(5) 0.122(7) Uani 1 1 d G U . . .
H281 H 0.909918 0.821175 0.275569 0.146 Uiso 1 1 calc R U . . .
C282 C 0.8801(4) 0.7455(7) 0.2949(5) 0.110(7) Uani 1 1 d G U . . .
H282 H 0.856653 0.765880 0.304198 0.132 Uiso 1 1 calc R U . . .
N213 N 0.8203(5) 0.6659(8) 0.2109(5) 0.111(5) Uani 1 1 d G U . . .
C285 C 0.8544(6) 0.6357(8) 0.1952(6) 0.155(9) Uani 1 1 d G U . . .
H285 H 0.858158 0.593716 0.199290 0.186 Uiso 1 1 calc R U . . .
C286 C 0.8830(5) 0.6684(11) 0.1734(6) 0.190(11) Uani 1 1 d DG U . . .
C287 C 0.8774(6) 0.7312(11) 0.1672(6) 0.184(11) Uani 1 1 d DG U . . .
C288 C 0.8432(7) 0.7614(8) 0.1829(6) 0.173(10) Uani 1 1 d G U . . .
H288 H 0.839506 0.803404 0.178804 0.207 Uiso 1 1 calc R U . . .
C289 C 0.8147(5) 0.7287(8) 0.2047(6) 0.145(9) Uani 1 1 d G U . . .
H289 H 0.791826 0.748899 0.215246 0.174 Uiso 1 1 calc R U . . .
N214 N 0.6787(5) 0.3073(7) 0.1551(4) 0.103(5) Uani 1 1 d G U . . .
C296 C 0.7106(4) 0.2960(8) 0.1291(6) 0.136(9) Uani 1 1 d G U . . .
H296 H 0.738053 0.313487 0.134992 0.163 Uiso 1 1 calc R U . . .
C295 C 0.7013(6) 0.2587(9) 0.0942(5) 0.145(10) Uani 1 1 d G U . . .
H295 H 0.722610 0.251175 0.076792 0.174 Uiso 1 1 calc R U . . .
C294 C 0.6602(7) 0.2326(8) 0.0853(5) 0.160(10) Uani 1 1 d DG U . . .
C293 C 0.6284(5) 0.2439(8) 0.1113(6) 0.140(9) Uani 1 1 d DG U . . .
C292 C 0.6376(4) 0.2812(8) 0.1462(5) 0.137(9) Uani 1 1 d G U . . .
H292 H 0.616334 0.288769 0.163598 0.164 Uiso 1 1 calc R U . . .
N215 N 0.6993(6) 0.1982(6) 0.2226(5) 0.110(5) Uani 1 1 d G U . . .
C299 C 0.6604(5) 0.1665(9) 0.2127(7) 0.151(10) Uani 1 1 d G U . . .
H299 H 0.635807 0.177855 0.224892 0.182 Uiso 1 1 calc R U . . .
C300 C 0.6582(7) 0.1179(9) 0.1847(8) 0.184(11) Uani 1 1 d DG U . . .
C301 C 0.6950(9) 0.1009(8) 0.1665(6) 0.188(12) Uani 1 1 d DG U . . .
C302 C 0.7338(7) 0.1326(10) 0.1763(6) 0.173(11) Uani 1 1 d G U . . .
H302 H 0.758426 0.121218 0.164142 0.208 Uiso 1 1 calc R U . . .
C303 C 0.7360(5) 0.1812(9) 0.2044(6) 0.146(9) Uani 1 1 d G U . . .
H303 H 0.762029 0.202397 0.210984 0.175 Uiso 1 1 calc R U . . .
C206 C 0.3719(7) 0.5960(11) 0.2721(12) 0.186(16) Uani 1 1 d D U . . .
H20A H 0.351036 0.610747 0.249913 0.279 Uiso 1 1 calc R U . . .
H20B H 0.358918 0.595570 0.297706 0.279 Uiso 1 1 calc R U . . .
H20C H 0.380735 0.555176 0.265776 0.279 Uiso 1 1 calc R U . . .
C207 C 0.3714(6) 0.7294(10) 0.2477(8) 0.120(9) Uani 1 1 d D U . . .
H20D H 0.374725 0.773198 0.248869 0.180 Uiso 1 1 calc R U . . .
H20E H 0.347386 0.717519 0.262204 0.180 Uiso 1 1 calc R U . . .
H20F H 0.365992 0.716499 0.219111 0.180 Uiso 1 1 calc R U . . .
C213 C 0.5048(7) 0.7911(10) 0.1628(11) 0.170(13) Uani 1 1 d D U . . .
H21A H 0.532809 0.805866 0.174717 0.255 Uiso 1 1 calc R U . . .
H21B H 0.482493 0.817720 0.170889 0.255 Uiso 1 1 calc R U . . .
H21C H 0.503460 0.790656 0.132947 0.255 Uiso 1 1 calc R U . . .
C214 C 0.4207(7) 0.7289(12) 0.1429(9) 0.153(12) Uani 1 1 d D U . . .
H21D H 0.410936 0.706178 0.118106 0.229 Uiso 1 1 calc R U . . .
H21E H 0.429677 0.769236 0.135463 0.229 Uiso 1 1 calc R U . . .
H21F H 0.397360 0.732319 0.159925 0.229 Uiso 1 1 calc R U . . .
C220 C 0.3953(8) 0.4133(18) 0.4043(12) 0.29(2) Uani 1 1 d D U . . .
H22D H 0.393814 0.422011 0.375034 0.429 Uiso 1 1 calc R U . . .
H22E H 0.381942 0.374293 0.408243 0.429 Uiso 1 1 calc R U . . .
H22F H 0.380256 0.444804 0.417711 0.429 Uiso 1 1 calc R U . . .
C221 C 0.4194(11) 0.3702(19) 0.4916(10) 0.27(2) Uani 1 1 d D U . . .
H22G H 0.432591 0.366428 0.519951 0.411 Uiso 1 1 calc R U . . .
H22H H 0.393800 0.395313 0.490646 0.411 Uiso 1 1 calc R U . . .
H22I H 0.411535 0.330208 0.480642 0.411 Uiso 1 1 calc R U . . .
C227 C 0.6068(10) 0.6499(11) 0.5760(7) 0.147(10) Uani 1 1 d D U . . .
H22J H 0.635457 0.632318 0.581041 0.220 Uiso 1 1 calc R U . . .
H22K H 0.585436 0.617986 0.576324 0.220 Uiso 1 1 calc R U . . .
H22L H 0.603065 0.679439 0.597290 0.220 Uiso 1 1 calc R U . . .
C228 C 0.5801(12) 0.7810(12) 0.5666(8) 0.184(16) Uani 1 1 d D U . . .
H22M H 0.589004 0.822739 0.563160 0.275 Uiso 1 1 calc R U . . .
H22N H 0.595857 0.764256 0.591512 0.275 Uiso 1 1 calc R U . . .
H22O H 0.549448 0.779844 0.568884 0.275 Uiso 1 1 calc R U . . .
C234 C 0.4682(9) 0.255(2) 0.3699(8) 0.25(2) Uani 1 1 d D U . . .
H23D H 0.469366 0.270315 0.342263 0.370 Uiso 1 1 calc R U . . .
H23E H 0.467000 0.210598 0.369025 0.370 Uiso 1 1 calc R U . . .
H23F H 0.442709 0.270214 0.380630 0.370 Uiso 1 1 calc R U . . .
C235 C 0.4856(9) 0.2251(16) 0.4615(8) 0.184(16) Uani 1 1 d D U . . .
H23G H 0.497344 0.219671 0.490138 0.276 Uiso 1 1 calc R U . . .
H23H H 0.458585 0.247242 0.460123 0.276 Uiso 1 1 calc R U . . .
H23I H 0.480491 0.185688 0.448495 0.276 Uiso 1 1 calc R U . . .
C241 C 0.7326(12) 0.6697(12) 0.5673(7) 0.189(16) Uani 1 1 d D U . . .
H24A H 0.756602 0.690696 0.582917 0.283 Uiso 1 1 calc R U . . .
H24B H 0.740613 0.627809 0.562984 0.283 Uiso 1 1 calc R U . . .
H24C H 0.707860 0.670775 0.582632 0.283 Uiso 1 1 calc R U . . .
C242 C 0.7152(14) 0.8065(11) 0.5574(8) 0.210(18) Uani 1 1 d D U . . .
H24D H 0.709538 0.847476 0.547289 0.315 Uiso 1 1 calc R U . . .
H24E H 0.693357 0.794587 0.574568 0.315 Uiso 1 1 calc R U . . .
H24F H 0.743375 0.804966 0.573544 0.315 Uiso 1 1 calc R U . . .
C248 C 0.6249(11) 0.1381(18) 0.4812(8) 0.220(19) Uani 1 1 d D U . . .
H24G H 0.651781 0.159245 0.489442 0.330 Uiso 1 1 calc R U . . .
H24H H 0.628372 0.095297 0.488014 0.330 Uiso 1 1 calc R U . . .
H24I H 0.602395 0.155189 0.495778 0.330 Uiso 1 1 calc R U . . .
C249 C 0.5548(9) 0.0687(12) 0.4317(10) 0.168(13) Uani 1 1 d D U . . .
H24J H 0.540036 0.041452 0.411338 0.252 Uiso 1 1 calc R U . . .
H24K H 0.533932 0.088138 0.447155 0.252 Uiso 1 1 calc R U . . .
H24L H 0.575169 0.045745 0.450499 0.252 Uiso 1 1 calc R U . . .
C255 C 0.8031(11) 0.8772(11) 0.4567(11) 0.200(15) Uani 1 1 d D U . . .
H25A H 0.774561 0.880816 0.441567 0.300 Uiso 1 1 calc R U . . .
H25B H 0.824472 0.890401 0.439382 0.300 Uiso 1 1 calc R U . . .
H25C H 0.804941 0.902358 0.481289 0.300 Uiso 1 1 calc R U . . .
C256 C 0.8447(11) 0.8444(15) 0.5434(9) 0.207(16) Uani 1 1 d D U . . .
H25D H 0.855285 0.823911 0.568938 0.311 Uiso 1 1 calc R U . . .
H25E H 0.867724 0.868312 0.534009 0.311 Uiso 1 1 calc R U . . .
H25F H 0.820949 0.870879 0.548027 0.311 Uiso 1 1 calc R U . . .
C262 C 0.8544(10) 0.1708(16) 0.4902(7) 0.171(13) Uani 1 1 d D U . . .
H26A H 0.847736 0.128464 0.494797 0.257 Uiso 1 1 calc R U . . .
H26B H 0.836599 0.196500 0.505339 0.257 Uiso 1 1 calc R U . . .
H26C H 0.884587 0.178276 0.499731 0.257 Uiso 1 1 calc R U . . .
C263 C 0.9099(8) 0.1063(13) 0.4369(11) 0.211(17) Uani 1 1 d D U . . .
H26D H 0.922961 0.091992 0.413155 0.317 Uiso 1 1 calc R U . . .
H26E H 0.931667 0.126095 0.456125 0.317 Uiso 1 1 calc R U . . .
H26F H 0.897938 0.072119 0.450443 0.317 Uiso 1 1 calc R U . . .
C269 C 0.9029(9) 0.3403(15) 0.5113(6) 0.171(15) Uani 1 1 d D U . . .
H26G H 0.920945 0.307435 0.523230 0.257 Uiso 1 1 calc R U . . .
H26H H 0.874821 0.337950 0.521064 0.257 Uiso 1 1 calc R U . . .
H26I H 0.916240 0.378952 0.519401 0.257 Uiso 1 1 calc R U . . .
C270 C 0.9721(7) 0.2831(11) 0.4674(8) 0.138(11) Uani 1 1 d D U . . .
H27A H 0.980229 0.308321 0.491546 0.207 Uiso 1 1 calc R U . . .
H27B H 0.995205 0.283122 0.450052 0.207 Uiso 1 1 calc R U . . .
H27C H 0.966909 0.241926 0.476165 0.207 Uiso 1 1 calc R U . . .
C276 C 1.0139(9) 0.4398(17) 0.3808(8) 0.200(17) Uani 1 1 d D U . . .
H27D H 1.041261 0.429737 0.396706 0.300 Uiso 1 1 calc R U . . .
H27E H 1.003139 0.404762 0.364759 0.300 Uiso 1 1 calc R U . . .
H27F H 1.017980 0.473376 0.362379 0.300 Uiso 1 1 calc R U . . .
C277 C 1.0361(7) 0.4430(15) 0.4736(8) 0.182(16) Uani 1 1 d D U . . .
H27G H 1.044982 0.404667 0.462619 0.273 Uiso 1 1 calc R U . . .
H27H H 1.035667 0.439313 0.503197 0.273 Uiso 1 1 calc R U . . .
H27I H 1.056152 0.474651 0.467984 0.273 Uiso 1 1 calc R U . . .
C283 C 0.9852(10) 0.6490(13) 0.2520(13) 0.23(2) Uani 1 1 d D U . . .
H28A H 0.999907 0.625254 0.274455 0.348 Uiso 1 1 calc R U . . .
H28B H 1.005557 0.676243 0.241237 0.348 Uiso 1 1 calc R U . . .
H28C H 0.973001 0.621870 0.230147 0.348 Uiso 1 1 calc R U . . .
C284 C 0.9825(9) 0.7850(12) 0.2477(9) 0.159(12) Uani 1 1 d D U . . .
H28D H 0.970747 0.823374 0.236827 0.239 Uiso 1 1 calc R U . . .
H28E H 0.994020 0.762520 0.225966 0.239 Uiso 1 1 calc R U . . .
H28F H 1.005267 0.792768 0.270019 0.239 Uiso 1 1 calc R U . . .
C290 C 0.9211(12) 0.6350(18) 0.1607(17) 0.37(3) Uani 1 1 d D U . . .
H29D H 0.929175 0.602525 0.180233 0.549 Uiso 1 1 calc R U . . .
H29E H 0.945103 0.662925 0.160408 0.549 Uiso 1 1 calc R U . . .
H29F H 0.913754 0.617987 0.133346 0.549 Uiso 1 1 calc R U . . .
C291 C 0.9080(9) 0.7699(17) 0.1435(11) 0.239(19) Uani 1 1 d D U . . .
H29G H 0.893719 0.807478 0.134227 0.358 Uiso 1 1 calc R U . . .
H29H H 0.915315 0.747283 0.119747 0.358 Uiso 1 1 calc R U . . .
H29I H 0.934108 0.779159 0.161620 0.358 Uiso 1 1 calc R U . . .
C297 C 0.5833(8) 0.2171(16) 0.1054(9) 0.178(14) Uani 1 1 d D U . . .
H29J H 0.579881 0.192108 0.080699 0.267 Uiso 1 1 calc R U . . .
H29K H 0.578926 0.192304 0.129157 0.267 Uiso 1 1 calc R U . . .
H29L H 0.562223 0.249648 0.102544 0.267 Uiso 1 1 calc R U . . .
C298 C 0.6465(11) 0.1992(16) 0.0449(8) 0.206(17) Uani 1 1 d D U . . .
H29M H 0.617131 0.184622 0.044755 0.309 Uiso 1 1 calc R U . . .
H29N H 0.647927 0.226651 0.021895 0.309 Uiso 1 1 calc R U . . .
H29O H 0.665549 0.164947 0.042492 0.309 Uiso 1 1 calc R U . . .
C304 C 0.6190(11) 0.0772(18) 0.1780(15) 0.26(2) Uani 1 1 d D U . . .
H30D H 0.598588 0.089062 0.196707 0.397 Uiso 1 1 calc R U . . .
H30E H 0.627647 0.035305 0.183329 0.397 Uiso 1 1 calc R U . . .
H30F H 0.605639 0.081086 0.149708 0.397 Uiso 1 1 calc R U . . .
C305 C 0.6986(15) 0.0473(18) 0.1376(13) 0.33(3) Uani 1 1 d D U . . .
H30G H 0.727522 0.045968 0.129502 0.495 Uiso 1 1 calc R U . . .
H30H H 0.692876 0.009881 0.151600 0.495 Uiso 1 1 calc R U . . .
H30I H 0.677894 0.051984 0.113147 0.495 Uiso 1 1 calc R U . . .

loop_
_atom_site_aniso_label
_atom_site_aniso_U_11
_atom_site_aniso_U_22
_atom_site_aniso_U_33
_atom_site_aniso_U_23
_atom_site_aniso_U_13
_atom_site_aniso_U_12
Br1 0.119(2) 0.0900(19) 0.166(3) 0.0140(19) 0.020(2) -0.0220(17)
Br2 0.119(2) 0.0777(17) 0.144(2) 0.0171(17) 0.0213(18) 0.0053(15)
Br3 0.0942(17) 0.0991(19) 0.1022(19) 0.0120(15) -0.0066(14) 0.0095(14)
Br4 0.1068(18) 0.1033(19) 0.0904(17) 0.0231(15) 0.0298(14) 0.0251(15)
Br5 0.1026(17) 0.0947(18) 0.0989(18) 0.0285(15) 0.0205(14) 0.0123(14)
Br6 0.0831(18) 0.123(2) 0.222(4) -0.020(2) -0.036(2) -0.0140(17)
Br7 0.0953(18) 0.121(2) 0.167(3) -0.028(2) 0.0531(18) 0.0181(17)
Br8 0.0771(18) 0.183(3) 0.243(4) -0.062(3) 0.079(2) 0.005(2)
Br9 0.0559(13) 0.130(2) 0.177(3) -0.022(2) -0.0088(16) -0.0015(14)
Fe1 0.0534(17) 0.100(3) 0.125(3) 0.000(2) 0.0256(17) -0.0120(17)
Fe2 0.078(2) 0.102(3) 0.101(2) 0.010(2) 0.0336(18) -0.0145(18)
Fe3 0.0437(16) 0.092(2) 0.116(3) -0.0025(19) 0.0082(16) 0.0025(15)
Fe4 0.0480(16) 0.077(2) 0.104(2) 0.0029(18) 0.0107(15) 0.0004(14)
Fe5 0.0479(15) 0.077(2) 0.098(2) 0.0040(17) 0.0139(15) 0.0084(14)
Fe6 0.0515(16) 0.0680(19) 0.094(2) 0.0067(16) 0.0130(15) 0.0040(14)
Fe7 0.0608(17) 0.071(2) 0.102(2) 0.0036(17) 0.0204(16) 0.0066(15)
Fe8 0.0526(16) 0.073(2) 0.090(2) 0.0084(17) 0.0123(15) 0.0117(14)
Fe9 0.0539(16) 0.071(2) 0.103(2) 0.0116(17) 0.0141(16) 0.0045(15)
Fe10 0.0508(16) 0.0705(19) 0.093(2) 0.0093(16) 0.0165(15) 0.0047(14)
Fe11 0.0456(16) 0.079(2) 0.102(2) 0.0127(18) 0.0180(15) 0.0078(14)
Fe12 0.0508(16) 0.078(2) 0.105(2) 0.0128(18) 0.0073(16) 0.0137(15)
Fe13 0.0668(18) 0.080(2) 0.094(2) 0.0131(18) 0.0031(16) 0.0072(16)
Fe14 0.0720(19) 0.088(2) 0.090(2) -0.0054(18) 0.0118(17) 0.0008(17)
Fe15 0.0628(18) 0.079(2) 0.106(2) -0.0033(18) 0.0140(17) 0.0034(16)
Fe16 0.0691(19) 0.074(2) 0.108(3) 0.0085(19) 0.0236(17) -0.0141(16)
Fe17 0.0690(18) 0.0641(19) 0.094(2) 0.0117(17) 0.0099(16) 0.0044(15)
Fe18 0.0495(16) 0.078(2) 0.093(2) 0.0064(17) 0.0034(15) 0.0053(15)
Fe19 0.0496(16) 0.075(2) 0.085(2) 0.0108(17) 0.0156(15) 0.0105(14)
Fe20 0.0580(17) 0.071(2) 0.087(2) 0.0121(16) 0.0132(15) 0.0102(14)
Fe21 0.0532(16) 0.079(2) 0.104(2) 0.0006(18) 0.0068(16) 0.0005(15)
Fe22 0.0563(17) 0.085(2) 0.105(2) -0.0022(19) 0.0229(17) 0.0078(16)
Fe23 0.0547(17) 0.092(2) 0.115(3) 0.002(2) 0.0280(17) 0.0042(16)
Fe24 0.0469(16) 0.081(2) 0.107(2) 0.0097(19) 0.0034(16) 0.0048(15)
Fe25 0.0505(15) 0.0666(19) 0.084(2) 0.0085(16) 0.0126(14) 0.0047(14)
Fe26 0.0703(19) 0.078(2) 0.083(2) 0.0166(17) 0.0139(16) -0.0020(16)
Fe27 0.0554(17) 0.081(2) 0.085(2) 0.0087(17) 0.0033(15) 0.0023(15)
Fe28 0.0598(17) 0.088(2) 0.091(2) 0.0034(18) 0.0228(16) 0.0002(16)
Fe29 0.0508(16) 0.0695(19) 0.086(2) 0.0044(16) 0.0133(14) 0.0002(14)
Fe30 0.0457(15) 0.0715(19) 0.085(2) 0.0049(16) 0.0182(14) 0.0017(14)
O1 0.072(6) 0.079(7) 0.122(7) 0.005(6) 0.027(6) -0.008(5)
O2 0.068(7) 0.084(7) 0.114(7) -0.001(5) 0.040(6) -0.009(5)
O3 0.051(6) 0.091(8) 0.140(9) 0.000(7) 0.027(6) -0.004(5)
O4 0.051(6) 0.087(8) 0.122(8) 0.002(6) 0.030(6) -0.008(6)
O5 0.109(7) 0.071(8) 0.096(9) 0.009(7) 0.032(6) -0.007(6)
O6 0.078(8) 0.097(8) 0.094(8) 0.008(6) 0.035(6) -0.003(6)
O7 0.043(6) 0.084(7) 0.107(8) 0.004(6) 0.001(6) 0.004(5)
O8 0.049(5) 0.072(6) 0.095(6) -0.003(5) 0.009(5) 0.001(4)
O9 0.061(6) 0.080(7) 0.082(6) 0.009(5) 0.021(5) 0.000(5)
O10 0.072(6) 0.077(7) 0.083(8) 0.005(5) 0.025(6) -0.005(5)
O11 0.049(5) 0.072(7) 0.102(7) 0.005(6) 0.007(5) 0.002(5)
O12 0.073(6) 0.084(7) 0.090(7) 0.002(6) 0.019(5) -0.011(6)
O13 0.059(6) 0.072(7) 0.116(7) 0.001(5) 0.029(5) 0.003(5)
O14 0.068(6) 0.078(6) 0.101(8) -0.001(6) 0.026(6) -0.005(5)
O15 0.051(5) 0.075(7) 0.093(7) 0.010(6) 0.010(5) -0.003(5)
O16 0.092(7) 0.061(7) 0.100(8) 0.019(6) 0.009(6) -0.003(6)
O17 0.054(5) 0.062(6) 0.092(8) 0.012(6) 0.012(5) 0.001(5)
O18 0.037(5) 0.079(7) 0.080(6) 0.010(6) 0.011(4) 0.001(5)
O19 0.051(5) 0.069(5) 0.071(7) -0.003(5) 0.014(5) -0.005(5)
O20 0.049(6) 0.081(7) 0.102(7) 0.003(6) 0.008(5) 0.005(5)
O21 0.079(8) 0.104(8) 0.086(8) -0.006(6) 0.025(6) -0.003(6)
O22 0.046(6) 0.081(7) 0.102(7) 0.001(5) 0.017(5) 0.008(5)
O23 0.058(6) 0.072(7) 0.095(7) 0.014(6) 0.008(6) 0.012(5)
O24 0.060(6) 0.064(7) 0.088(7) 0.021(5) 0.001(5) 0.013(5)
O25 0.051(5) 0.063(6) 0.087(7) 0.003(5) 0.014(5) 0.010(4)
O26 0.052(5) 0.055(5) 0.085(6) 0.017(5) 0.014(5) 0.016(4)
O27 0.067(7) 0.076(7) 0.092(7) 0.015(5) 0.003(6) 0.009(5)
O28 0.062(6) 0.068(6) 0.084(6) 0.005(5) 0.014(5) 0.001(5)
O29 0.057(6) 0.077(6) 0.077(6) 0.005(5) 0.019(5) 0.006(5)
O30 0.051(6) 0.061(6) 0.099(9) 0.014(6) 0.023(5) 0.004(5)
O31 0.079(7) 0.088(7) 0.089(8) -0.006(5) 0.003(6) -0.001(6)
O32 0.051(6) 0.058(5) 0.078(7) 0.005(5) 0.012(5) 0.011(5)
O33 0.066(6) 0.075(7) 0.097(7) -0.011(6) 0.018(5) -0.001(5)
O34 0.050(6) 0.069(6) 0.090(7) 0.007(5) 0.017(5) 0.010(5)
O35 0.059(7) 0.072(7) 0.114(8) -0.005(5) 0.016(6) 0.020(5)
O36 0.047(5) 0.060(6) 0.097(6) 0.007(5) 0.021(5) 0.004(4)
O37 0.052(6) 0.072(6) 0.112(7) 0.011(5) 0.006(6) 0.000(5)
O38 0.053(6) 0.085(7) 0.080(7) 0.009(5) 0.015(5) 0.014(5)
O39 0.041(6) 0.081(7) 0.110(8) 0.011(6) 0.009(5) 0.014(5)
O40 0.050(6) 0.075(7) 0.104(7) 0.008(5) 0.013(5) 0.005(5)
O41 0.056(6) 0.072(6) 0.095(8) 0.011(6) 0.006(6) 0.006(5)
O42 0.047(6) 0.066(6) 0.106(6) 0.009(5) 0.023(5) 0.010(5)
O43 0.052(5) 0.065(6) 0.089(7) 0.014(5) 0.021(5) 0.005(5)
O44 0.071(6) 0.081(7) 0.103(8) 0.009(6) 0.021(6) 0.010(5)
O45 0.058(6) 0.064(7) 0.103(8) 0.014(6) 0.011(6) 0.010(5)
O46 0.050(6) 0.069(7) 0.113(8) -0.003(5) 0.019(6) 0.001(5)
O47 0.053(6) 0.056(6) 0.093(7) 0.017(5) 0.019(5) 0.005(5)
N1 0.072(7) 0.102(10) 0.113(12) -0.014(9) 0.029(8) -0.022(7)
C1 0.097(13) 0.090(13) 0.19(2) -0.023(15) 0.070(15) -0.023(10)
C2 0.082(13) 0.125(13) 0.20(2) -0.014(18) 0.061(15) -0.029(11)
C3 0.078(12) 0.106(12) 0.17(2) -0.042(15) 0.047(13) -0.046(10)
C4 0.074(12) 0.111(13) 0.16(2) -0.032(14) 0.036(13) -0.047(9)
C5 0.072(12) 0.096(11) 0.15(2) -0.014(14) 0.039(12) -0.023(10)
N2 0.134(12) 0.122(12) 0.131(11) 0.009(10) 0.066(11) -0.038(10)
C8 0.126(17) 0.131(16) 0.16(2) -0.005(16) 0.074(15) -0.051(12)
C9 0.132(19) 0.186(19) 0.18(2) 0.00(2) 0.075(17) -0.065(15)
C10 0.18(2) 0.175(19) 0.17(2) 0.00(2) 0.077(19) -0.092(16)
C11 0.17(2) 0.161(18) 0.104(19) 0.019(17) 0.038(16) -0.073(14)
C12 0.18(2) 0.129(15) 0.095(17) 0.021(15) 0.055(15) -0.037(14)
N3 0.040(7) 0.105(12) 0.150(11) -0.011(9) -0.003(7) 0.017(7)
C17 0.072(12) 0.090(16) 0.154(12) 0.007(15) 0.011(11) 0.021(11)
C18 0.101(13) 0.093(17) 0.148(12) -0.016(15) -0.005(11) 0.038(13)
C19 0.086(14) 0.18(2) 0.160(15) -0.049(19) -0.026(12) 0.057(15)
C20 0.101(15) 0.23(3) 0.170(16) -0.05(2) 0.013(14) 0.108(18)
C21 0.089(14) 0.18(2) 0.152(16) -0.017(18) 0.017(12) 0.062(15)
N4 0.084(10) 0.106(9) 0.109(9) -0.021(9) 0.010(8) -0.019(9)
C28 0.075(14) 0.100(10) 0.124(14) -0.032(10) 0.022(12) -0.028(12)
C27 0.080(15) 0.129(14) 0.137(15) -0.041(11) 0.014(14) -0.046(14)
C26 0.082(15) 0.168(16) 0.140(14) -0.038(12) 0.007(15) -0.031(17)
C25 0.14(2) 0.172(16) 0.118(12) -0.023(12) 0.006(16) -0.010(19)
C24 0.13(2) 0.149(16) 0.120(12) -0.001(11) 0.005(15) -0.034(17)
N5 0.056(7) 0.087(8) 0.084(8) 0.003(7) 0.014(6) 0.011(6)
C35 0.059(11) 0.103(16) 0.095(11) 0.006(11) 0.013(10) 0.019(10)
C34 0.071(13) 0.15(2) 0.090(12) 0.007(13) 0.003(9) 0.032(11)
C33 0.080(13) 0.16(2) 0.077(11) 0.000(13) -0.003(10) 0.048(12)
C32 0.097(15) 0.20(2) 0.090(12) 0.022(15) 0.015(11) 0.079(15)
C31 0.082(13) 0.122(18) 0.083(12) -0.008(12) 0.003(9) 0.058(11)
N6 0.053(8) 0.087(8) 0.112(8) -0.010(8) 0.008(7) -0.001(7)
C42 0.101(16) 0.090(10) 0.114(13) -0.015(9) 0.022(14) -0.012(13)
C41 0.108(17) 0.104(13) 0.157(15) -0.043(11) 0.008(17) -0.026(15)
C40 0.061(13) 0.156(14) 0.136(13) -0.065(12) -0.022(15) 0.005(15)
C39 0.098(16) 0.169(16) 0.115(11) -0.031(11) -0.008(16) 0.027(18)
C38 0.093(15) 0.122(14) 0.111(10) -0.010(9) -0.001(14) 0.013(15)
N7 0.079(9) 0.080(8) 0.119(11) 0.002(8) 0.006(8) 0.024(8)
C45 0.105(16) 0.099(17) 0.134(14) 0.018(13) 0.016(13) 0.038(12)
C46 0.17(2) 0.17(2) 0.143(17) 0.048(17) 0.039(17) 0.097(17)
C47 0.109(18) 0.22(3) 0.164(19) 0.061(18) 0.026(16) 0.116(17)
C48 0.116(19) 0.17(2) 0.153(17) 0.030(17) 0.036(16) 0.086(15)
C49 0.086(15) 0.132(19) 0.127(15) 0.009(14) 0.005(12) 0.044(12)
N8 0.065(9) 0.099(8) 0.094(8) -0.003(7) 0.009(7) 0.019(8)
C56 0.068(12) 0.093(10) 0.106(12) -0.016(9) -0.013(12) 0.019(11)
C55 0.081(14) 0.110(13) 0.106(12) -0.018(9) 0.005(13) 0.003(13)
C54 0.086(15) 0.135(14) 0.110(12) -0.013(11) 0.023(14) -0.006(15)
C53 0.116(17) 0.136(14) 0.085(10) -0.006(10) 0.013(14) -0.009(16)
C52 0.134(19) 0.122(14) 0.091(9) -0.003(9) 0.022(14) -0.016(15)
N9 0.075(8) 0.069(8) 0.116(10) 0.003(8) 0.037(8) -0.004(7)
C63 0.072(12) 0.076(14) 0.144(15) 0.020(12) 0.029(10) -0.005(9)
C62 0.059(12) 0.089(15) 0.174(16) 0.031(14) 0.034(11) -0.001(9)
C61 0.085(14) 0.087(16) 0.165(16) 0.033(14) 0.052(11) -0.007(10)
C60 0.155(19) 0.121(19) 0.128(14) 0.023(14) 0.042(13) -0.054(14)
C59 0.117(16) 0.099(17) 0.126(12) 0.015(13) 0.034(11) -0.033(12)
N10 0.050(7) 0.068(8) 0.105(9) 0.008(8) 0.020(7) -0.004(6)
C66 0.064(9) 0.058(12) 0.099(12) 0.002(10) 0.013(8) 0.004(8)
C67 0.057(10) 0.101(16) 0.113(11) -0.012(13) 0.023(9) -0.018(10)
C68 0.062(10) 0.096(15) 0.122(12) 0.015(13) 0.025(9) -0.023(10)
C69 0.074(11) 0.112(17) 0.104(12) 0.012(13) 0.016(9) -0.031(11)
C70 0.084(12) 0.089(15) 0.105(10) 0.019(12) 0.008(9) -0.043(11)
N11 0.068(7) 0.070(10) 0.175(13) 0.017(10) 0.058(9) 0.013(7)
C73 0.072(10) 0.116(18) 0.184(16) -0.007(16) 0.057(10) -0.005(12)
C74 0.073(10) 0.114(19) 0.232(17) 0.008(19) 0.071(11) 0.011(13)
C75 0.090(11) 0.092(17) 0.234(18) 0.010(18) 0.101(12) 0.008(13)
C76 0.127(13) 0.095(17) 0.206(16) 0.004(17) 0.084(12) -0.043(16)
C77 0.099(12) 0.088(16) 0.170(14) 0.007(16) 0.061(11) -0.019(13)
N12 0.057(6) 0.083(9) 0.128(12) 0.019(9) 0.008(7) 0.021(6)
C84 0.083(11) 0.084(11) 0.17(2) 0.028(14) 0.016(14) 0.015(9)
C83 0.101(12) 0.088(13) 0.14(2) -0.007(14) -0.009(14) 0.037(9)
C82 0.092(11) 0.111(12) 0.117(17) -0.005(14) 0.019(12) 0.037(9)
C81 0.079(10) 0.108(12) 0.137(19) -0.014(15) -0.026(13) 0.025(9)
C80 0.064(9) 0.100(13) 0.141(19) -0.008(14) -0.023(12) 0.012(8)
N13 0.101(8) 0.083(9) 0.088(9) 0.003(8) 0.002(8) 0.029(8)
C91 0.116(13) 0.082(11) 0.122(18) 0.003(12) -0.001(13) 0.044(10)
C90 0.117(14) 0.125(16) 0.16(2) 0.035(17) -0.005(16) 0.055(11)
C89 0.109(12) 0.152(16) 0.104(18) 0.014(16) 0.012(13) 0.057(11)
C88 0.086(11) 0.140(15) 0.16(2) -0.004(17) -0.012(14) 0.045(11)
C87 0.085(10) 0.106(14) 0.129(19) -0.020(13) -0.003(12) 0.040(9)
N14 0.096(10) 0.115(12) 0.101(8) -0.032(8) 0.010(8) -0.003(9)
C98 0.102(13) 0.16(2) 0.111(16) -0.046(14) 0.003(11) 0.023(14)
C97 0.104(11) 0.13(2) 0.107(16) -0.035(13) 0.020(12) 0.012(14)
C96 0.128(13) 0.16(2) 0.100(15) -0.004(14) 0.003(12) -0.025(16)
C95 0.110(12) 0.17(2) 0.127(17) -0.021(15) 0.021(11) -0.079(15)
C94 0.109(11) 0.15(2) 0.108(16) -0.006(13) -0.001(11) -0.030(14)
N15 0.076(9) 0.087(8) 0.101(10) -0.002(8) 0.021(7) -0.016(7)
C105 0.073(11) 0.094(16) 0.146(18) -0.029(12) 0.017(11) -0.009(11)
C104 0.078(10) 0.134(19) 0.17(2) -0.058(14) 0.018(12) -0.016(12)
C103 0.085(11) 0.16(2) 0.17(2) -0.051(15) 0.019(13) -0.038(13)
C102 0.078(11) 0.15(2) 0.14(2) -0.027(13) 0.009(12) -0.035(13)
C101 0.078(10) 0.107(17) 0.129(18) -0.004(11) 0.010(11) -0.023(11)
C6 0.112(18) 0.13(2) 0.32(4) -0.02(3) 0.10(3) -0.012(14)
C7 0.14(2) 0.17(2) 0.21(3) 0.00(2) 0.11(2) -0.047(19)
C13 0.10(2) 0.28(3) 0.20(3) -0.01(3) 0.06(2) -0.04(2)
C14 0.31(5) 0.21(4) 0.37(6) 0.03(4) 0.24(4) -0.08(3)
C22 0.23(4) 0.25(4) 0.147(14) 0.00(3) 0.012(19) 0.14(3)
C23 0.112(18) 0.15(3) 0.20(2) -0.08(2) -0.069(19) 0.071(18)
C29 0.35(6) 0.28(4) 0.155(17) 0.03(2) -0.09(3) -0.05(5)
C30 0.099(19) 0.20(2) 0.18(2) -0.07(2) -0.04(2) -0.02(2)
C36 0.17(3) 0.44(6) 0.13(2) 0.14(3) 0.07(2) 0.24(3)
C37 0.095(16) 0.112(19) 0.109(17) 0.019(14) -0.005(13) 0.034(13)
C43 0.28(5) 0.29(4) 0.125(14) 0.01(2) 0.05(3) 0.07(4)
C44 0.16(3) 0.24(3) 0.18(2) -0.12(2) -0.03(2) 0.02(3)
C50 0.39(6) 0.34(5) 0.16(3) 0.11(3) 0.10(3) 0.28(5)
C51 0.17(3) 0.26(4) 0.30(4) 0.15(3) 0.06(3) 0.15(3)
C57 0.30(5) 0.21(3) 0.087(11) 0.013(16) 0.05(2) 0.04(3)
C58 0.17(3) 0.17(2) 0.108(16) -0.051(18) -0.022(18) 0.02(2)
C64 0.25(4) 0.26(4) 0.130(19) 0.04(2) 0.016(19) -0.11(3)
C65 0.091(16) 0.094(19) 0.28(3) 0.09(2) 0.055(19) 0.000(12)
C71 0.14(2) 0.32(5) 0.21(3) 0.08(4) -0.06(2) -0.13(3)
C72 0.060(13) 0.18(3) 0.140(19) 0.07(2) 0.005(13) -0.030(14)
C78 0.081(13) 0.17(3) 0.33(3) 0.06(3) 0.035(18) -0.023(19)
C79 0.090(15) 0.14(2) 0.25(3) 0.00(2) 0.106(19) -0.002(16)
C85 0.072(14) 0.15(2) 0.34(5) 0.04(3) -0.06(2) 0.018(13)
C86 0.107(14) 0.131(19) 0.106(19) -0.011(16) -0.018(14) 0.035(14)
C92 0.116(16) 0.26(3) 0.21(3) 0.04(3) -0.04(2) -0.01(2)
C93 0.121(19) 0.18(3) 0.24(4) 0.06(3) -0.04(2) 0.04(2)
C99 0.116(14) 0.33(5) 0.20(3) -0.02(3) -0.046(18) -0.08(3)
C100 0.12(2) 0.27(4) 0.13(2) -0.06(2) -0.008(17) -0.01(2)
C106 0.052(11) 0.33(4) 0.17(3) -0.14(3) -0.017(13) 0.000(18)
C107 0.16(3) 0.24(4) 0.33(5) -0.17(3) 0.06(3) -0.07(3)
Br1V 0.198(4) 0.198(4) 0.138(3) 0.042(3) 0.030(3) -0.034(3)
Br16 0.133(3) 0.198(5) 0.464(10) -0.036(6) -0.085(5) 0.006(3)
Br17 0.0731(16) 0.147(3) 0.184(3) 0.001(2) -0.0002(18) -0.0256(17)
Br18 0.273(6) 0.260(6) 0.119(3) -0.011(3) 0.030(3) -0.072(5)
Br28 0.0896(19) 0.120(2) 0.233(4) -0.017(2) 0.065(2) 0.0294(17)
Br40 0.095(2) 0.146(3) 0.218(4) -0.032(3) 0.072(2) 0.0192(19)
Br51 0.0961(18) 0.0815(17) 0.157(3) 0.0036(17) 0.0165(17) 0.0298(14)
Br52 0.121(2) 0.0767(17) 0.129(2) 0.0103(16) 0.0121(17) -0.0054(15)
Br53 0.0971(17) 0.110(2) 0.0918(18) 0.0100(15) 0.0289(14) 0.0072(15)
Br54 0.0895(17) 0.146(2) 0.0890(18) 0.0231(17) -0.0028(14) -0.0025(16)
Br55 0.1085(19) 0.0951(18) 0.110(2) 0.0274(16) 0.0242(15) 0.0107(15)
Br56 0.114(2) 0.132(3) 0.192(3) -0.020(2) 0.072(2) 0.0463(19)
Br57 0.107(2) 0.127(3) 0.206(4) -0.059(3) -0.003(2) -0.0426(19)
Br58 0.0569(14) 0.188(3) 0.180(3) -0.078(3) 0.0065(16) -0.0303(17)
Br59 0.0656(14) 0.123(2) 0.157(2) -0.0020(19) 0.0543(15) 0.0170(14)
Fe51 0.0436(15) 0.084(2) 0.099(2) -0.0142(18) 0.0033(15) 0.0087(14)
Fe52 0.0502(16) 0.085(2) 0.089(2) -0.0053(17) -0.0017(15) 0.0096(15)
Fe53 0.0474(16) 0.074(2) 0.102(2) -0.0108(17) 0.0188(15) -0.0034(14)
Fe54 0.0445(14) 0.0691(19) 0.085(2) -0.0070(16) 0.0096(14) 0.0030(13)
Fe55 0.0539(16) 0.0710(19) 0.101(2) -0.0055(17) 0.0208(15) -0.0080(14)
Fe56 0.0480(15) 0.0664(19) 0.077(2) 0.0005(15) 0.0116(14) 0.0035(13)
Fe57 0.080(2) 0.061(2) 0.118(3) -0.0030(18) 0.0281(18) -0.0092(16)
Fe58 0.0480(15) 0.0722(19) 0.083(2) 0.0015(16) 0.0077(14) -0.0065(14)
Fe59 0.078(2) 0.0619(19) 0.112(3) 0.0078(18) 0.0276(18) 0.0157(16)
Fe60 0.0537(16) 0.0679(19) 0.093(2) 0.0093(16) 0.0191(15) 0.0105(14)
Fe61 0.0409(14) 0.078(2) 0.094(2) 0.0076(17) 0.0122(14) 0.0034(14)
Fe62 0.0505(16) 0.083(2) 0.090(2) 0.0051(17) 0.0145(15) -0.0047(15)
Fe63 0.0586(17) 0.081(2) 0.084(2) 0.0074(17) 0.0185(15) 0.0029(15)
Fe64 0.086(2) 0.079(2) 0.087(2) -0.0161(18) 0.0149(17) 0.0053(17)
Fe65 0.093(2) 0.069(2) 0.117(3) -0.0125(19) 0.028(2) 0.0054(17)
Fe66 0.0477(16) 0.0694(19) 0.085(2) -0.0031(16) -0.0002(14) 0.0117(14)
Fe67 0.0533(16) 0.0681(19) 0.084(2) 0.0073(16) 0.0089(14) -0.0015(14)
Fe68 0.0518(16) 0.0667(19) 0.083(2) 0.0005(16) 0.0189(14) 0.0015(14)
Fe69 0.0492(15) 0.075(2) 0.081(2) 0.0076(16) 0.0097(14) 0.0079(14)
Fe70 0.0663(18) 0.0649(19) 0.096(2) 0.0054(17) 0.0216(16) 0.0028(15)
Fe71 0.0683(18) 0.071(2) 0.105(2) -0.0080(18) 0.0311(17) 0.0147(16)
Fe72 0.074(2) 0.077(2) 0.108(3) -0.0217(19) 0.0144(18) -0.0076(17)
Fe73 0.0505(16) 0.086(2) 0.101(2) -0.0190(19) 0.0081(16) -0.0076(15)
Fe74 0.0563(17) 0.081(2) 0.091(2) 0.0052(18) 0.0202(15) 0.0058(15)
Fe75 0.0446(14) 0.0623(18) 0.0724(19) -0.0003(15) 0.0082(13) 0.0057(13)
Fe76 0.0527(16) 0.077(2) 0.074(2) 0.0056(16) 0.0050(14) 0.0100(14)
Fe77 0.0678(18) 0.074(2) 0.079(2) -0.0067(16) 0.0180(16) 0.0082(15)
Fe78 0.0629(17) 0.079(2) 0.081(2) -0.0090(17) 0.0096(15) 0.0005(15)
Fe79 0.0560(16) 0.0596(18) 0.084(2) -0.0067(16) 0.0181(14) 0.0044(14)
Fe80 0.0420(14) 0.0634(18) 0.0729(19) -0.0069(15) 0.0066(13) 0.0053(13)
O201 0.052(6) 0.087(7) 0.085(7) -0.005(5) -0.010(5) 0.006(5)
O202 0.059(7) 0.092(6) 0.085(7) -0.014(5) 0.003(5) -0.001(5)
O203 0.045(6) 0.083(8) 0.130(9) -0.012(6) 0.019(6) 0.007(5)
O204 0.049(6) 0.088(8) 0.082(7) -0.013(6) -0.002(5) 0.010(6)
O205 0.064(6) 0.077(8) 0.085(8) 0.004(6) -0.006(5) 0.010(5)
O206 0.052(6) 0.092(8) 0.084(7) -0.008(6) -0.004(6) -0.004(5)
O207 0.059(7) 0.079(7) 0.094(8) -0.015(6) 0.026(6) -0.017(5)
O208 0.031(5) 0.068(6) 0.082(6) -0.013(5) 0.003(4) -0.011(4)
O209 0.048(5) 0.064(6) 0.076(6) -0.007(5) 0.000(4) 0.003(4)
O210 0.059(6) 0.086(7) 0.077(8) -0.007(5) 0.007(5) -0.001(5)
O211 0.041(5) 0.060(6) 0.081(6) -0.008(5) 0.004(4) -0.008(5)
O212 0.064(6) 0.076(7) 0.086(7) -0.014(6) 0.011(5) -0.005(5)
O213 0.055(6) 0.068(6) 0.106(7) -0.008(5) 0.019(5) -0.012(5)
O214 0.056(6) 0.076(6) 0.086(8) -0.016(6) 0.006(6) -0.001(5)
O215 0.039(5) 0.061(6) 0.085(6) -0.005(5) 0.010(5) -0.007(5)
O216 0.068(6) 0.085(8) 0.072(8) 0.008(6) 0.005(5) -0.001(6)
O217 0.043(5) 0.067(6) 0.075(7) 0.001(5) 0.016(5) -0.006(4)
O218 0.029(5) 0.066(6) 0.068(6) 0.005(5) 0.007(4) -0.002(4)
O219 0.057(6) 0.064(5) 0.078(8) -0.002(5) 0.012(6) -0.005(5)
O220 0.059(6) 0.065(6) 0.104(7) -0.005(5) 0.016(5) -0.008(5)
O221 0.084(7) 0.102(8) 0.075(8) -0.026(6) 0.004(6) 0.002(6)
O222 0.064(6) 0.076(7) 0.107(7) -0.012(5) 0.031(5) -0.009(5)
O223 0.051(6) 0.066(7) 0.096(7) 0.009(5) 0.004(5) -0.008(5)
O224 0.054(6) 0.074(7) 0.081(6) 0.015(5) 0.013(5) -0.007(5)
O225 0.040(5) 0.072(6) 0.084(7) 0.000(5) 0.007(5) 0.000(4)
O226 0.036(5) 0.061(5) 0.080(6) -0.003(5) 0.009(4) -0.003(4)
O227 0.074(7) 0.085(7) 0.076(7) 0.005(5) 0.027(6) 0.004(6)
O228 0.063(6) 0.061(6) 0.068(6) 0.000(5) 0.017(5) 0.003(4)
O229 0.063(6) 0.063(6) 0.080(6) -0.006(5) 0.011(5) 0.003(5)
O230 0.058(6) 0.068(6) 0.089(9) -0.002(6) 0.017(5) 0.006(5)
O231 0.092(8) 0.092(7) 0.078(8) -0.015(5) 0.019(6) 0.005(6)
O232 0.058(5) 0.055(5) 0.071(7) 0.004(5) 0.018(5) -0.002(4)
O233 0.080(6) 0.082(7) 0.091(7) -0.023(6) 0.023(5) 0.001(5)
O234 0.081(6) 0.063(7) 0.095(7) 0.001(5) 0.017(5) 0.003(5)
O235 0.115(10) 0.068(8) 0.127(9) -0.018(6) 0.036(7) -0.007(7)
O236 0.069(6) 0.054(6) 0.095(6) 0.000(5) 0.015(5) 0.005(5)
O237 0.061(6) 0.069(6) 0.100(7) 0.001(5) 0.011(5) 0.005(5)
O238 0.045(5) 0.087(7) 0.079(7) 0.011(5) 0.006(5) -0.008(5)
O239 0.047(6) 0.096(8) 0.089(8) 0.015(6) 0.020(5) -0.001(5)
O240 0.057(6) 0.072(6) 0.091(6) 0.010(5) 0.014(5) 0.014(5)
O241 0.075(6) 0.069(6) 0.095(8) 0.000(6) 0.013(6) 0.016(5)
O242 0.063(7) 0.066(6) 0.113(7) 0.004(5) 0.016(5) 0.018(5)
O243 0.072(6) 0.068(6) 0.096(7) 0.010(5) 0.017(6) 0.007(5)
O244 0.088(6) 0.071(7) 0.092(7) -0.017(6) 0.025(5) 0.010(5)
O245 0.095(7) 0.053(7) 0.133(10) 0.010(7) 0.033(7) 0.007(5)
O246 0.104(8) 0.064(7) 0.116(8) -0.003(6) 0.023(6) 0.018(6)
O247 0.048(6) 0.072(6) 0.089(7) 0.013(5) 0.009(5) 0.010(5)
N201 0.049(6) 0.112(10) 0.114(12) -0.009(9) -0.008(7) 0.023(7)
C205 0.044(8) 0.106(11) 0.16(2) 0.001(14) 0.016(11) 0.023(9)
C204 0.054(9) 0.092(12) 0.16(2) -0.022(14) -0.002(12) 0.021(7)
C203 0.054(8) 0.093(11) 0.137(18) -0.015(13) -0.016(11) 0.024(8)
C202 0.052(8) 0.106(11) 0.15(2) 0.002(15) -0.019(12) 0.011(8)
C201 0.063(8) 0.097(13) 0.15(2) -0.003(14) -0.015(12) 0.024(8)
N202 0.066(7) 0.115(11) 0.099(9) -0.014(9) -0.021(8) 0.013(7)
C208 0.094(12) 0.113(12) 0.107(17) -0.018(12) -0.042(12) 0.019(10)
C209 0.081(11) 0.122(13) 0.114(18) -0.014(13) -0.009(11) 0.040(9)
C210 0.087(12) 0.113(13) 0.15(2) -0.029(15) -0.037(13) 0.042(10)
C211 0.070(11) 0.116(13) 0.17(2) -0.026(15) -0.020(12) 0.041(10)
C212 0.064(10) 0.106(14) 0.15(2) -0.033(13) -0.028(12) 0.029(9)
N203 0.068(7) 0.066(10) 0.153(12) -0.012(9) 0.051(9) -0.013(7)
C215 0.081(10) 0.123(19) 0.162(16) -0.040(16) 0.052(10) -0.026(13)
C216 0.094(12) 0.17(2) 0.232(19) -0.05(2) 0.077(13) -0.069(16)
C217 0.128(14) 0.18(2) 0.22(2) -0.05(2) 0.121(14) -0.050(18)
C218 0.139(16) 0.17(2) 0.199(18) 0.00(2) 0.100(13) -0.040(19)
C219 0.106(13) 0.13(2) 0.143(13) -0.016(15) 0.061(11) -0.035(15)
N204 0.032(7) 0.078(8) 0.092(7) -0.021(7) -0.002(6) -0.004(6)
C226 0.060(12) 0.081(10) 0.095(11) -0.018(8) -0.005(11) 0.011(10)
C225 0.049(10) 0.094(12) 0.101(11) -0.035(9) -0.010(11) 0.012(10)
C224 0.085(14) 0.117(13) 0.105(11) -0.039(10) 0.021(13) 0.009(13)
C223 0.095(15) 0.110(13) 0.098(10) -0.028(9) 0.014(13) -0.001(13)
C222 0.070(12) 0.094(12) 0.093(9) -0.014(8) 0.011(11) 0.011(11)
N205 0.086(8) 0.077(8) 0.080(9) -0.010(7) 0.022(7) -0.022(7)
C229 0.073(11) 0.087(15) 0.097(12) 0.000(11) 0.030(8) -0.024(10)
C230 0.110(14) 0.092(16) 0.125(13) 0.010(14) 0.031(11) -0.048(13)
C231 0.095(13) 0.112(18) 0.133(14) 0.037(15) 0.037(11) -0.025(12)
C232 0.104(14) 0.103(17) 0.119(14) 0.025(13) 0.035(10) -0.017(12)
C233 0.077(12) 0.095(15) 0.095(10) 0.021(11) 0.022(9) -0.003(10)
N206 0.054(8) 0.069(7) 0.089(7) -0.007(7) 0.009(6) -0.003(6)
C240 0.076(13) 0.082(9) 0.091(12) -0.010(8) -0.008(12) 0.024(11)
C239 0.090(15) 0.090(12) 0.114(12) -0.027(9) -0.002(14) -0.010(12)
C238 0.15(2) 0.112(12) 0.095(11) -0.034(10) 0.015(15) -0.004(16)
C237 0.120(17) 0.117(12) 0.093(10) -0.021(9) -0.006(14) 0.003(15)
C236 0.099(15) 0.078(11) 0.092(9) -0.007(8) -0.011(12) -0.014(12)
N207 0.102(11) 0.072(8) 0.137(12) -0.004(8) 0.046(10) -0.019(8)
C243 0.135(19) 0.098(17) 0.167(15) 0.036(14) 0.036(14) -0.013(13)
C244 0.14(2) 0.082(17) 0.191(18) 0.049(16) 0.030(15) -0.008(12)
C245 0.103(17) 0.081(16) 0.202(19) 0.013(14) 0.053(14) 0.013(11)
C246 0.109(16) 0.062(14) 0.205(19) 0.006(14) 0.029(15) -0.008(11)
C247 0.094(15) 0.055(13) 0.194(18) -0.005(12) 0.025(12) -0.009(9)
N208 0.065(9) 0.089(8) 0.091(8) -0.010(7) 0.004(7) -0.015(8)
C250 0.092(15) 0.086(9) 0.126(14) -0.008(9) 0.050(12) -0.024(11)
C251 0.106(17) 0.100(10) 0.152(16) -0.031(11) 0.050(14) -0.031(13)
C252 0.090(17) 0.172(16) 0.153(16) -0.039(13) 0.032(15) -0.037(17)
C253 0.16(2) 0.192(18) 0.080(13) -0.029(12) 0.020(15) -0.02(2)
C254 0.123(19) 0.157(16) 0.089(11) -0.015(10) -0.012(13) 0.008(17)
N209 0.093(9) 0.072(9) 0.128(10) 0.009(9) 0.021(8) 0.019(8)
C257 0.14(2) 0.13(2) 0.116(11) -0.008(15) -0.001(14) 0.035(14)
C258 0.18(2) 0.14(2) 0.144(14) 0.027(17) 0.018(16) 0.048(16)
C259 0.16(2) 0.11(2) 0.192(17) 0.074(18) 0.049(17) 0.057(15)
C260 0.15(2) 0.11(2) 0.177(17) 0.016(18) 0.025(18) 0.076(15)
C261 0.112(17) 0.110(18) 0.154(16) 0.038(15) 0.047(14) 0.057(13)
N210 0.070(7) 0.080(9) 0.092(8) 0.018(8) 0.025(6) 0.024(6)
C264 0.096(13) 0.118(17) 0.096(9) 0.037(13) 0.039(10) 0.066(13)
C265 0.099(14) 0.121(18) 0.108(10) 0.024(14) 0.015(10) 0.059(13)
C266 0.083(13) 0.14(2) 0.114(11) -0.001(16) -0.005(11) 0.057(13)
C267 0.096(13) 0.091(16) 0.114(11) 0.000(14) 0.008(11) 0.054(12)
C268 0.073(11) 0.074(14) 0.090(11) 0.016(11) 0.018(8) 0.028(9)
N211 0.048(6) 0.076(10) 0.124(10) 0.017(9) 0.009(6) -0.003(6)
C275 0.076(11) 0.107(17) 0.126(11) 0.034(15) 0.016(9) 0.024(12)
C274 0.096(13) 0.14(2) 0.128(14) 0.001(17) -0.010(10) 0.036(15)
C273 0.050(10) 0.122(18) 0.158(14) -0.004(17) -0.010(9) 0.004(12)
C272 0.033(8) 0.15(2) 0.151(13) 0.012(17) 0.015(9) -0.006(11)
C271 0.039(8) 0.133(18) 0.132(13) 0.021(14) 0.015(8) -0.006(10)
N212 0.051(7) 0.114(10) 0.130(13) 0.025(9) 0.017(7) -0.029(7)
C278 0.068(12) 0.122(13) 0.142(19) -0.005(15) 0.028(11) -0.042(10)
C279 0.083(14) 0.135(13) 0.17(2) -0.011(17) 0.050(13) -0.055(12)
C280 0.127(17) 0.130(13) 0.17(2) -0.031(17) 0.040(15) -0.077(13)
C281 0.141(18) 0.106(13) 0.121(19) -0.032(14) 0.027(14) -0.071(11)
C282 0.100(14) 0.109(11) 0.120(18) 0.007(14) 0.005(12) -0.040(11)
N213 0.087(10) 0.158(13) 0.092(10) 0.027(10) 0.025(9) -0.035(10)
C285 0.097(17) 0.24(2) 0.14(2) 0.05(2) 0.052(14) -0.005(15)
C286 0.090(17) 0.33(2) 0.16(2) 0.12(2) 0.046(14) 0.004(18)
C287 0.13(2) 0.31(2) 0.12(2) 0.09(2) 0.017(15) -0.057(18)
C288 0.14(2) 0.23(2) 0.15(2) 0.09(2) 0.018(16) -0.064(16)
C289 0.109(17) 0.163(15) 0.17(2) 0.060(18) 0.023(14) -0.043(14)
N214 0.095(10) 0.114(12) 0.103(8) -0.042(9) 0.027(8) -0.001(8)
C296 0.127(16) 0.15(2) 0.141(19) -0.058(15) 0.060(14) 0.001(15)
C295 0.171(18) 0.12(2) 0.16(2) -0.065(15) 0.082(17) -0.010(16)
C294 0.19(2) 0.13(2) 0.17(2) -0.070(17) 0.059(16) -0.031(17)
C293 0.152(17) 0.13(2) 0.143(19) -0.058(15) 0.032(14) -0.038(15)
C292 0.115(14) 0.15(2) 0.15(2) -0.068(15) 0.025(13) -0.032(14)
N215 0.149(14) 0.071(8) 0.113(11) -0.016(8) 0.024(9) 0.013(8)
C299 0.166(17) 0.11(2) 0.18(2) -0.049(15) 0.002(17) -0.002(14)
C300 0.23(2) 0.12(2) 0.19(3) -0.061(17) -0.03(2) 0.020(17)
C301 0.28(3) 0.13(2) 0.15(2) -0.055(17) -0.02(2) 0.061(18)
C302 0.25(2) 0.12(2) 0.15(2) -0.033(15) 0.05(2) 0.067(18)
C303 0.186(18) 0.12(2) 0.14(2) -0.028(14) 0.055(17) 0.023(15)
C206 0.076(13) 0.16(2) 0.31(4) 0.04(3) -0.03(2) -0.026(15)
C207 0.062(10) 0.114(18) 0.18(3) 0.001(17) 0.011(13) 0.057(12)
C213 0.083(17) 0.144(19) 0.29(4) 0.05(2) 0.03(2) 0.053(13)
C214 0.110(17) 0.15(2) 0.18(3) 0.00(2) -0.063(19) 0.041(17)
C220 0.120(15) 0.30(5) 0.43(5) 0.04(4) 0.00(2) -0.16(3)
C221 0.22(3) 0.36(6) 0.27(3) -0.04(4) 0.12(3) -0.19(4)
C227 0.19(3) 0.15(2) 0.100(12) -0.018(14) 0.008(19) -0.02(2)
C228 0.28(4) 0.17(3) 0.110(16) -0.034(19) 0.05(3) 0.09(3)
C234 0.17(3) 0.42(6) 0.15(2) 0.02(3) 0.020(18) -0.19(3)
C235 0.16(2) 0.25(4) 0.15(2) 0.05(3) 0.06(2) -0.09(3)
C241 0.29(4) 0.16(2) 0.098(12) -0.026(15) -0.02(2) 0.10(3)
C242 0.37(6) 0.13(2) 0.121(17) -0.055(19) 0.02(3) -0.02(3)
C248 0.19(3) 0.26(4) 0.20(2) 0.10(3) 0.00(2) -0.09(3)
C249 0.16(3) 0.12(2) 0.23(3) 0.03(2) 0.05(2) -0.034(18)
C255 0.18(3) 0.099(12) 0.31(4) -0.032(18) -0.02(3) -0.01(2)
C256 0.19(4) 0.22(3) 0.20(3) -0.08(3) -0.01(3) -0.03(3)
C262 0.14(3) 0.22(4) 0.146(16) 0.04(2) -0.008(19) 0.01(2)
C263 0.10(2) 0.18(3) 0.35(4) 0.18(3) 0.04(2) 0.038(17)
C269 0.18(3) 0.21(3) 0.115(11) -0.03(2) -0.012(16) 0.12(3)
C270 0.117(17) 0.13(2) 0.17(2) 0.10(2) 0.022(14) 0.085(17)
C276 0.12(2) 0.29(4) 0.19(2) -0.02(3) 0.04(2) 0.11(3)
C277 0.097(14) 0.23(4) 0.20(3) -0.10(3) -0.063(16) 0.07(2)
C283 0.14(3) 0.20(3) 0.38(6) 0.02(4) 0.15(3) -0.01(2)
C284 0.16(2) 0.18(2) 0.13(2) 0.00(2) 0.041(19) -0.11(2)
C290 0.19(4) 0.44(5) 0.52(8) 0.09(6) 0.22(4) 0.04(4)
C291 0.08(2) 0.39(4) 0.24(4) 0.15(4) 0.017(19) -0.07(3)
C297 0.18(2) 0.20(3) 0.16(3) -0.07(2) 0.02(2) -0.08(2)
C298 0.26(4) 0.20(4) 0.17(3) -0.10(3) 0.07(2) -0.04(3)
C304 0.31(3) 0.18(4) 0.29(5) -0.11(4) -0.02(4) -0.05(3)
C305 0.43(6) 0.27(5) 0.28(5) -0.20(4) -0.01(5) 0.06(4)

loop_
_atom_type_symbol
_atom_type_description
_atom_type_scat_dispersion_real
_atom_type_scat_dispersion_imag
_atom_type_scat_source
Br Br -0.2833 2.3431 'International Tables Vol C Tables 4.2.6.8 and 6.1.1.4'
C C 0.0019 0.0015 'International Tables Vol C Tables 4.2.6.8 and 6.1.1.4'
Fe Fe 0.2961 0.8007 'International Tables Vol C Tables 4.2.6.8 and 6.1.1.4'
H H 0.0000 0.0000 'International Tables Vol C Tables 4.2.6.8 and 6.1.1.4'
N N 0.0037 0.0031 'International Tables Vol C Tables 4.2.6.8 and 6.1.1.4'
O O 0.0071 0.0057 'International Tables Vol C Tables 4.2.6.8 and 6.1.1.4'

loop_
_geom_angle_atom_site_label_1
_geom_angle_atom_site_label_2
_geom_angle_atom_site_label_3
_geom_angle
_geom_angle_site_symmetry_1
_geom_angle_site_symmetry_3
_geom_angle_publ_flag
O1 Fe1 Fe2 43.2(4) . . ?
O1 Fe1 O4 90.2(6) . . ?
O1 Fe1 O8 88.2(5) . . ?
O1 Fe1 N1 98.7(6) . . ?
O2 Fe1 Fe2 40.8(4) . . ?
O2 Fe1 O1 83.7(6) . . ?
O2 Fe1 O4 170.3(5) . . ?
O2 Fe1 O8 90.2(5) . . ?
O2 Fe1 N1 96.4(5) . . ?
O3 Fe1 Fe2 133.3(5) . . ?
O3 Fe1 O1 170.4(5) . . ?
O3 Fe1 O2 92.6(6) . . ?
O3 Fe1 O4 92.3(6) . . ?
O3 Fe1 O8 83.0(5) . . ?
O3 Fe1 N1 90.4(6) . . ?
O4 Fe1 Fe2 133.4(4) . . ?
O4 Fe1 O8 82.0(5) . . ?
O4 Fe1 N1 92.0(5) . . ?
O8 Fe1 Fe2 92.8(4) . . ?
O8 Fe1 N1 170.9(6) . . ?
N1 Fe1 Fe2 96.3(4) . . ?
O1 Fe2 Fe1 42.9(4) . . ?
O1 Fe2 O5 90.6(6) . . ?
O1 Fe2 O9 88.1(5) . . ?
O1 Fe2 N2 95.4(6) . . ?
O2 Fe2 Fe1 41.9(4) . . ?
O2 Fe2 O1 84.5(6) . . ?
O2 Fe2 O5 172.5(6) . . ?
O2 Fe2 O6 92.0(6) . . ?
O2 Fe2 O9 87.9(5) . . ?
O2 Fe2 N2 98.1(6) . . ?
O5 Fe2 Fe1 133.4(4) . . ?
O5 Fe2 O9 86.3(5) . . ?
O5 Fe2 N2 88.0(6) . . ?
O6 Fe2 Fe1 133.8(4) . . ?
O6 Fe2 O1 171.7(6) . . ?
O6 Fe2 O5 92.2(6) . . ?
O6 Fe2 O9 84.3(5) . . ?
O6 Fe2 N2 92.5(6) . . ?
O9 Fe2 Fe1 91.2(4) . . ?
N2 Fe2 Fe1 95.2(5) . . ?
N2 Fe2 O9 173.3(6) . . ?
O3 Fe3 Fe5 132.4(5) . . ?
O3 Fe3 O7 93.6(6) . . ?
O3 Fe3 O8 79.9(5) . . ?
O3 Fe3 N3 92.2(6) . . ?
O7 Fe3 Fe5 131.9(4) . . ?
O7 Fe3 O8 81.2(5) . . ?
O7 Fe3 N3 88.8(5) . . ?
O8 Fe3 Fe5 92.6(4) . . ?
O8 Fe3 N3 166.7(5) . . ?
O13 Fe3 Fe5 41.9(4) . . ?
O13 Fe3 O3 90.8(6) . . ?
O13 Fe3 O7 168.9(5) . . ?
O13 Fe3 O8 89.6(5) . . ?
O13 Fe3 O20 84.8(5) . . ?
O13 Fe3 N3 101.2(6) . . ?
O20 Fe3 Fe5 43.1(4) . . ?
O20 Fe3 O3 169.3(6) . . ?
O20 Fe3 O7 89.0(5) . . ?
O20 Fe3 O8 90.3(5) . . ?
O20 Fe3 N3 98.2(6) . . ?
N3 Fe3 Fe5 100.6(4) . . ?
O4 Fe4 Fe6 135.0(4) . . ?
O4 Fe4 O8 81.2(5) . . ?
O4 Fe4 N4 88.9(6) . . ?
O7 Fe4 Fe6 131.5(4) . . ?
O7 Fe4 O4 92.2(5) . . ?
O7 Fe4 O8 83.6(5) . . ?
O7 Fe4 N4 90.0(6) . . ?
O8 Fe4 Fe6 92.2(3) . . ?
O8 Fe4 N4 168.0(5) . . ?
O11 Fe4 Fe6 42.7(4) . . ?
O11 Fe4 O4 92.6(5) . . ?
O11 Fe4 O7 171.7(5) . . ?
O11 Fe4 O8 90.4(5) . . ?
O11 Fe4 O17 84.5(5) . . ?
O11 Fe4 N4 96.9(6) . . ?
O17 Fe4 Fe6 41.8(4) . . ?
O17 Fe4 O4 172.7(6) . . ?
O17 Fe4 O7 89.9(5) . . ?
O17 Fe4 O8 92.1(5) . . ?
O17 Fe4 N4 98.2(6) . . ?
N4 Fe4 Fe6 99.7(4) . . ?
Fe3 Fe5 Fe7 172.71(14) . . ?
O13 Fe5 Fe3 43.0(4) . . ?
O13 Fe5 Fe7 136.9(4) . . ?
O13 Fe5 O19 92.3(5) . . ?
O13 Fe5 O20 86.1(6) . . ?
O13 Fe5 O22 94.6(5) . . ?
O13 Fe5 O34 176.7(5) . . ?
O13 Fe5 N5 89.7(5) . . ?
O19 Fe5 Fe3 94.2(4) . . ?
O19 Fe5 Fe7 93.1(4) . . ?
O19 Fe5 O22 90.8(5) . . ?
O19 Fe5 N5 178.0(5) . . ?
O20 Fe5 Fe3 43.2(4) . . ?
O20 Fe5 Fe7 136.6(4) . . ?
O20 Fe5 O19 89.9(5) . . ?
O20 Fe5 O22 179.0(6) . . ?
O20 Fe5 N5 90.1(5) . . ?
O22 Fe5 Fe3 137.4(4) . . ?
O22 Fe5 Fe7 42.6(4) . . ?
O22 Fe5 N5 89.2(5) . . ?
O34 Fe5 Fe3 137.9(4) . . ?
O34 Fe5 Fe7 41.6(4) . . ?
O34 Fe5 O19 90.7(5) . . ?
O34 Fe5 O20 95.1(5) . . ?
O34 Fe5 O22 84.2(5) . . ?
O34 Fe5 N5 87.3(5) . . ?
N5 Fe5 Fe3 87.1(4) . . ?
N5 Fe5 Fe7 85.6(4) . . ?
Fe8 Fe6 Fe4 172.95(15) . . ?
O11 Fe6 Fe4 41.6(4) . . ?
O11 Fe6 Fe8 139.0(4) . . ?
O11 Fe6 O15 97.5(5) . . ?
O11 Fe6 N6 88.0(5) . . ?
O15 Fe6 Fe4 139.0(4) . . ?
O15 Fe6 Fe8 41.8(3) . . ?
O15 Fe6 N6 89.5(5) . . ?
O17 Fe6 Fe4 41.9(3) . . ?
O17 Fe6 Fe8 136.7(4) . . ?
O17 Fe6 O11 83.5(5) . . ?
O17 Fe6 O15 176.1(6) . . ?
O17 Fe6 O18 92.4(5) . . ?
O17 Fe6 N6 86.8(5) . . ?
O18 Fe6 Fe4 93.3(3) . . ?
O18 Fe6 Fe8 93.7(3) . . ?
O18 Fe6 O11 91.8(5) . . ?
O18 Fe6 O15 91.3(5) . . ?
O18 Fe6 N6 179.2(5) . . ?
O25 Fe6 Fe4 136.4(4) . . ?
O25 Fe6 Fe8 42.4(3) . . ?
O25 Fe6 O11 176.8(6) . . ?
O25 Fe6 O15 84.2(5) . . ?
O25 Fe6 O17 94.6(5) . . ?
O25 Fe6 O18 90.9(5) . . ?
O25 Fe6 N6 89.3(5) . . ?
N6 Fe6 Fe4 86.0(3) . . ?
N6 Fe6 Fe8 87.0(3) . . ?
O22 Fe7 Fe5 44.5(4) . . ?
O22 Fe7 O36 89.3(5) . . ?
O22 Fe7 O45 170.1(5) . . ?
O22 Fe7 N7 99.1(6) . . ?
O34 Fe7 Fe5 42.6(4) . . ?
O34 Fe7 O22 87.0(5) . . ?
O34 Fe7 O35 172.1(5) . . ?
O34 Fe7 O36 90.6(5) . . ?
O34 Fe7 O45 89.6(5) . . ?
O34 Fe7 N7 97.4(6) . . ?
O35 Fe7 Fe5 135.2(4) . . ?
O35 Fe7 O22 90.9(6) . . ?
O35 Fe7 O36 81.8(5) . . ?
O35 Fe7 O45 91.3(6) . . ?
O35 Fe7 N7 90.4(6) . . ?
O36 Fe7 Fe5 92.1(4) . . ?
O36 Fe7 N7 168.7(6) . . ?
O45 Fe7 Fe5 131.9(4) . . ?
O45 Fe7 O36 81.4(5) . . ?
O45 Fe7 N7 90.6(5) . . ?
N7 Fe7 Fe5 99.2(4) . . ?
O15 Fe8 Fe6 43.3(4) . . ?
O15 Fe8 O23 90.1(5) . . ?
O15 Fe8 O25 84.7(5) . . ?
O15 Fe8 O26 89.6(5) . . ?
O15 Fe8 O38 170.6(5) . . ?
O15 Fe8 N8 98.5(6) . . ?
O23 Fe8 Fe6 133.2(4) . . ?
O23 Fe8 O26 82.2(5) . . ?
O23 Fe8 N8 88.1(5) . . ?
O25 Fe8 Fe6 41.5(4) . . ?
O25 Fe8 O23 170.4(5) . . ?
O25 Fe8 O26 89.7(5) . . ?
O25 Fe8 O38 90.9(5) . . ?
O25 Fe8 N8 100.6(5) . . ?
O26 Fe8 Fe6 91.8(3) . . ?
O26 Fe8 N8 167.4(5) . . ?
O38 Fe8 Fe6 132.2(4) . . ?
O38 Fe8 O23 93.0(5) . . ?
O38 Fe8 O26 82.0(5) . . ?
O38 Fe8 N8 90.5(5) . . ?
N8 Fe8 Fe6 100.7(4) . . ?
O36 Fe9 Fe10 92.3(3) . . ?
O36 Fe9 O46 82.3(5) . . ?
O36 Fe9 N9 167.2(5) . . ?
O42 Fe9 Fe10 44.2(4) . . ?
O42 Fe9 O36 90.6(5) . . ?
O42 Fe9 O45 171.5(5) . . ?
O42 Fe9 O46 89.7(5) . . ?
O42 Fe9 N9 100.4(5) . . ?
O43 Fe9 Fe10 42.3(4) . . ?
O43 Fe9 O36 91.8(5) . . ?
O43 Fe9 O42 86.5(5) . . ?
O43 Fe9 O45 91.0(5) . . ?
O43 Fe9 O46 172.9(5) . . ?
O43 Fe9 N9 95.4(5) . . ?
O45 Fe9 Fe10 132.9(4) . . ?
O45 Fe9 O36 81.3(5) . . ?
O45 Fe9 O46 91.9(5) . . ?
O45 Fe9 N9 87.9(5) . . ?
O46 Fe9 Fe10 133.7(4) . . ?
O46 Fe9 N9 91.2(5) . . ?
N9 Fe9 Fe10 100.2(4) . . ?
Fe9 Fe10 Fe11 172.20(13) . . ?
O32 Fe10 Fe9 94.1(3) . . ?
O32 Fe10 Fe11 93.7(3) . . ?
O32 Fe10 O40 91.5(5) . . ?
O32 Fe10 O42 92.3(5) . . ?
O32 Fe10 O43 92.8(5) . . ?
O32 Fe10 O47 91.1(5) . . ?
O32 Fe10 N10 178.1(5) . . ?
O40 Fe10 Fe9 137.7(4) . . ?
O40 Fe10 Fe11 43.0(4) . . ?
O40 Fe10 O42 94.8(5) . . ?
O40 Fe10 N10 88.6(5) . . ?
O42 Fe10 Fe9 43.2(3) . . ?
O42 Fe10 Fe11 137.5(3) . . ?
O42 Fe10 N10 89.6(5) . . ?
O43 Fe10 Fe9 41.1(4) . . ?
O43 Fe10 Fe11 137.3(4) . . ?
O43 Fe10 O40 175.6(5) . . ?
O43 Fe10 O42 84.2(5) . . ?
O43 Fe10 O47 96.2(5) . . ?
O43 Fe10 N10 87.1(5) . . ?
O47 Fe10 Fe9 137.1(4) . . ?
O47 Fe10 Fe11 41.6(3) . . ?
O47 Fe10 O40 84.5(5) . . ?
O47 Fe10 O42 176.5(5) . . ?
O47 Fe10 N10 87.0(5) . . ?
N10 Fe10 Fe9 87.2(3) . . ?
N10 Fe10 Fe11 85.1(3) . . ?
O26 Fe11 Fe10 91.3(3) . . ?
O26 Fe11 N11 166.9(5) . . ?
O38 Fe11 Fe10 132.7(4) . . ?
O38 Fe11 O26 82.8(5) . . ?
O38 Fe11 O39 91.5(5) . . ?
O38 Fe11 O40 170.5(5) . . ?
O38 Fe11 N11 89.9(5) . . ?
O39 Fe11 Fe10 134.4(4) . . ?
O39 Fe11 O26 83.0(5) . . ?
O39 Fe11 N11 86.4(5) . . ?
O40 Fe11 Fe10 42.8(4) . . ?
O40 Fe11 O26 88.7(5) . . ?
O40 Fe11 O39 91.8(5) . . ?
O40 Fe11 N11 99.3(5) . . ?
O47 Fe11 Fe10 42.5(4) . . ?
O47 Fe11 O26 90.3(5) . . ?
O47 Fe11 O38 90.5(5) . . ?
O47 Fe11 O39 172.7(5) . . ?
O47 Fe11 O40 85.2(5) . . ?
O47 Fe11 N11 100.7(5) . . ?
N11 Fe11 Fe10 101.7(4) . . ?
O23 Fe12 Fe13 132.5(4) . . ?
O23 Fe12 O26 84.4(5) . . ?
O23 Fe12 O39 92.1(5) . . ?
O23 Fe12 N12 93.1(5) . . ?
O24 Fe12 Fe13 43.3(4) . . ?
O24 Fe12 O23 89.2(5) . . ?
O24 Fe12 O26 91.0(5) . . ?
O24 Fe12 O39 173.9(5) . . ?
O24 Fe12 N12 97.5(5) . . ?
O26 Fe12 Fe13 92.6(4) . . ?
O26 Fe12 O39 83.2(5) . . ?
O26 Fe12 N12 171.1(5) . . ?
O37 Fe12 Fe13 43.4(4) . . ?
O37 Fe12 O23 172.3(5) . . ?
O37 Fe12 O24 86.6(5) . . ?
O37 Fe12 O26 89.2(5) . . ?
O37 Fe12 O39 91.3(5) . . ?
O37 Fe12 N12 93.9(5) . . ?
O39 Fe12 Fe13 134.7(4) . . ?
O39 Fe12 N12 88.3(5) . . ?
N12 Fe12 Fe13 95.3(4) . . ?
O16 Fe13 Fe12 133.9(4) . . ?
O16 Fe13 O27 91.2(6) . . ?
O16 Fe13 O28 83.4(5) . . ?
O16 Fe13 N13 93.4(6) . . ?
O24 Fe13 Fe12 42.5(4) . . ?
O24 Fe13 O16 91.5(5) . . ?
O24 Fe13 O27 173.1(5) . . ?
O24 Fe13 O28 90.9(5) . . ?
O24 Fe13 O37 84.8(5) . . ?
O24 Fe13 N13 96.4(5) . . ?
O27 Fe13 Fe12 134.0(4) . . ?
O27 Fe13 O28 83.0(5) . . ?
O27 Fe13 N13 89.8(5) . . ?
O28 Fe13 Fe12 92.7(4) . . ?
O28 Fe13 N13 172.1(5) . . ?
O37 Fe13 Fe12 42.4(4) . . ?
O37 Fe13 O16 171.8(6) . . ?
O37 Fe13 O27 91.7(6) . . ?
O37 Fe13 O28 89.4(5) . . ?
O37 Fe13 N13 94.2(5) . . ?
N13 Fe13 Fe12 94.7(4) . . ?
O21 Fe14 Fe15 133.0(4) . . ?
O21 Fe14 O29 83.2(5) . . ?
O21 Fe14 N14 92.8(6) . . ?
O29 Fe14 Fe15 93.3(4) . . ?
O31 Fe14 Fe15 134.1(4) . . ?
O31 Fe14 O21 92.0(6) . . ?
O31 Fe14 O29 81.6(5) . . ?
O31 Fe14 N14 93.4(6) . . ?
O33 Fe14 Fe15 42.2(4) . . ?
O33 Fe14 O21 90.8(6) . . ?
O33 Fe14 O29 89.8(5) . . ?
O33 Fe14 O31 170.6(6) . . ?
O33 Fe14 N14 95.4(6) . . ?
O44 Fe14 Fe15 42.9(4) . . ?
O44 Fe14 O21 171.2(6) . . ?
O44 Fe14 O29 89.2(5) . . ?
O44 Fe14 O31 91.3(6) . . ?
O44 Fe14 O33 84.7(6) . . ?
O44 Fe14 N14 95.1(6) . . ?
N14 Fe14 Fe15 93.2(5) . . ?
N14 Fe14 O29 173.5(6) . . ?
O33 Fe15 Fe14 42.0(4) . . ?
O33 Fe15 O35 92.4(6) . . ?
O33 Fe15 O36 90.2(5) . . ?
O33 Fe15 O44 83.2(5) . . ?
O33 Fe15 O46 171.7(5) . . ?
O33 Fe15 N15 96.8(5) . . ?
O35 Fe15 Fe14 134.3(4) . . ?
O35 Fe15 O36 81.1(5) . . ?
O35 Fe15 O46 91.2(5) . . ?
O35 Fe15 N15 94.1(6) . . ?
O36 Fe15 Fe14 94.6(4) . . ?
O36 Fe15 N15 171.6(5) . . ?
O44 Fe15 Fe14 41.5(4) . . ?
O44 Fe15 O35 170.8(6) . . ?
O44 Fe15 O36 90.8(5) . . ?
O44 Fe15 O46 92.1(5) . . ?
O44 Fe15 N15 94.5(6) . . ?
O46 Fe15 Fe14 133.6(4) . . ?
O46 Fe15 O36 83.0(5) . . ?
O46 Fe15 N15 90.3(5) . . ?
N15 Fe15 Fe14 93.7(4) . . ?
O1 Fe16 Br1 107.8(4) . . ?
O1 Fe16 O11 110.6(6) . . ?
O1 Fe16 O12 109.3(6) . . ?
O11 Fe16 Br1 108.3(4) . . ?
O11 Fe16 O12 104.3(5) . . ?
O12 Fe16 Br1 116.4(4) . . ?
O12 Fe17 Br2 116.5(4) . . ?
O15 Fe17 Br2 108.1(4) . . ?
O15 Fe17 O12 105.2(6) . . ?
O15 Fe17 O24 109.7(6) . . ?
O24 Fe17 Br2 107.5(4) . . ?
O24 Fe17 O12 109.7(6) . . ?
O17 Fe18 Br3 106.5(4) . . ?
O17 Fe18 O30 110.4(5) . . ?
O20 Fe18 Br3 108.9(4) . . ?
O20 Fe18 O17 111.2(6) . . ?
O20 Fe18 O30 109.7(6) . . ?
O30 Fe18 Br3 110.1(4) . . ?
O25 Fe19 Br4 110.5(4) . . ?
O25 Fe19 O30 107.8(5) . . ?
O30 Fe19 Br4 109.6(4) . . ?
O47 Fe19 Br4 109.2(4) . . ?
O47 Fe19 O25 110.4(5) . . ?
O47 Fe19 O30 109.2(5) . . ?
O30 Fe20 Br5 110.2(4) . . ?
O34 Fe20 Br5 105.0(4) . . ?
O34 Fe20 O30 112.4(5) . . ?
O34 Fe20 O43 109.3(6) . . ?
O43 Fe20 Br5 108.1(4) . . ?
O43 Fe20 O30 111.5(5) . . ?
O41 Fe21 Br6 112.8(4) . . ?
O42 Fe21 Br6 110.9(4) . . ?
O42 Fe21 O41 105.9(6) . . ?
O42 Fe21 O44 112.1(6) . . ?
O44 Fe21 Br6 106.2(5) . . ?
O44 Fe21 O41 109.0(6) . . ?
O14 Fe22 Br7 115.3(4) . . ?
O22 Fe22 Br7 110.4(4) . . ?
O22 Fe22 O14 105.5(6) . . ?
O22 Fe22 O33 111.3(6) . . ?
O33 Fe22 Br7 105.8(4) . . ?
O33 Fe22 O14 108.6(6) . . ?
O2 Fe23 Br8 110.2(4) . . ?
O2 Fe23 O14 106.6(6) . . ?
O13 Fe23 Br8 108.4(4) . . ?
O13 Fe23 O2 112.2(6) . . ?
O13 Fe23 O14 104.9(6) . . ?
O14 Fe23 Br8 114.5(4) . . ?
O37 Fe24 Br9 104.7(4) . . ?
O37 Fe24 O40 110.7(6) . . ?
O37 Fe24 O41 110.4(6) . . ?
O40 Fe24 Br9 111.4(4) . . ?
O40 Fe24 O41 104.5(6) . . ?
O41 Fe24 Br9 115.2(4) . . ?
O26 Fe25 O18 112.5(6) . . ?
O26 Fe25 O32 112.4(5) . . ?
O28 Fe25 O18 105.0(5) . . ?
O28 Fe25 O26 113.9(5) . . ?
O28 Fe25 O32 106.4(6) . . ?
O32 Fe25 O18 105.9(5) . . ?
O5 Fe26 O9 86.8(5) . . ?
O5 Fe26 O10 91.2(5) . . ?
O5 Fe26 O28 168.4(6) . . ?
O9 Fe26 O10 78.8(5) . . ?
O12 Fe26 O5 92.4(6) . . ?
O12 Fe26 O9 98.1(6) . . ?
O12 Fe26 O10 175.1(5) . . ?
O12 Fe26 O16 92.5(6) . . ?
O12 Fe26 O28 98.8(5) . . ?
O16 Fe26 O5 95.7(6) . . ?
O16 Fe26 O9 169.0(6) . . ?
O16 Fe26 O10 90.4(5) . . ?
O16 Fe26 O28 86.7(5) . . ?
O28 Fe26 O9 88.8(5) . . ?
O28 Fe26 O10 77.4(5) . . ?
O27 Fe27 O10 90.2(5) . . ?
O27 Fe27 O28 86.1(5) . . ?
O27 Fe27 O29 168.0(5) . . ?
O27 Fe27 O31 97.1(6) . . ?
O27 Fe27 O41 93.3(5) . . ?
O28 Fe27 O10 77.5(5) . . ?
O29 Fe27 O10 78.0(5) . . ?
O29 Fe27 O28 89.2(5) . . ?
O31 Fe27 O10 90.9(6) . . ?
O31 Fe27 O28 167.9(5) . . ?
O31 Fe27 O29 85.4(5) . . ?
O31 Fe27 O41 93.2(6) . . ?
O41 Fe27 O10 174.3(5) . . ?
O41 Fe27 O28 98.3(5) . . ?
O41 Fe27 O29 98.3(5) . . ?
O6 Fe28 O9 85.5(5) . . ?
O6 Fe28 O10 90.3(5) . . ?
O6 Fe28 O21 96.7(6) . . ?
O6 Fe28 O29 166.7(6) . . ?
O9 Fe28 O10 79.4(5) . . ?
O14 Fe28 O6 92.3(6) . . ?
O14 Fe28 O9 96.8(5) . . ?
O14 Fe28 O10 175.1(5) . . ?
O14 Fe28 O21 92.5(6) . . ?
O14 Fe28 O29 100.5(5) . . ?
O21 Fe28 O9 170.4(5) . . ?
O21 Fe28 O10 91.2(6) . . ?
O21 Fe28 O29 86.2(5) . . ?
O29 Fe28 O9 89.6(5) . . ?
O29 Fe28 O10 76.6(5) . . ?
O19 Fe29 O29 107.7(5) . . ?
O19 Fe29 O32 103.0(5) . . ?
O19 Fe29 O36 113.1(5) . . ?
O29 Fe29 O36 114.8(6) . . ?
O32 Fe29 O29 104.9(5) . . ?
O32 Fe29 O36 112.5(5) . . ?
O8 Fe30 O19 114.8(5) . . ?
O9 Fe30 O8 113.6(6) . . ?
O9 Fe30 O18 105.7(5) . . ?
O9 Fe30 O19 106.3(6) . . ?
O18 Fe30 O8 111.7(6) . . ?
O18 Fe30 O19 103.8(5) . . ?
Fe1 O1 Fe2 93.9(6) . . ?
Fe16 O1 Fe1 125.9(8) . . ?
Fe16 O1 Fe2 129.3(8) . . ?
Fe2 O2 Fe1 97.3(6) . . ?
Fe23 O2 Fe1 121.9(8) . . ?
Fe23 O2 Fe2 130.4(8) . . ?
Fe1 O3 Fe3 100.7(5) . . ?
Fe1 O4 Fe4 98.6(6) . . ?
Fe2 O5 Fe26 96.5(6) . . ?
Fe2 O6 Fe28 99.5(6) . . ?
Fe4 O7 Fe3 98.8(6) . . ?
Fe1 O8 Fe3 96.3(5) . . ?
Fe1 O8 Fe4 98.1(5) . . ?
Fe4 O8 Fe3 96.3(5) . . ?
Fe30 O8 Fe1 122.0(7) . . ?
Fe30 O8 Fe3 118.3(6) . . ?
Fe30 O8 Fe4 120.3(6) . . ?
Fe26 O9 Fe2 90.1(5) . . ?
Fe28 O9 Fe2 90.3(5) . . ?
Fe28 O9 Fe26 101.9(6) . . ?
Fe30 O9 Fe2 120.2(6) . . ?
Fe30 O9 Fe26 122.4(6) . . ?
Fe30 O9 Fe28 123.2(7) . . ?
Fe27 O10 Fe26 100.6(5) . . ?
Fe27 O10 Fe28 100.0(5) . . ?
Fe28 O10 Fe26 99.3(5) . . ?
Fe4 O11 Fe6 95.7(6) . . ?
Fe16 O11 Fe4 123.2(7) . . ?
Fe16 O11 Fe6 127.4(7) . . ?
Fe17 O12 Fe16 116.4(7) . . ?
Fe17 O12 Fe26 121.8(7) . . ?
Fe26 O12 Fe16 120.9(7) . . ?
Fe5 O13 Fe3 95.1(6) . . ?
Fe23 O13 Fe3 122.9(7) . . ?
Fe23 O13 Fe5 129.8(8) . . ?
Fe23 O14 Fe22 115.6(7) . . ?
Fe23 O14 Fe28 123.3(7) . . ?
Fe28 O14 Fe22 120.0(7) . . ?
Fe8 O15 Fe6 94.8(5) . . ?
Fe17 O15 Fe6 127.4(7) . . ?
Fe17 O15 Fe8 125.8(6) . . ?
Fe26 O16 Fe13 97.3(6) . . ?
Fe6 O17 Fe4 96.4(5) . . ?
Fe18 O17 Fe4 121.8(6) . . ?
Fe18 O17 Fe6 130.5(7) . . ?
Fe25 O18 Fe6 122.0(6) . . ?
Fe30 O18 Fe6 122.5(6) . . ?
Fe30 O18 Fe25 115.5(7) . . ?
Fe29 O19 Fe5 121.8(6) . . ?
Fe29 O19 Fe30 118.0(6) . . ?
Fe30 O19 Fe5 120.0(6) . . ?
Fe5 O20 Fe3 93.7(6) . . ?
Fe18 O20 Fe3 123.0(7) . . ?
Fe18 O20 Fe5 133.6(7) . . ?
Fe28 O21 Fe14 97.9(6) . . ?
Fe7 O22 Fe5 92.9(6) . . ?
Fe22 O22 Fe5 129.0(7) . . ?
Fe22 O22 Fe7 125.8(7) . . ?
Fe12 O23 Fe8 97.4(6) . . ?
Fe12 O24 Fe13 94.2(6) . . ?
Fe17 O24 Fe12 124.5(7) . . ?
Fe17 O24 Fe13 126.8(7) . . ?
Fe6 O25 Fe8 96.1(5) . . ?
Fe19 O25 Fe6 134.9(6) . . ?
Fe19 O25 Fe8 120.8(6) . . ?
Fe8 O26 Fe11 95.6(5) . . ?
Fe12 O26 Fe8 96.0(5) . . ?
Fe12 O26 Fe11 96.3(5) . . ?
Fe25 O26 Fe8 120.0(6) . . ?
Fe25 O26 Fe11 120.4(6) . . ?
Fe25 O26 Fe12 122.3(6) . . ?
Fe27 O27 Fe13 98.7(6) . . ?
Fe25 O28 Fe13 118.4(6) . . ?
Fe25 O28 Fe26 122.1(7) . . ?
Fe25 O28 Fe27 121.5(6) . . ?
Fe26 O28 Fe13 92.0(5) . . ?
Fe26 O28 Fe27 104.1(6) . . ?
Fe27 O28 Fe13 91.3(5) . . ?
Fe27 O29 Fe14 92.8(5) . . ?
Fe27 O29 Fe28 104.9(6) . . ?
Fe28 O29 Fe14 92.1(5) . . ?
Fe29 O29 Fe14 117.4(6) . . ?
Fe29 O29 Fe27 122.9(6) . . ?
Fe29 O29 Fe28 119.7(6) . . ?
Fe18 O30 Fe19 120.2(6) . . ?
Fe18 O30 Fe20 119.6(6) . . ?
Fe19 O30 Fe20 120.2(6) . . ?
Fe27 O31 Fe14 99.6(6) . . ?
Fe25 O32 Fe10 122.2(6) . . ?
Fe29 O32 Fe10 121.5(6) . . ?
Fe29 O32 Fe25 116.2(6) . . ?
Fe14 O33 Fe15 95.9(5) . . ?
Fe22 O33 Fe14 130.1(7) . . ?
Fe22 O33 Fe15 123.5(8) . . ?
Fe7 O34 Fe5 95.8(5) . . ?
Fe20 O34 Fe5 128.6(7) . . ?
Fe20 O34 Fe7 124.5(6) . . ?
Fe7 O35 Fe15 99.8(5) . . ?
Fe9 O36 Fe7 97.7(5) . . ?
Fe15 O36 Fe7 97.1(5) . . ?
Fe15 O36 Fe9 97.4(5) . . ?
Fe29 O36 Fe7 119.8(6) . . ?
Fe29 O36 Fe9 119.7(6) . . ?
Fe29 O36 Fe15 120.0(6) . . ?
Fe12 O37 Fe13 94.2(6) . . ?
Fe24 O37 Fe12 125.7(8) . . ?
Fe24 O37 Fe13 128.7(7) . . ?
Fe11 O38 Fe8 99.5(5) . . ?
Fe11 O39 Fe12 97.4(5) . . ?
Fe10 O40 Fe11 94.2(6) . . ?
Fe24 O40 Fe10 128.8(7) . . ?
Fe24 O40 Fe11 124.2(7) . . ?
Fe21 O41 Fe27 120.3(6) . . ?
Fe24 O41 Fe21 117.8(7) . . ?
Fe24 O41 Fe27 120.9(7) . . ?
Fe9 O42 Fe10 92.6(6) . . ?
Fe21 O42 Fe9 125.2(6) . . ?
Fe21 O42 Fe10 127.2(7) . . ?
Fe9 O43 Fe10 96.6(6) . . ?
Fe20 O43 Fe9 123.2(6) . . ?
Fe20 O43 Fe10 128.3(7) . . ?
Fe14 O44 Fe15 95.6(6) . . ?
Fe21 O44 Fe14 130.5(8) . . ?
Fe21 O44 Fe15 122.6(7) . . ?
Fe7 O45 Fe9 99.4(6) . . ?
Fe15 O46 Fe9 97.2(5) . . ?
Fe11 O47 Fe10 96.0(6) . . ?
Fe19 O47 Fe10 132.4(6) . . ?
Fe19 O47 Fe11 122.1(6) . . ?
C1 N1 Fe1 118.8(8) . . ?
C1 N1 C5 120.0 . . ?
C5 N1 Fe1 121.2(8) . . ?
N1 C1 H1 120.0 . . ?
N1 C1 C2 120.0 . . ?
C2 C1 H1 120.0 . . ?
C1 C2 C6 112.2(15) . . ?
C3 C2 C1 120.0 . . ?
C3 C2 C6 127.3(14) . . ?
C2 C3 C7 118.4(15) . . ?
C4 C3 C2 120.0 . . ?
C4 C3 C7 121.5(15) . . ?
C3 C4 H4 120.0 . . ?
C5 C4 C3 120.0 . . ?
C5 C4 H4 120.0 . . ?
N1 C5 H5 120.0 . . ?
C4 C5 N1 120.0 . . ?
C4 C5 H5 120.0 . . ?
C8 N2 Fe2 116.8(9) . . ?
C8 N2 C12 120.0 . . ?
C12 N2 Fe2 123.1(9) . . ?
N2 C8 H8 120.0 . . ?
N2 C8 C9 120.0 . . ?
C9 C8 H8 120.0 . . ?
C8 C9 C13 115.4(17) . . ?
C10 C9 C8 120.0 . . ?
C10 C9 C13 124.3(18) . . ?
C9 C10 C11 120.0 . . ?
C9 C10 C14 118.4(19) . . ?
C11 C10 C14 121.6(19) . . ?
C10 C11 H11 120.0 . . ?
C12 C11 C10 120.0 . . ?
C12 C11 H11 120.0 . . ?
N2 C12 H12 120.0 . . ?
C11 C12 N2 120.0 . . ?
C11 C12 H12 120.0 . . ?
C17 N3 Fe3 117.7(9) . . ?
C17 N3 C21 120.0 . . ?
C21 N3 Fe3 122.0(9) . . ?
N3 C17 H17 120.0 . . ?
C18 C17 N3 120.0 . . ?
C18 C17 H17 120.0 . . ?
C17 C18 C22 116.9(16) . . ?
C19 C18 C17 120.0 . . ?
C19 C18 C22 123.0(16) . . ?
C18 C19 C20 120.0 . . ?
C18 C19 C23 118.0(16) . . ?
C20 C19 C23 121.9(16) . . ?
C19 C20 H20 120.0 . . ?
C21 C20 C19 120.0 . . ?
C21 C20 H20 120.0 . . ?
N3 C21 H21 120.0 . . ?
C20 C21 N3 120.0 . . ?
C20 C21 H21 120.0 . . ?
C28 N4 Fe4 121.0(10) . . ?
C28 N4 C24 120.0 . . ?
C24 N4 Fe4 118.9(10) . . ?
N4 C28 H28 120.0 . . ?
N4 C28 C27 120.0 . . ?
C27 C28 H28 120.0 . . ?
C28 C27 H27 120.0 . . ?
C26 C27 C28 120.0 . . ?
C26 C27 H27 120.0 . . ?
C27 C26 C30 115.7(18) . . ?
C25 C26 C27 120.0 . . ?
C25 C26 C30 124.0(18) . . ?
C26 C25 C24 120.0 . . ?
C26 C25 C29 115.7(19) . . ?
C24 C25 C29 124.2(19) . . ?
N4 C24 H24 120.0 . . ?
C25 C24 N4 120.0 . . ?
C25 C24 H24 120.0 . . ?
C35 N5 Fe5 120.7(6) . . ?
C35 N5 C31 120.0 . . ?
C31 N5 Fe5 119.2(6) . . ?
N5 C35 H35 120.0 . . ?
C34 C35 N5 120.0 . . ?
C34 C35 H35 120.0 . . ?
C35 C34 H34 120.0 . . ?
C35 C34 C33 120.0 . . ?
C33 C34 H34 120.0 . . ?
C34 C33 C37 116.5(12) . . ?
C32 C33 C34 120.0 . . ?
C32 C33 C37 123.3(12) . . ?
C33 C32 C36 122.2(12) . . ?
C31 C32 C33 120.0 . . ?
C31 C32 C36 117.7(12) . . ?
N5 C31 H31 120.0 . . ?
C32 C31 N5 120.0 . . ?
C32 C31 H31 120.0 . . ?
C42 N6 Fe6 118.0(9) . . ?
C42 N6 C38 120.0 . . ?
C38 N6 Fe6 121.8(9) . . ?
N6 C42 H42 120.0 . . ?
N6 C42 C41 120.0 . . ?
C41 C42 H42 120.0 . . ?
C42 C41 H41 120.0 . . ?
C42 C41 C40 120.0 . . ?
C40 C41 H41 120.0 . . ?
C41 C40 C44 126(2) . . ?
C39 C40 C41 120.0 . . ?
C39 C40 C44 114(2) . . ?
C40 C39 C43 132(2) . . ?
C38 C39 C40 120.0 . . ?
C38 C39 C43 107(2) . . ?
N6 C38 H38 120.0 . . ?
C39 C38 N6 120.0 . . ?
C39 C38 H38 120.0 . . ?
C45 N7 Fe7 121.0(8) . . ?
C45 N7 C49 120.0 . . ?
C49 N7 Fe7 118.8(8) . . ?
N7 C45 H45 120.0 . . ?
N7 C45 C46 120.0 . . ?
C46 C45 H45 120.0 . . ?
C45 C46 C50 111.7(16) . . ?
C47 C46 C45 120.0 . . ?
C47 C46 C50 128.3(16) . . ?
C46 C47 C48 120.0 . . ?
C46 C47 C51 115.8(17) . . ?
C48 C47 C51 124.2(17) . . ?
C47 C48 H48 120.0 . . ?
C47 C48 C49 120.0 . . ?
C49 C48 H48 120.0 . . ?
N7 C49 H49 120.0 . . ?
C48 C49 N7 120.0 . . ?
C48 C49 H49 120.0 . . ?
C56 N8 Fe8 120.4(8) . . ?
C56 N8 C52 120.0 . . ?
C52 N8 Fe8 118.6(8) . . ?
N8 C56 H56 120.0 . . ?
N8 C56 C55 120.0 . . ?
C55 C56 H56 120.0 . . ?
C56 C55 H55 120.0 . . ?
C56 C55 C54 120.0 . . ?
C54 C55 H55 120.0 . . ?
C55 C54 C58 114.4(16) . . ?
C53 C54 C55 120.0 . . ?
C53 C54 C58 125.1(17) . . ?
C54 C53 C57 119.8(17) . . ?
C52 C53 C54 120.0 . . ?
C52 C53 C57 119.4(16) . . ?
N8 C52 H52 120.0 . . ?
C53 C52 N8 120.0 . . ?
C53 C52 H52 120.0 . . ?
C63 N9 Fe9 120.3(8) . . ?
C63 N9 C59 120.0 . . ?
C59 N9 Fe9 119.3(8) . . ?
N9 C63 H63 120.0 . . ?
C62 C63 N9 120.0 . . ?
C62 C63 H63 120.0 . . ?
C63 C62 H62 120.0 . . ?
C63 C62 C61 120.0 . . ?
C61 C62 H62 120.0 . . ?
C62 C61 C65 115.9(16) . . ?
C60 C61 C62 120.0 . . ?
C60 C61 C65 124.1(16) . . ?
C61 C60 C59 120.0 . . ?
C61 C60 C64 119.5(16) . . ?
C59 C60 C64 120.4(16) . . ?
N9 C59 H59 120.0 . . ?
C60 C59 N9 120.0 . . ?
C60 C59 H59 120.0 . . ?
C66 N10 Fe10 119.4(7) . . ?
C66 N10 C70 120.0 . . ?
C70 N10 Fe10 120.5(7) . . ?
N10 C66 H66 120.0 . . ?
C67 C66 N10 120.0 . . ?
C67 C66 H66 120.0 . . ?
C66 C67 C68 120.0 . . ?
C66 C67 C71 117.7(15) . . ?
C68 C67 C71 122.2(15) . . ?
C67 C68 C69 120.0 . . ?
C67 C68 C72 122.6(13) . . ?
C69 C68 C72 117.3(13) . . ?
C68 C69 H69 120.0 . . ?
C70 C69 C68 120.0 . . ?
C70 C69 H69 120.0 . . ?
N10 C70 H70 120.0 . . ?
C69 C70 N10 120.0 . . ?
C69 C70 H70 120.0 . . ?
C73 N11 Fe11 119.8(9) . . ?
C73 N11 C77 120.0 . . ?
C77 N11 Fe11 119.9(9) . . ?
N11 C73 H73 120.0 . . ?
C74 C73 N11 120.0 . . ?
C74 C73 H73 120.0 . . ?
C73 C74 C78 115.5(17) . . ?
C75 C74 C73 120.0 . . ?
C75 C74 C78 124.5(17) . . ?
C74 C75 C76 120.0 . . ?
C74 C75 C79 119.5(16) . . ?
C76 C75 C79 120.4(16) . . ?
C75 C76 H76 120.0 . . ?
C75 C76 C77 120.0 . . ?
C77 C76 H76 120.0 . . ?
N11 C77 H77 120.0 . . ?
C76 C77 N11 120.0 . . ?
C76 C77 H77 120.0 . . ?
C84 N12 Fe12 122.5(7) . . ?
C84 N12 C80 120.0 . . ?
C80 N12 Fe12 117.5(7) . . ?
N12 C84 H84 120.0 . . ?
N12 C84 C83 120.0 . . ?
C83 C84 H84 120.0 . . ?
C84 C83 H83 120.0 . . ?
C82 C83 C84 120.0 . . ?
C82 C83 H83 120.0 . . ?
C83 C82 C81 120.0 . . ?
C83 C82 C86 119.8(14) . . ?
C81 C82 C86 120.1(14) . . ?
C82 C81 C85 124.4(13) . . ?
C80 C81 C82 120.0 . . ?
C80 C81 C85 115.6(13) . . ?
N12 C80 H80 120.0 . . ?
C81 C80 N12 120.0 . . ?
C81 C80 H80 120.0 . . ?
C91 N13 Fe13 122.2(8) . . ?
C91 N13 C87 120.0 . . ?
C87 N13 Fe13 117.7(8) . . ?
N13 C91 H91 120.0 . . ?
C90 C91 N13 120.0 . . ?
C90 C91 H91 120.0 . . ?
C91 C90 H90 120.0 . . ?
C89 C90 C91 120.0 . . ?
C89 C90 H90 120.0 . . ?
C90 C89 C93 119.0(17) . . ?
C88 C89 C90 120.0 . . ?
C88 C89 C93 121.0(17) . . ?
C89 C88 C87 120.0 . . ?
C89 C88 C92 122.4(17) . . ?
C87 C88 C92 117.2(17) . . ?
N13 C87 H87 120.0 . . ?
C88 C87 N13 120.0 . . ?
C88 C87 H87 120.0 . . ?
C98 N14 Fe14 122.6(9) . . ?
C98 N14 C94 120.0 . . ?
C94 N14 Fe14 117.0(9) . . ?
N14 C98 H98 120.0 . . ?
N14 C98 C97 120.0 . . ?
C97 C98 H98 120.0 . . ?
C98 C97 H97 120.0 . . ?
C96 C97 C98 120.0 . . ?
C96 C97 H97 120.0 . . ?
C97 C96 C95 120.0 . . ?
C97 C96 C100 115.0(16) . . ?
C95 C96 C100 125.0(16) . . ?
C96 C95 C99 121.4(18) . . ?
C94 C95 C96 120.0 . . ?
C94 C95 C99 118.6(18) . . ?
N14 C94 H94 120.0 . . ?
C95 C94 N14 120.0 . . ?
C95 C94 H94 120.0 . . ?
C105 N15 Fe15 117.2(7) . . ?
C105 N15 C101 120.0 . . ?
C101 N15 Fe15 122.7(7) . . ?
N15 C105 H105 120.0 . . ?
C104 C105 N15 120.0 . . ?
C104 C105 H105 120.0 . . ?
C105 C104 C103 120.0 . . ?
C105 C104 C106 117.3(14) . . ?
C103 C104 C106 122.5(13) . . ?
C104 C103 C102 120.0 . . ?
C104 C103 C107 122.6(15) . . ?
C102 C103 C107 117.4(15) . . ?
C103 C102 H102 120.0 . . ?
C101 C102 C103 120.0 . . ?
C101 C102 H102 120.0 . . ?
N15 C101 H101 120.0 . . ?
C102 C101 N15 120.0 . . ?
C102 C101 H101 120.0 . . ?
C2 C6 H6A 109.5 . . ?
C2 C6 H6B 109.5 . . ?
C2 C6 H6C 109.5 . . ?
H6A C6 H6B 109.5 . . ?
H6A C6 H6C 109.5 . . ?
H6B C6 H6C 109.5 . . ?
C3 C7 H7A 109.5 . . ?
C3 C7 H7B 109.5 . . ?
C3 C7 H7C 109.5 . . ?
H7A C7 H7B 109.5 . . ?
H7A C7 H7C 109.5 . . ?
H7B C7 H7C 109.5 . . ?
C9 C13 H13A 109.5 . . ?
C9 C13 H13B 109.5 . . ?
C9 C13 H13C 109.5 . . ?
H13A C13 H13B 109.5 . . ?
H13A C13 H13C 109.5 . . ?
H13B C13 H13C 109.5 . . ?
C10 C14 H14A 109.5 . . ?
C10 C14 H14B 109.5 . . ?
C10 C14 H14C 109.5 . . ?
H14A C14 H14B 109.5 . . ?
H14A C14 H14C 109.5 . . ?
H14B C14 H14C 109.5 . . ?
C18 C22 H22A 109.5 . . ?
C18 C22 H22B 109.5 . . ?
C18 C22 H22C 109.5 . . ?
H22A C22 H22B 109.5 . . ?
H22A C22 H22C 109.5 . . ?
H22B C22 H22C 109.5 . . ?
C19 C23 H23A 109.5 . . ?
C19 C23 H23B 109.5 . . ?
C19 C23 H23C 109.5 . . ?
H23A C23 H23B 109.5 . . ?
H23A C23 H23C 109.5 . . ?
H23B C23 H23C 109.5 . . ?
C25 C29 H29A 109.5 . . ?
C25 C29 H29B 109.5 . . ?
C25 C29 H29C 109.5 . . ?
H29A C29 H29B 109.5 . . ?
H29A C29 H29C 109.5 . . ?
H29B C29 H29C 109.5 . . ?
C26 C30 H30A 109.5 . . ?
C26 C30 H30B 109.5 . . ?
C26 C30 H30C 109.5 . . ?
H30A C30 H30B 109.5 . . ?
H30A C30 H30C 109.5 . . ?
H30B C30 H30C 109.5 . . ?
C32 C36 H36A 109.5 . . ?
C32 C36 H36B 109.5 . . ?
C32 C36 H36C 109.5 . . ?
H36A C36 H36B 109.5 . . ?
H36A C36 H36C 109.5 . . ?
H36B C36 H36C 109.5 . . ?
C33 C37 H37A 109.5 . . ?
C33 C37 H37B 109.5 . . ?
C33 C37 H37C 109.5 . . ?
H37A C37 H37B 109.5 . . ?
H37A C37 H37C 109.5 . . ?
H37B C37 H37C 109.5 . . ?
C39 C43 H43A 109.5 . . ?
C39 C43 H43B 109.5 . . ?
C39 C43 H43C 109.5 . . ?
H43A C43 H43B 109.5 . . ?
H43A C43 H43C 109.5 . . ?
H43B C43 H43C 109.5 . . ?
C40 C44 H44A 109.5 . . ?
C40 C44 H44B 109.5 . . ?
C40 C44 H44C 109.5 . . ?
H44A C44 H44B 109.5 . . ?
H44A C44 H44C 109.5 . . ?
H44B C44 H44C 109.5 . . ?
C46 C50 H50A 109.5 . . ?
C46 C50 H50B 109.5 . . ?
C46 C50 H50C 109.5 . . ?
H50A C50 H50B 109.5 . . ?
H50A C50 H50C 109.5 . . ?
H50B C50 H50C 109.5 . . ?
C47 C51 H51A 109.5 . . ?
C47 C51 H51B 109.5 . . ?
C47 C51 H51C 109.5 . . ?
H51A C51 H51B 109.5 . . ?
H51A C51 H51C 109.5 . . ?
H51B C51 H51C 109.5 . . ?
C53 C57 H57A 109.5 . . ?
C53 C57 H57B 109.5 . . ?
C53 C57 H57C 109.5 . . ?
H57A C57 H57B 109.5 . . ?
H57A C57 H57C 109.5 . . ?
H57B C57 H57C 109.5 . . ?
C54 C58 H58A 109.5 . . ?
C54 C58 H58B 109.5 . . ?
C54 C58 H58C 109.5 . . ?
H58A C58 H58B 109.5 . . ?
H58A C58 H58C 109.5 . . ?
H58B C58 H58C 109.5 . . ?
C60 C64 H64A 109.5 . . ?
C60 C64 H64B 109.5 . . ?
C60 C64 H64C 109.5 . . ?
H64A C64 H64B 109.5 . . ?
H64A C64 H64C 109.5 . . ?
H64B C64 H64C 109.5 . . ?
C61 C65 H65A 109.5 . . ?
C61 C65 H65B 109.5 . . ?
C61 C65 H65C 109.5 . . ?
H65A C65 H65B 109.5 . . ?
H65A C65 H65C 109.5 . . ?
H65B C65 H65C 109.5 . . ?
C67 C71 H71A 109.5 . . ?
C67 C71 H71B 109.5 . . ?
C67 C71 H71C 109.5 . . ?
H71A C71 H71B 109.5 . . ?
H71A C71 H71C 109.5 . . ?
H71B C71 H71C 109.5 . . ?
C68 C72 H72A 109.5 . . ?
C68 C72 H72B 109.5 . . ?
C68 C72 H72C 109.5 . . ?
H72A C72 H72B 109.5 . . ?
H72A C72 H72C 109.5 . . ?
H72B C72 H72C 109.5 . . ?
C74 C78 H78A 109.5 . . ?
C74 C78 H78B 109.5 . . ?
C74 C78 H78C 109.5 . . ?
H78A C78 H78B 109.5 . . ?
H78A C78 H78C 109.5 . . ?
H78B C78 H78C 109.5 . . ?
C75 C79 H79A 109.5 . . ?
C75 C79 H79B 109.5 . . ?
C75 C79 H79C 109.5 . . ?
H79A C79 H79B 109.5 . . ?
H79A C79 H79C 109.5 . . ?
H79B C79 H79C 109.5 . . ?
C81 C85 H85A 109.5 . . ?
C81 C85 H85B 109.5 . . ?
C81 C85 H85C 109.5 . . ?
H85A C85 H85B 109.5 . . ?
H85A C85 H85C 109.5 . . ?
H85B C85 H85C 109.5 . . ?
C82 C86 H86A 109.5 . . ?
C82 C86 H86B 109.5 . . ?
C82 C86 H86C 109.5 . . ?
H86A C86 H86B 109.5 . . ?
H86A C86 H86C 109.5 . . ?
H86B C86 H86C 109.5 . . ?
C88 C92 H92A 109.5 . . ?
C88 C92 H92B 109.5 . . ?
C88 C92 H92C 109.5 . . ?
H92A C92 H92B 109.5 . . ?
H92A C92 H92C 109.5 . . ?
H92B C92 H92C 109.5 . . ?
C89 C93 H93A 109.5 . . ?
C89 C93 H93B 109.5 . . ?
C89 C93 H93C 109.5 . . ?
H93A C93 H93B 109.5 . . ?
H93A C93 H93C 109.5 . . ?
H93B C93 H93C 109.5 . . ?
C95 C99 H99A 109.5 . . ?
C95 C99 H99B 109.5 . . ?
C95 C99 H99C 109.5 . . ?
H99A C99 H99B 109.5 . . ?
H99A C99 H99C 109.5 . . ?
H99B C99 H99C 109.5 . . ?
C96 C100 H10A 109.5 . . ?
C96 C100 H10B 109.5 . . ?
C96 C100 H10C 109.5 . . ?
H10A C100 H10B 109.5 . . ?
H10A C100 H10C 109.5 . . ?
H10B C100 H10C 109.5 . . ?
C104 C106 H10D 109.5 . . ?
C104 C106 H10E 109.5 . . ?
C104 C106 H10F 109.5 . . ?
H10D C106 H10E 109.5 . . ?
H10D C106 H10F 109.5 . . ?
H10E C106 H10F 109.5 . . ?
C103 C107 H10G 109.5 . . ?
C103 C107 H10H 109.5 . . ?
C103 C107 H10I 109.5 . . ?
H10G C107 H10H 109.5 . . ?
H10G C107 H10I 109.5 . . ?
H10H C107 H10I 109.5 . . ?
O201 Fe51 Fe52 42.5(4) . . ?
O201 Fe51 O204 89.3(5) . . ?
O201 Fe51 O208 91.3(5) . . ?
O201 Fe51 N201 95.8(5) . . ?
O202 Fe51 Fe52 41.8(4) . . ?
O202 Fe51 O201 84.2(5) . . ?
O202 Fe51 O204 171.6(5) . . ?
O202 Fe51 O208 90.7(5) . . ?
O202 Fe51 N201 95.0(5) . . ?
O203 Fe51 Fe52 133.1(4) . . ?
O203 Fe51 O201 172.7(5) . . ?
O203 Fe51 O202 91.3(6) . . ?
O203 Fe51 O204 94.6(6) . . ?
O203 Fe51 O208 83.1(5) . . ?
O203 Fe51 N201 90.2(5) . . ?
O204 Fe51 Fe52 131.8(4) . . ?
O204 Fe51 O208 84.0(5) . . ?
O204 Fe51 N201 91.0(5) . . ?
O208 Fe51 Fe52 93.9(3) . . ?
O208 Fe51 N201 171.3(5) . . ?
N201 Fe51 Fe52 94.7(4) . . ?
O201 Fe52 Fe51 43.9(4) . . ?
O201 Fe52 O205 91.6(6) . . ?
O201 Fe52 O206 173.6(5) . . ?
O201 Fe52 O209 91.1(5) . . ?
O201 Fe52 N202 95.6(5) . . ?
O202 Fe52 Fe51 42.6(4) . . ?
O202 Fe52 O201 86.4(6) . . ?
O202 Fe52 O205 171.9(5) . . ?
O202 Fe52 O206 92.6(5) . . ?
O202 Fe52 O209 90.0(5) . . ?
O202 Fe52 N202 95.2(6) . . ?
O205 Fe52 Fe51 135.4(4) . . ?
O205 Fe52 O206 88.5(5) . . ?
O205 Fe52 O209 82.2(5) . . ?
O205 Fe52 N202 92.8(5) . . ?
O206 Fe52 Fe51 135.1(4) . . ?
O206 Fe52 O209 82.6(5) . . ?
O206 Fe52 N202 90.8(5) . . ?
O209 Fe52 Fe51 93.3(3) . . ?
O209 Fe52 N202 171.8(5) . . ?
N202 Fe52 Fe51 94.8(4) . . ?
O203 Fe53 Fe55 133.3(4) . . ?
O203 Fe53 O208 80.9(5) . . ?
O203 Fe53 N203 90.4(6) . . ?
O207 Fe53 Fe55 132.8(4) . . ?
O207 Fe53 O203 92.0(6) . . ?
O207 Fe53 O208 81.6(5) . . ?
O207 Fe53 N203 89.5(5) . . ?
O208 Fe53 Fe55 92.0(3) . . ?
O208 Fe53 N203 167.3(5) . . ?
O213 Fe53 Fe55 43.3(4) . . ?
O213 Fe53 O203 90.2(6) . . ?
O213 Fe53 O207 169.8(5) . . ?
O213 Fe53 O208 88.9(5) . . ?
O213 Fe53 O220 85.4(5) . . ?
O213 Fe53 N203 100.4(5) . . ?
O220 Fe53 Fe55 42.4(4) . . ?
O220 Fe53 O203 169.3(6) . . ?
O220 Fe53 O207 90.6(5) . . ?
O220 Fe53 O208 89.2(5) . . ?
O220 Fe53 N203 100.0(6) . . ?
N203 Fe53 Fe55 100.7(4) . . ?
O204 Fe54 Fe56 132.2(4) . . ?
O204 Fe54 N204 90.6(5) . . ?
O207 Fe54 Fe56 133.2(4) . . ?
O207 Fe54 O204 93.4(5) . . ?
O207 Fe54 O208 82.0(5) . . ?
O207 Fe54 N204 87.8(5) . . ?
O208 Fe54 Fe56 92.1(3) . . ?
O208 Fe54 O204 83.8(5) . . ?
O208 Fe54 N204 168.0(4) . . ?
O211 Fe54 Fe56 42.7(3) . . ?
O211 Fe54 O204 89.6(5) . . ?
O211 Fe54 O207 171.9(5) . . ?
O211 Fe54 O208 90.9(5) . . ?
O211 Fe54 O217 84.9(5) . . ?
O211 Fe54 N204 99.7(5) . . ?
O217 Fe54 Fe56 42.2(3) . . ?
O217 Fe54 O204 172.0(5) . . ?
O217 Fe54 O207 91.3(5) . . ?
O217 Fe54 O208 90.4(5) . . ?
O217 Fe54 N204 96.1(5) . . ?
N204 Fe54 Fe56 99.5(3) . . ?
Fe53 Fe55 Fe57 172.85(14) . . ?
O213 Fe55 Fe53 42.4(4) . . ?
O213 Fe55 Fe57 138.4(4) . . ?
O213 Fe55 O234 178.0(5) . . ?
O213 Fe55 N205 90.4(5) . . ?
O219 Fe55 Fe53 93.5(4) . . ?
O219 Fe55 Fe57 93.6(4) . . ?
O219 Fe55 O213 90.0(5) . . ?
O219 Fe55 O234 91.9(5) . . ?
O219 Fe55 N205 179.2(5) . . ?
O220 Fe55 Fe53 42.3(4) . . ?
O220 Fe55 Fe57 136.8(4) . . ?
O220 Fe55 O213 84.6(5) . . ?
O220 Fe55 O219 90.4(5) . . ?
O220 Fe55 O234 95.0(5) . . ?
O220 Fe55 N205 90.4(5) . . ?
O222 Fe55 Fe53 138.5(4) . . ?
O222 Fe55 Fe57 41.9(4) . . ?
O222 Fe55 O213 96.6(6) . . ?
O222 Fe55 O219 92.5(5) . . ?
O222 Fe55 O220 176.9(6) . . ?
O222 Fe55 O234 83.7(6) . . ?
O222 Fe55 N205 86.7(5) . . ?
O234 Fe55 Fe53 137.0(4) . . ?
O234 Fe55 Fe57 41.9(4) . . ?
O234 Fe55 N205 87.7(5) . . ?
N205 Fe55 Fe53 87.3(4) . . ?
N205 Fe55 Fe57 85.6(4) . . ?
Fe54 Fe56 Fe58 173.01(14) . . ?
O211 Fe56 Fe54 42.2(3) . . ?
O211 Fe56 Fe58 138.8(4) . . ?
O211 Fe56 O215 96.5(5) . . ?
O211 Fe56 O225 176.0(5) . . ?
O211 Fe56 N206 90.1(5) . . ?
O215 Fe56 Fe54 138.5(4) . . ?
O215 Fe56 Fe58 42.5(3) . . ?
O215 Fe56 O225 83.6(5) . . ?
O215 Fe56 N206 87.3(5) . . ?
O217 Fe56 Fe54 42.4(3) . . ?
O217 Fe56 Fe58 136.0(4) . . ?
O217 Fe56 O211 84.6(5) . . ?
O217 Fe56 O215 176.3(5) . . ?
O217 Fe56 O218 90.9(5) . . ?
O217 Fe56 O225 95.1(5) . . ?
O217 Fe56 N206 89.1(5) . . ?
O218 Fe56 Fe54 93.6(3) . . ?
O218 Fe56 Fe58 93.2(3) . . ?
O218 Fe56 O211 92.7(5) . . ?
O218 Fe56 O215 92.6(5) . . ?
O218 Fe56 O225 91.3(5) . . ?
O218 Fe56 N206 177.2(5) . . ?
O225 Fe56 Fe54 137.2(4) . . ?
O225 Fe56 Fe58 41.0(3) . . ?
O225 Fe56 N206 86.0(5) . . ?
N206 Fe56 Fe54 88.3(3) . . ?
N206 Fe56 Fe58 84.9(3) . . ?
O222 Fe57 Fe55 41.6(4) . . ?
O222 Fe57 O235 94.0(6) . . ?
O222 Fe57 O236 90.9(5) . . ?
O222 Fe57 O245 171.3(6) . . ?
O222 Fe57 N207 96.5(6) . . ?
O234 Fe57 Fe55 43.8(4) . . ?
O234 Fe57 O222 85.4(6) . . ?
O234 Fe57 O235 172.6(6) . . ?
O234 Fe57 O236 91.2(5) . . ?
O234 Fe57 O245 89.0(6) . . ?
O234 Fe57 N207 99.4(6) . . ?
O235 Fe57 Fe55 135.3(5) . . ?
O235 Fe57 O236 81.4(6) . . ?
O235 Fe57 O245 90.6(6) . . ?
O235 Fe57 N207 88.1(6) . . ?
O236 Fe57 Fe55 92.1(3) . . ?
O245 Fe57 Fe55 132.5(4) . . ?
O245 Fe57 O236 82.5(5) . . ?
O245 Fe57 N207 91.0(6) . . ?
N207 Fe57 Fe55 100.1(4) . . ?
N207 Fe57 O236 167.5(5) . . ?
O215 Fe58 Fe56 43.2(3) . . ?
O215 Fe58 O223 89.0(5) . . ?
O215 Fe58 O226 91.8(5) . . ?
O215 Fe58 O238 173.2(5) . . ?
O215 Fe58 N208 96.5(5) . . ?
O223 Fe58 Fe56 131.9(4) . . ?
O223 Fe58 N208 88.5(5) . . ?
O225 Fe58 Fe56 43.4(3) . . ?
O225 Fe58 O215 86.7(5) . . ?
O225 Fe58 O223 171.1(5) . . ?
O225 Fe58 O226 90.1(5) . . ?
O225 Fe58 O238 90.4(5) . . ?
O225 Fe58 N208 99.7(5) . . ?
O226 Fe58 Fe56 91.9(3) . . ?
O226 Fe58 O223 82.3(5) . . ?
O226 Fe58 N208 167.5(5) . . ?
O238 Fe58 Fe56 133.6(4) . . ?
O238 Fe58 O223 93.0(5) . . ?
O238 Fe58 O226 82.1(5) . . ?
O238 Fe58 N208 90.1(5) . . ?
N208 Fe58 Fe56 100.5(4) . . ?
O236 Fe59 Fe60 91.5(4) . . ?
O236 Fe59 N209 169.8(6) . . ?
O242 Fe59 Fe60 43.1(4) . . ?
O242 Fe59 O236 89.1(5) . . ?
O242 Fe59 O245 171.3(5) . . ?
O242 Fe59 O246 89.7(6) . . ?
O242 Fe59 N209 97.9(5) . . ?
O243 Fe59 Fe60 41.7(4) . . ?
O243 Fe59 O236 92.9(5) . . ?
O243 Fe59 O242 84.8(5) . . ?
O243 Fe59 O245 91.1(6) . . ?
O243 Fe59 O246 171.7(6) . . ?
O243 Fe59 N209 95.1(6) . . ?
O245 Fe59 Fe60 132.4(4) . . ?
O245 Fe59 O236 83.4(6) . . ?
O245 Fe59 N209 90.1(6) . . ?
O246 Fe59 Fe60 132.5(4) . . ?
O246 Fe59 O236 80.7(6) . . ?
O246 Fe59 O245 93.5(6) . . ?
O246 Fe59 N209 91.8(6) . . ?
N209 Fe59 Fe60 98.8(4) . . ?
Fe61 Fe60 Fe59 173.25(14) . . ?
O232 Fe60 Fe59 93.9(4) . . ?
O232 Fe60 Fe61 92.8(3) . . ?
O232 Fe60 O240 90.5(5) . . ?
O232 Fe60 N210 179.5(5) . . ?
O240 Fe60 Fe59 137.2(4) . . ?
O240 Fe60 Fe61 42.8(4) . . ?
O240 Fe60 N210 89.8(5) . . ?
O242 Fe60 Fe59 43.3(4) . . ?
O242 Fe60 Fe61 136.7(4) . . ?
O242 Fe60 O232 91.4(5) . . ?
O242 Fe60 O240 94.1(6) . . ?
O242 Fe60 N210 89.0(5) . . ?
O243 Fe60 Fe59 41.5(4) . . ?
O243 Fe60 Fe61 137.7(4) . . ?
O243 Fe60 O232 94.3(5) . . ?
O243 Fe60 O240 175.1(5) . . ?
O243 Fe60 O242 84.8(6) . . ?
O243 Fe60 N210 85.5(5) . . ?
O247 Fe60 Fe59 138.4(4) . . ?
O247 Fe60 Fe61 41.1(4) . . ?
O247 Fe60 O232 91.6(5) . . ?
O247 Fe60 O240 83.9(5) . . ?
O247 Fe60 O242 176.4(5) . . ?
O247 Fe60 O243 97.0(5) . . ?
O247 Fe60 N210 88.1(5) . . ?
N210 Fe60 Fe59 86.1(4) . . ?
N210 Fe60 Fe61 87.1(4) . . ?
O226 Fe61 Fe60 91.7(3) . . ?
O226 Fe61 O238 82.5(5) . . ?
O226 Fe61 O239 83.3(5) . . ?
O226 Fe61 N211 165.5(5) . . ?
O238 Fe61 Fe60 133.6(3) . . ?
O238 Fe61 O239 92.5(5) . . ?
O238 Fe61 N211 87.8(5) . . ?
O239 Fe61 Fe60 132.7(4) . . ?
O239 Fe61 N211 86.3(5) . . ?
O240 Fe61 Fe60 43.2(4) . . ?
O240 Fe61 O226 90.2(5) . . ?
O240 Fe61 O238 172.1(5) . . ?
O240 Fe61 O239 89.6(5) . . ?
O240 Fe61 N211 99.9(5) . . ?
O247 Fe61 Fe60 41.4(4) . . ?
O247 Fe61 O226 90.1(5) . . ?
O247 Fe61 O238 92.4(5) . . ?
O247 Fe61 O239 171.2(5) . . ?
O247 Fe61 O240 84.6(5) . . ?
O247 Fe61 N211 101.1(5) . . ?
N211 Fe61 Fe60 102.8(4) . . ?
O223 Fe62 Fe63 132.1(4) . . ?
O223 Fe62 O224 90.0(5) . . ?
O223 Fe62 O226 84.3(5) . . ?
O223 Fe62 O239 94.5(5) . . ?
O223 Fe62 N212 91.2(5) . . ?
O224 Fe62 Fe63 42.2(4) . . ?
O224 Fe62 O226 94.0(5) . . ?
O224 Fe62 O239 173.4(5) . . ?
O224 Fe62 N212 97.4(5) . . ?
O226 Fe62 Fe63 94.4(3) . . ?
O226 Fe62 N212 167.8(5) . . ?
O237 Fe62 Fe63 41.9(4) . . ?
O237 Fe62 O223 172.5(5) . . ?
O237 Fe62 O224 84.1(5) . . ?
O237 Fe62 O226 91.3(5) . . ?
O237 Fe62 O239 90.9(5) . . ?
O237 Fe62 N212 94.2(6) . . ?
O239 Fe62 Fe63 132.8(4) . . ?
O239 Fe62 O226 81.7(5) . . ?
O239 Fe62 N212 87.3(5) . . ?
N212 Fe62 Fe63 97.0(4) . . ?
O216 Fe63 Fe62 134.8(4) . . ?
O216 Fe63 O228 85.5(5) . . ?
O216 Fe63 N213 95.0(6) . . ?
O224 Fe63 Fe62 42.6(4) . . ?
O224 Fe63 O216 92.5(5) . . ?
O224 Fe63 O227 175.1(5) . . ?
O224 Fe63 O228 91.7(5) . . ?
O224 Fe63 N213 93.0(6) . . ?
O227 Fe63 Fe62 134.9(4) . . ?
O227 Fe63 O216 89.6(5) . . ?
O227 Fe63 O228 84.0(5) . . ?
O227 Fe63 N213 91.3(6) . . ?
O228 Fe63 Fe62 91.1(4) . . ?
O228 Fe63 N213 175.3(6) . . ?
O237 Fe63 Fe62 42.1(4) . . ?
O237 Fe63 O216 173.5(6) . . ?
O237 Fe63 O224 84.7(5) . . ?
O237 Fe63 O227 92.8(5) . . ?
O237 Fe63 O228 88.7(5) . . ?
O237 Fe63 N213 91.1(6) . . ?
N213 Fe63 Fe62 92.0(4) . . ?
O221 Fe64 Fe65 132.6(4) . . ?
O221 Fe64 O229 83.7(5) . . ?
O221 Fe64 N214 89.2(6) . . ?
O229 Fe64 Fe65 93.1(4) . . ?
O229 Fe64 N214 172.3(6) . . ?
O231 Fe64 Fe65 134.2(4) . . ?
O231 Fe64 O221 92.2(6) . . ?
O231 Fe64 O229 81.8(5) . . ?
O231 Fe64 N214 95.7(6) . . ?
O233 Fe64 Fe65 42.8(4) . . ?
O233 Fe64 O221 89.9(6) . . ?
O233 Fe64 O229 91.3(5) . . ?
O233 Fe64 O231 172.5(6) . . ?
O233 Fe64 N214 91.4(6) . . ?
O244 Fe64 Fe65 43.0(4) . . ?
O244 Fe64 O221 172.1(6) . . ?
O244 Fe64 O229 89.8(5) . . ?
O244 Fe64 O231 91.3(6) . . ?
O244 Fe64 O233 85.7(6) . . ?
O244 Fe64 N214 97.6(6) . . ?
N214 Fe64 Fe65 93.8(5) . . ?
O233 Fe65 Fe64 41.5(4) . . ?
O233 Fe65 O235 93.8(6) . . ?
O233 Fe65 O236 90.5(5) . . ?
O233 Fe65 O244 82.0(6) . . ?
O233 Fe65 O246 170.3(6) . . ?
O233 Fe65 N215 95.3(6) . . ?
O235 Fe65 Fe64 135.1(5) . . ?
O235 Fe65 O236 83.7(6) . . ?
O235 Fe65 N215 91.5(6) . . ?
O236 Fe65 Fe64 92.5(4) . . ?
O236 Fe65 N215 172.6(6) . . ?
O244 Fe65 Fe64 40.6(4) . . ?
O244 Fe65 O235 172.3(6) . . ?
O244 Fe65 O236 89.9(5) . . ?
O244 Fe65 O246 91.3(6) . . ?
O244 Fe65 N215 95.3(6) . . ?
O246 Fe65 Fe64 131.9(5) . . ?
O246 Fe65 O235 92.0(6) . . ?
O246 Fe65 O236 82.4(5) . . ?
O246 Fe65 N215 92.3(6) . . ?
N215 Fe65 Fe64 94.8(5) . . ?
O201 Fe66 Br51 105.0(4) . . ?
O201 Fe66 O211 112.3(6) . . ?
O201 Fe66 O212 108.8(6) . . ?
O211 Fe66 Br51 110.5(4) . . ?
O211 Fe66 O212 104.9(5) . . ?
O212 Fe66 Br51 115.5(4) . . ?
O212 Fe67 Br52 114.0(4) . . ?
O215 Fe67 Br52 107.0(4) . . ?
O215 Fe67 O212 106.2(5) . . ?
O215 Fe67 O224 112.9(5) . . ?
O224 Fe67 Br52 106.2(4) . . ?
O224 Fe67 O212 110.6(6) . . ?
O217 Fe68 Br53 110.2(4) . . ?
O217 Fe68 O230 109.3(5) . . ?
O220 Fe68 Br53 109.2(4) . . ?
O220 Fe68 O217 110.2(6) . . ?
O220 Fe68 O230 108.5(6) . . ?
O230 Fe68 Br53 109.3(4) . . ?
O225 Fe69 Br54 107.4(4) . . ?
O225 Fe69 O230 112.1(5) . . ?
O225 Fe69 O247 109.2(5) . . ?
O230 Fe69 Br54 110.1(4) . . ?
O247 Fe69 Br54 109.2(4) . . ?
O247 Fe69 O230 108.8(5) . . ?
O230 Fe70 Br55 110.5(4) . . ?
O230 Fe70 O243 110.3(5) . . ?
O234 Fe70 Br55 105.9(4) . . ?
O234 Fe70 O230 111.5(6) . . ?
O234 Fe70 O243 110.4(6) . . ?
O243 Fe70 Br55 108.0(4) . . ?
O241 Fe71 Br56 112.8(4) . . ?
O242 Fe71 Br56 109.4(4) . . ?
O242 Fe71 O241 103.5(6) . . ?
O242 Fe71 O244 114.9(6) . . ?
O244 Fe71 Br56 106.4(4) . . ?
O244 Fe71 O241 109.9(6) . . ?
O214 Fe72 Br57 116.9(4) . . ?
O222 Fe72 Br57 109.5(4) . . ?
O222 Fe72 O214 104.4(6) . . ?
O233 Fe72 Br57 105.2(4) . . ?
O233 Fe72 O214 108.3(6) . . ?
O233 Fe72 O222 112.8(6) . . ?
O202 Fe73 Br58 108.2(4) . . ?
O202 Fe73 O214 108.1(6) . . ?
O213 Fe73 Br58 108.8(4) . . ?
O213 Fe73 O202 111.4(6) . . ?
O213 Fe73 O214 104.3(6) . . ?
O214 Fe73 Br58 116.0(4) . . ?
O237 Fe74 Br59 103.2(4) . . ?
O240 Fe74 Br59 110.9(4) . . ?
O240 Fe74 O237 112.5(6) . . ?
O240 Fe74 O241 106.2(6) . . ?
O241 Fe74 Br59 114.8(4) . . ?
O241 Fe74 O237 109.3(6) . . ?
O218 Fe75 O226 112.0(5) . . ?
O228 Fe75 O218 108.5(5) . . ?
O228 Fe75 O226 113.2(5) . . ?
O228 Fe75 O232 106.7(5) . . ?
O232 Fe75 O218 104.9(5) . . ?
O232 Fe75 O226 111.2(5) . . ?
O205 Fe76 O209 83.6(5) . . ?
O205 Fe76 O210 89.9(5) . . ?
O205 Fe76 O216 97.8(5) . . ?
O205 Fe76 O228 168.8(5) . . ?
O209 Fe76 O210 78.6(5) . . ?
O209 Fe76 O228 92.6(5) . . ?
O210 Fe76 O228 79.0(5) . . ?
O212 Fe76 O205 93.4(5) . . ?
O212 Fe76 O209 99.1(5) . . ?
O212 Fe76 O210 175.7(5) . . ?
O212 Fe76 O216 92.8(5) . . ?
O212 Fe76 O228 97.6(5) . . ?
O216 Fe76 O209 167.9(5) . . ?
O216 Fe76 O210 89.4(5) . . ?
O216 Fe76 O228 83.7(5) . . ?
O227 Fe77 O210 88.0(5) . . ?
O227 Fe77 O228 83.0(5) . . ?
O227 Fe77 O229 167.8(5) . . ?
O228 Fe77 O210 78.8(5) . . ?
O229 Fe77 O210 79.9(5) . . ?
O229 Fe77 O228 92.5(5) . . ?
O231 Fe77 O210 91.4(5) . . ?
O231 Fe77 O227 96.6(6) . . ?
O231 Fe77 O228 170.2(5) . . ?
O231 Fe77 O229 85.9(5) . . ?
O231 Fe77 O241 93.9(6) . . ?
O241 Fe77 O210 174.6(5) . . ?
O241 Fe77 O227 92.2(6) . . ?
O241 Fe77 O228 95.9(5) . . ?
O241 Fe77 O229 99.6(5) . . ?
O206 Fe78 O209 84.8(5) . . ?
O206 Fe78 O210 89.8(5) . . ?
O206 Fe78 O229 166.9(5) . . ?
O209 Fe78 O210 77.5(5) . . ?
O209 Fe78 O229 91.0(5) . . ?
O214 Fe78 O206 93.9(5) . . ?
O214 Fe78 O209 97.5(5) . . ?
O214 Fe78 O210 173.6(5) . . ?
O214 Fe78 O221 92.3(6) . . ?
O214 Fe78 O229 99.0(5) . . ?
O221 Fe78 O206 95.8(6) . . ?
O221 Fe78 O209 170.1(6) . . ?
O221 Fe78 O210 92.6(6) . . ?
O221 Fe78 O229 86.2(5) . . ?
O229 Fe78 O210 77.2(5) . . ?
O219 Fe79 O229 106.7(5) . . ?
O219 Fe79 O232 104.5(5) . . ?
O229 Fe79 O232 103.2(5) . . ?
O236 Fe79 O219 114.9(5) . . ?
O236 Fe79 O229 113.5(6) . . ?
O236 Fe79 O232 112.9(5) . . ?
O208 Fe80 O209 114.2(5) . . ?
O208 Fe80 O218 111.9(5) . . ?
O218 Fe80 O209 106.5(5) . . ?
O219 Fe80 O208 112.7(5) . . ?
O219 Fe80 O209 106.3(5) . . ?
O219 Fe80 O218 104.5(5) . . ?
Fe52 O201 Fe51 93.6(6) . . ?
Fe66 O201 Fe51 122.3(7) . . ?
Fe66 O201 Fe52 130.1(7) . . ?
Fe52 O202 Fe51 95.6(6) . . ?
Fe73 O202 Fe51 122.6(7) . . ?
Fe73 O202 Fe52 129.8(7) . . ?
Fe51 O203 Fe53 99.7(5) . . ?
Fe51 O204 Fe54 95.7(5) . . ?
Fe76 O205 Fe52 99.9(6) . . ?
Fe78 O206 Fe52 98.0(5) . . ?
Fe53 O207 Fe54 99.0(5) . . ?
Fe51 O208 Fe53 96.2(4) . . ?
Fe54 O208 Fe51 96.5(5) . . ?
Fe54 O208 Fe53 97.3(5) . . ?
Fe80 O208 Fe51 120.3(6) . . ?
Fe80 O208 Fe53 120.0(6) . . ?
Fe80 O208 Fe54 120.8(5) . . ?
Fe76 O209 Fe52 93.3(5) . . ?
Fe78 O209 Fe52 93.6(5) . . ?
Fe78 O209 Fe76 103.9(5) . . ?
Fe80 O209 Fe52 118.2(6) . . ?
Fe80 O209 Fe76 120.8(6) . . ?
Fe80 O209 Fe78 120.8(6) . . ?
Fe76 O210 Fe77 100.9(5) . . ?
Fe76 O210 Fe78 99.7(5) . . ?
Fe77 O210 Fe78 98.6(5) . . ?
Fe54 O211 Fe56 95.0(5) . . ?
Fe66 O211 Fe54 123.8(6) . . ?
Fe66 O211 Fe56 127.6(6) . . ?
Fe66 O212 Fe76 120.7(6) . . ?
Fe67 O212 Fe66 117.0(6) . . ?
Fe67 O212 Fe76 121.0(6) . . ?
Fe53 O213 Fe55 94.3(6) . . ?
Fe73 O213 Fe53 125.3(7) . . ?
Fe73 O213 Fe55 129.4(7) . . ?
Fe72 O214 Fe78 121.0(6) . . ?
Fe73 O214 Fe72 116.1(7) . . ?
Fe73 O214 Fe78 122.3(7) . . ?
Fe58 O215 Fe56 94.3(5) . . ?
Fe67 O215 Fe56 126.4(6) . . ?
Fe67 O215 Fe58 123.9(6) . . ?
Fe76 O216 Fe63 98.1(6) . . ?
Fe56 O217 Fe54 95.5(5) . . ?
Fe68 O217 Fe54 121.4(6) . . ?
Fe68 O217 Fe56 133.1(6) . . ?
Fe75 O218 Fe56 122.3(5) . . ?
Fe75 O218 Fe80 116.1(6) . . ?
Fe80 O218 Fe56 121.6(5) . . ?
Fe79 O219 Fe55 120.8(6) . . ?
Fe80 O219 Fe55 121.8(6) . . ?
Fe80 O219 Fe79 117.4(6) . . ?
Fe53 O220 Fe55 95.3(6) . . ?
Fe68 O220 Fe53 123.1(7) . . ?
Fe68 O220 Fe55 133.1(7) . . ?
Fe78 O221 Fe64 98.1(6) . . ?
Fe55 O222 Fe57 96.5(6) . . ?
Fe72 O222 Fe55 127.1(8) . . ?
Fe72 O222 Fe57 121.9(7) . . ?
Fe62 O223 Fe58 97.9(5) . . ?
Fe63 O224 Fe62 95.2(5) . . ?
Fe67 O224 Fe62 121.4(7) . . ?
Fe67 O224 Fe63 126.2(6) . . ?
Fe58 O225 Fe56 95.5(5) . . ?
Fe69 O225 Fe56 129.1(6) . . ?
Fe69 O225 Fe58 124.4(6) . . ?
Fe58 O226 Fe62 95.5(5) . . ?
Fe61 O226 Fe58 97.4(5) . . ?
Fe61 O226 Fe62 97.1(4) . . ?
Fe75 O226 Fe58 120.5(5) . . ?
Fe75 O226 Fe61 122.1(6) . . ?
Fe75 O226 Fe62 118.5(6) . . ?
Fe63 O227 Fe77 98.4(5) . . ?
Fe63 O228 Fe76 92.1(5) . . ?
Fe63 O228 Fe77 93.9(5) . . ?
Fe75 O228 Fe63 122.8(6) . . ?
Fe75 O228 Fe76 119.5(6) . . ?
Fe75 O228 Fe77 120.8(6) . . ?
Fe77 O228 Fe76 101.3(5) . . ?
Fe64 O229 Fe78 91.4(5) . . ?
Fe77 O229 Fe64 93.5(5) . . ?
Fe77 O229 Fe78 103.8(6) . . ?
Fe79 O229 Fe64 117.9(6) . . ?
Fe79 O229 Fe77 124.2(6) . . ?
Fe79 O229 Fe78 119.0(6) . . ?
Fe68 O230 Fe69 118.4(7) . . ?
Fe70 O230 Fe68 120.5(6) . . ?
Fe70 O230 Fe69 120.9(6) . . ?
Fe77 O231 Fe64 98.3(6) . . ?
Fe75 O232 Fe60 122.2(6) . . ?
Fe75 O232 Fe79 117.1(6) . . ?
Fe79 O232 Fe60 120.7(6) . . ?
Fe64 O233 Fe65 95.7(6) . . ?
Fe72 O233 Fe64 129.8(8) . . ?
Fe72 O233 Fe65 122.0(8) . . ?
Fe57 O234 Fe55 94.3(6) . . ?
Fe70 O234 Fe55 129.4(7) . . ?
Fe70 O234 Fe57 125.0(7) . . ?
Fe65 O235 Fe57 98.9(6) . . ?
Fe59 O236 Fe57 95.2(5) . . ?
Fe65 O236 Fe57 95.8(5) . . ?
Fe65 O236 Fe59 97.4(5) . . ?
Fe79 O236 Fe57 118.5(6) . . ?
Fe79 O236 Fe59 121.0(6) . . ?
Fe79 O236 Fe65 122.8(7) . . ?
Fe63 O237 Fe62 96.0(6) . . ?
Fe74 O237 Fe62 122.1(7) . . ?
Fe74 O237 Fe63 128.4(7) . . ?
Fe58 O238 Fe61 97.9(5) . . ?
Fe62 O239 Fe61 97.9(5) . . ?
Fe61 O240 Fe60 94.0(5) . . ?
Fe74 O240 Fe60 128.2(7) . . ?
Fe74 O240 Fe61 123.8(7) . . ?
Fe71 O241 Fe77 116.6(7) . . ?
Fe74 O241 Fe71 119.0(7) . . ?
Fe74 O241 Fe77 122.7(7) . . ?
Fe60 O242 Fe59 93.6(6) . . ?
Fe71 O242 Fe59 122.0(7) . . ?
Fe71 O242 Fe60 129.5(7) . . ?
Fe59 O243 Fe60 96.8(6) . . ?
Fe70 O243 Fe59 121.2(7) . . ?
Fe70 O243 Fe60 128.5(7) . . ?
Fe64 O244 Fe65 96.4(6) . . ?
Fe71 O244 Fe64 130.5(7) . . ?
Fe71 O244 Fe65 120.0(8) . . ?
Fe57 O245 Fe59 98.8(6) . . ?
Fe65 O246 Fe59 99.5(6) . . ?
Fe61 O247 Fe60 97.5(6) . . ?
Fe69 O247 Fe60 131.1(6) . . ?
Fe69 O247 Fe61 121.8(7) . . ?
C205 N201 Fe51 120.5(7) . . ?
C205 N201 C201 120.0 . . ?
C201 N201 Fe51 119.5(7) . . ?
N201 C205 H205 120.0 . . ?
N201 C205 C204 120.0 . . ?
C204 C205 H205 120.0 . . ?
C205 C204 H204 120.0 . . ?
C205 C204 C203 120.0 . . ?
C203 C204 H204 120.0 . . ?
C204 C203 C207 120.4(13) . . ?
C202 C203 C204 120.0 . . ?
C202 C203 C207 119.5(13) . . ?
C203 C202 C206 126.2(13) . . ?
C201 C202 C203 120.0 . . ?
C201 C202 C206 113.8(13) . . ?
N201 C201 H201 120.0 . . ?
C202 C201 N201 120.0 . . ?
C202 C201 H201 120.0 . . ?
C208 N202 Fe52 119.3(8) . . ?
C208 N202 C212 120.0 . . ?
C212 N202 Fe52 120.7(8) . . ?
N202 C208 H208 120.0 . . ?
N202 C208 C209 120.0 . . ?
C209 C208 H208 120.0 . . ?
C208 C209 C213 118.5(14) . . ?
C210 C209 C208 120.0 . . ?
C210 C209 C213 121.3(14) . . ?
C209 C210 C211 120.0 . . ?
C209 C210 C214 119.7(15) . . ?
C211 C210 C214 120.2(15) . . ?
C210 C211 H211 120.0 . . ?
C212 C211 C210 120.0 . . ?
C212 C211 H211 120.0 . . ?
N202 C212 H212 120.0 . . ?
C211 C212 N202 120.0 . . ?
C211 C212 H212 120.0 . . ?
C215 N203 Fe53 117.7(9) . . ?
C215 N203 C219 120.0 . . ?
C219 N203 Fe53 121.6(9) . . ?
N203 C215 H215 120.0 . . ?
N203 C215 C216 120.0 . . ?
C216 C215 H215 120.0 . . ?
C215 C216 C220 120.6(19) . . ?
C217 C216 C215 120.0 . . ?
C217 C216 C220 118(2) . . ?
C216 C217 C218 120.0 . . ?
C216 C217 C221 124(2) . . ?
C218 C217 C221 116(2) . . ?
C217 C218 H218 120.0 . . ?
C219 C218 C217 120.0 . . ?
C219 C218 H218 120.0 . . ?
N203 C219 H219 120.0 . . ?
C218 C219 N203 120.0 . . ?
C218 C219 H219 120.0 . . ?
C226 N204 Fe54 121.9(7) . . ?
C226 N204 C222 120.0 . . ?
C222 N204 Fe54 117.6(7) . . ?
N204 C226 H226 120.0 . . ?
N204 C226 C225 120.0 . . ?
C225 C226 H226 120.0 . . ?
C226 C225 H225 120.0 . . ?
C224 C225 C226 120.0 . . ?
C224 C225 H225 120.0 . . ?
C225 C224 C223 120.0 . . ?
C225 C224 C228 119.6(15) . . ?
C223 C224 C228 120.4(15) . . ?
C224 C223 C222 120.0 . . ?
C224 C223 C227 122.1(14) . . ?
C222 C223 C227 117.9(14) . . ?
N204 C222 H222 120.0 . . ?
C223 C222 N204 120.0 . . ?
C223 C222 H222 120.0 . . ?
C229 N205 Fe55 119.3(7) . . ?
C229 N205 C233 120.0 . . ?
C233 N205 Fe55 120.6(7) . . ?
N205 C229 H229 120.0 . . ?
N205 C229 C230 120.0 . . ?
C230 C229 H229 120.0 . . ?
C229 C230 C234 113.2(14) . . ?
C231 C230 C229 120.0 . . ?
C231 C230 C234 126.8(14) . . ?
C230 C231 C232 120.0 . . ?
C230 C231 C235 119.6(15) . . ?
C232 C231 C235 120.4(15) . . ?
C231 C232 H232 120.0 . . ?
C233 C232 C231 120.0 . . ?
C233 C232 H232 120.0 . . ?
N205 C233 H233 120.0 . . ?
C232 C233 N205 120.0 . . ?
C232 C233 H233 120.0 . . ?
C240 N206 Fe56 122.0(8) . . ?
C240 N206 C236 120.0 . . ?
C236 N206 Fe56 118.1(8) . . ?
N206 C240 H240 120.0 . . ?
N206 C240 C239 120.0 . . ?
C239 C240 H240 120.0 . . ?
C240 C239 H239 120.0 . . ?
C240 C239 C238 120.0 . . ?
C238 C239 H239 120.0 . . ?
C239 C238 C242 118.3(16) . . ?
C237 C238 C239 120.0 . . ?
C237 C238 C242 121.5(16) . . ?
C238 C237 C236 120.0 . . ?
C238 C237 C241 125.3(15) . . ?
C236 C237 C241 114.7(15) . . ?
N206 C236 H236 120.0 . . ?
C237 C236 N206 120.0 . . ?
C237 C236 H236 120.0 . . ?
C243 N207 Fe57 121.9(9) . . ?
C243 N207 C247 120.0 . . ?
C247 N207 Fe57 117.8(9) . . ?
N207 C243 H243 120.0 . . ?
C244 C243 N207 120.0 . . ?
C244 C243 H243 120.0 . . ?
C243 C244 C245 120.0 . . ?
C243 C244 C248 111.2(17) . . ?
C245 C244 C248 128.3(17) . . ?
C244 C245 C246 120.0 . . ?
C244 C245 C249 114.6(18) . . ?
C246 C245 C249 125.3(18) . . ?
C245 C246 H246 120.0 . . ?
C247 C246 C245 120.0 . . ?
C247 C246 H246 120.0 . . ?
N207 C247 H247 120.0 . . ?
C246 C247 N207 120.0 . . ?
C246 C247 H247 120.0 . . ?
C250 N208 Fe58 116.3(9) . . ?
C250 N208 C254 120.0 . . ?
C254 N208 Fe58 123.4(9) . . ?
N208 C250 H250 120.0 . . ?
N208 C250 C251 120.0 . . ?
C251 C250 H250 120.0 . . ?
C250 C251 C255 120.3(19) . . ?
C252 C251 C250 120.0 . . ?
C252 C251 C255 119.6(19) . . ?
C251 C252 C253 120.0 . . ?
C251 C252 C256 125(2) . . ?
C253 C252 C256 115(2) . . ?
C252 C253 H253 120.0 . . ?
C254 C253 C252 120.0 . . ?
C254 C253 H253 120.0 . . ?
N208 C254 H254 120.0 . . ?
C253 C254 N208 120.0 . . ?
C253 C254 H254 120.0 . . ?
C257 N209 Fe59 117.1(9) . . ?
C257 N209 C261 120.0 . . ?
C261 N209 Fe59 122.4(9) . . ?
N209 C257 H257 120.0 . . ?
N209 C257 C258 120.0 . . ?
C258 C257 H257 120.0 . . ?
C257 C258 C259 120.0 . . ?
C257 C258 C262 129.9(18) . . ?
C259 C258 C262 110.1(18) . . ?
C258 C259 C260 120.0 . . ?
C258 C259 C263 131.9(19) . . ?
C260 C259 C263 108.1(19) . . ?
C259 C260 H260 120.0 . . ?
C259 C260 C261 120.0 . . ?
C261 C260 H260 120.0 . . ?
N209 C261 H261 120.0 . . ?
C260 C261 N209 120.0 . . ?
C260 C261 H261 120.0 . . ?
C264 N210 Fe60 118.0(7) . . ?
C264 N210 C268 120.0 . . ?
C268 N210 Fe60 121.9(6) . . ?
N210 C264 H264 120.0 . . ?
C265 C264 N210 120.0 . . ?
C265 C264 H264 120.0 . . ?
C264 C265 C266 120.0 . . ?
C264 C265 C269 118.1(12) . . ?
C266 C265 C269 121.7(13) . . ?
C265 C266 C267 120.0 . . ?
C265 C266 C270 119.9(13) . . ?
C267 C266 C270 120.0(13) . . ?
C266 C267 H267 120.0 . . ?
C266 C267 C268 120.0 . . ?
C268 C267 H267 120.0 . . ?
N210 C268 H268 120.0 . . ?
C267 C268 N210 120.0 . . ?
C267 C268 H268 120.0 . . ?
C275 N211 Fe61 124.2(8) . . ?
C275 N211 C271 120.0 . . ?
C271 N211 Fe61 115.6(8) . . ?
N211 C275 H275 120.0 . . ?
C274 C275 N211 120.0 . . ?
C274 C275 H275 120.0 . . ?
C275 C274 H274 120.0 . . ?
C275 C274 C273 120.0 . . ?
C273 C274 H274 120.0 . . ?
C274 C273 C277 118.5(15) . . ?
C272 C273 C274 120.0 . . ?
C272 C273 C277 121.5(15) . . ?
C273 C272 C276 122.7(14) . . ?
C271 C272 C273 120.0 . . ?
C271 C272 C276 117.3(14) . . ?
N211 C271 H271 120.0 . . ?
C272 C271 N211 120.0 . . ?
C272 C271 H271 120.0 . . ?
C278 N212 Fe62 118.5(8) . . ?
C278 N212 C282 120.0 . . ?
C282 N212 Fe62 121.5(8) . . ?
N212 C278 H278 120.0 . . ?
N212 C278 C279 120.0 . . ?
C279 C278 H278 120.0 . . ?
C278 C279 C283 116.4(16) . . ?
C280 C279 C278 120.0 . . ?
C280 C279 C283 123.5(16) . . ?
C279 C280 C281 120.0 . . ?
C279 C280 C284 120.7(17) . . ?
C281 C280 C284 119.2(17) . . ?
C280 C281 H281 120.0 . . ?
C280 C281 C282 120.0 . . ?
C282 C281 H281 120.0 . . ?
N212 C282 H282 120.0 . . ?
C281 C282 N212 120.0 . . ?
C281 C282 H282 120.0 . . ?
C285 N213 Fe63 117.7(10) . . ?
C285 N213 C289 120.0 . . ?
C289 N213 Fe63 122.3(10) . . ?
N213 C285 H285 120.0 . . ?
N213 C285 C286 120.0 . . ?
C286 C285 H285 120.0 . . ?
C285 C286 C290 118(2) . . ?
C287 C286 C285 120.0 . . ?
C287 C286 C290 122(2) . . ?
C286 C287 C291 122(2) . . ?
C288 C287 C286 120.0 . . ?
C288 C287 C291 118(2) . . ?
C287 C288 H288 120.0 . . ?
C287 C288 C289 120.0 . . ?
C289 C288 H288 120.0 . . ?
N213 C289 H289 120.0 . . ?
C288 C289 N213 120.0 . . ?
C288 C289 H289 120.0 . . ?
C296 N214 Fe64 123.1(8) . . ?
C296 N214 C292 120.0 . . ?
C292 N214 Fe64 116.8(8) . . ?
N214 C296 H296 120.0 . . ?
N214 C296 C295 120.0 . . ?
C295 C296 H296 120.0 . . ?
C296 C295 H295 120.0 . . ?
C294 C295 C296 120.0 . . ?
C294 C295 H295 120.0 . . ?
C295 C294 C293 120.0 . . ?
C295 C294 C298 122.1(18) . . ?
C293 C294 C298 117.4(18) . . ?
C294 C293 C297 124.6(16) . . ?
C292 C293 C294 120.0 . . ?
C292 C293 C297 115.4(16) . . ?
N214 C292 H292 120.0 . . ?
C293 C292 N214 120.0 . . ?
C293 C292 H292 120.0 . . ?
C299 N215 Fe65 118.6(11) . . ?
C299 N215 C303 120.0 . . ?
C303 N215 Fe65 121.3(11) . . ?
N215 C299 H299 120.0 . . ?
C300 C299 N215 120.0 . . ?
C300 C299 H299 120.0 . . ?
C299 C300 C304 121(2) . . ?
C301 C300 C299 120.0 . . ?
C301 C300 C304 118(2) . . ?
C300 C301 C302 120.0 . . ?
C300 C301 C305 126(2) . . ?
C302 C301 C305 113(2) . . ?
C301 C302 H302 120.0 . . ?
C303 C302 C301 120.0 . . ?
C303 C302 H302 120.0 . . ?
N215 C303 H303 120.0 . . ?
C302 C303 N215 120.0 . . ?
C302 C303 H303 120.0 . . ?
C202 C206 H20A 109.5 . . ?
C202 C206 H20B 109.5 . . ?
C202 C206 H20C 109.5 . . ?
H20A C206 H20B 109.5 . . ?
H20A C206 H20C 109.5 . . ?
H20B C206 H20C 109.5 . . ?
C203 C207 H20D 109.5 . . ?
C203 C207 H20E 109.5 . . ?
C203 C207 H20F 109.5 . . ?
H20D C207 H20E 109.5 . . ?
H20D C207 H20F 109.5 . . ?
H20E C207 H20F 109.5 . . ?
C209 C213 H21A 109.5 . . ?
C209 C213 H21B 109.5 . . ?
C209 C213 H21C 109.5 . . ?
H21A C213 H21B 109.5 . . ?
H21A C213 H21C 109.5 . . ?
H21B C213 H21C 109.5 . . ?
C210 C214 H21D 109.5 . . ?
C210 C214 H21E 109.5 . . ?
C210 C214 H21F 109.5 . . ?
H21D C214 H21E 109.5 . . ?
H21D C214 H21F 109.5 . . ?
H21E C214 H21F 109.5 . . ?
C216 C220 H22D 109.5 . . ?
C216 C220 H22E 109.5 . . ?
C216 C220 H22F 109.5 . . ?
H22D C220 H22E 109.5 . . ?
H22D C220 H22F 109.5 . . ?
H22E C220 H22F 109.5 . . ?
C217 C221 H22G 109.5 . . ?
C217 C221 H22H 109.5 . . ?
C217 C221 H22I 109.5 . . ?
H22G C221 H22H 109.5 . . ?
H22G C221 H22I 109.5 . . ?
H22H C221 H22I 109.5 . . ?
C223 C227 H22J 109.5 . . ?
C223 C227 H22K 109.5 . . ?
C223 C227 H22L 109.5 . . ?
H22J C227 H22K 109.5 . . ?
H22J C227 H22L 109.5 . . ?
H22K C227 H22L 109.5 . . ?
C224 C228 H22M 109.5 . . ?
C224 C228 H22N 109.5 . . ?
C224 C228 H22O 109.5 . . ?
H22M C228 H22N 109.5 . . ?
H22M C228 H22O 109.5 . . ?
H22N C228 H22O 109.5 . . ?
C230 C234 H23D 109.5 . . ?
C230 C234 H23E 109.5 . . ?
C230 C234 H23F 109.5 . . ?
H23D C234 H23E 109.5 . . ?
H23D C234 H23F 109.5 . . ?
H23E C234 H23F 109.5 . . ?
C231 C235 H23G 109.5 . . ?
C231 C235 H23H 109.5 . . ?
C231 C235 H23I 109.5 . . ?
H23G C235 H23H 109.5 . . ?
H23G C235 H23I 109.5 . . ?
H23H C235 H23I 109.5 . . ?
C237 C241 H24A 109.5 . . ?
C237 C241 H24B 109.5 . . ?
C237 C241 H24C 109.5 . . ?
H24A C241 H24B 109.5 . . ?
H24A C241 H24C 109.5 . . ?
H24B C241 H24C 109.5 . . ?
C238 C242 H24D 109.5 . . ?
C238 C242 H24E 109.5 . . ?
C238 C242 H24F 109.5 . . ?
H24D C242 H24E 109.5 . . ?
H24D C242 H24F 109.5 . . ?
H24E C242 H24F 109.5 . . ?
C244 C248 H24G 109.5 . . ?
C244 C248 H24H 109.5 . . ?
C244 C248 H24I 109.5 . . ?
H24G C248 H24H 109.5 . . ?
H24G C248 H24I 109.5 . . ?
H24H C248 H24I 109.5 . . ?
C245 C249 H24J 109.5 . . ?
C245 C249 H24K 109.5 . . ?
C245 C249 H24L 109.5 . . ?
H24J C249 H24K 109.5 . . ?
H24J C249 H24L 109.5 . . ?
H24K C249 H24L 109.5 . . ?
C251 C255 H25A 109.5 . . ?
C251 C255 H25B 109.5 . . ?
C251 C255 H25C 109.5 . . ?
H25A C255 H25B 109.5 . . ?
H25A C255 H25C 109.5 . . ?
H25B C255 H25C 109.5 . . ?
C252 C256 H25D 109.5 . . ?
C252 C256 H25E 109.5 . . ?
C252 C256 H25F 109.5 . . ?
H25D C256 H25E 109.5 . . ?
H25D C256 H25F 109.5 . . ?
H25E C256 H25F 109.5 . . ?
C258 C262 H26A 109.5 . . ?
C258 C262 H26B 109.5 . . ?
C258 C262 H26C 109.5 . . ?
H26A C262 H26B 109.5 . . ?
H26A C262 H26C 109.5 . . ?
H26B C262 H26C 109.5 . . ?
C259 C263 H26D 109.5 . . ?
C259 C263 H26E 109.5 . . ?
C259 C263 H26F 109.5 . . ?
H26D C263 H26E 109.5 . . ?
H26D C263 H26F 109.5 . . ?
H26E C263 H26F 109.5 . . ?
C265 C269 H26G 109.5 . . ?
C265 C269 H26H 109.5 . . ?
C265 C269 H26I 109.5 . . ?
H26G C269 H26H 109.5 . . ?
H26G C269 H26I 109.5 . . ?
H26H C269 H26I 109.5 . . ?
C266 C270 H27A 109.5 . . ?
C266 C270 H27B 109.5 . . ?
C266 C270 H27C 109.5 . . ?
H27A C270 H27B 109.5 . . ?
H27A C270 H27C 109.5 . . ?
H27B C270 H27C 109.5 . . ?
C272 C276 H27D 109.5 . . ?
C272 C276 H27E 109.5 . . ?
C272 C276 H27F 109.5 . . ?
H27D C276 H27E 109.5 . . ?
H27D C276 H27F 109.5 . . ?
H27E C276 H27F 109.5 . . ?
C273 C277 H27G 109.5 . . ?
C273 C277 H27H 109.5 . . ?
C273 C277 H27I 109.5 . . ?
H27G C277 H27H 109.5 . . ?
H27G C277 H27I 109.5 . . ?
H27H C277 H27I 109.5 . . ?
C279 C283 H28A 109.5 . . ?
C279 C283 H28B 109.5 . . ?
C279 C283 H28C 109.5 . . ?
H28A C283 H28B 109.5 . . ?
H28A C283 H28C 109.5 . . ?
H28B C283 H28C 109.5 . . ?
C280 C284 H28D 109.5 . . ?
C280 C284 H28E 109.5 . . ?
C280 C284 H28F 109.5 . . ?
H28D C284 H28E 109.5 . . ?
H28D C284 H28F 109.5 . . ?
H28E C284 H28F 109.5 . . ?
C286 C290 H29D 109.5 . . ?
C286 C290 H29E 109.5 . . ?
C286 C290 H29F 109.5 . . ?
H29D C290 H29E 109.5 . . ?
H29D C290 H29F 109.5 . . ?
H29E C290 H29F 109.5 . . ?
C287 C291 H29G 109.5 . . ?
C287 C291 H29H 109.5 . . ?
C287 C291 H29I 109.5 . . ?
H29G C291 H29H 109.5 . . ?
H29G C291 H29I 109.5 . . ?
H29H C291 H29I 109.5 . . ?
C293 C297 H29J 109.5 . . ?
C293 C297 H29K 109.5 . . ?
C293 C297 H29L 109.5 . . ?
H29J C297 H29K 109.5 . . ?
H29J C297 H29L 109.5 . . ?
H29K C297 H29L 109.5 . . ?
C294 C298 H29M 109.5 . . ?
C294 C298 H29N 109.5 . . ?
C294 C298 H29O 109.5 . . ?
H29M C298 H29N 109.5 . . ?
H29M C298 H29O 109.5 . . ?
H29N C298 H29O 109.5 . . ?
C300 C304 H30D 109.5 . . ?
C300 C304 H30E 109.5 . . ?
C300 C304 H30F 109.5 . . ?
H30D C304 H30E 109.5 . . ?
H30D C304 H30F 109.5 . . ?
H30E C304 H30F 109.5 . . ?
C301 C305 H30G 109.5 . . ?
C301 C305 H30H 109.5 . . ?
C301 C305 H30I 109.5 . . ?
H30G C305 H30H 109.5 . . ?
H30G C305 H30I 109.5 . . ?
H30H C305 H30I 109.5 . . ?

loop_
_geom_bond_atom_site_label_1
_geom_bond_atom_site_label_2
_geom_bond_distance
_geom_bond_site_symmetry_2
_geom_bond_publ_flag
Br1 Fe16 2.389(4) . ?
Br2 Fe17 2.383(4) . ?
Br3 Fe18 2.398(4) . ?
Br4 Fe19 2.385(4) . ?
Br5 Fe20 2.383(4) . ?
Br6 Fe21 2.359(4) . ?
Br7 Fe22 2.396(4) . ?
Br8 Fe23 2.381(4) . ?
Br9 Fe24 2.368(4) . ?
Fe1 Fe2 2.921(5) . ?
Fe1 O1 1.991(15) . ?
Fe1 O2 1.967(15) . ?
Fe1 O3 1.967(15) . ?
Fe1 O4 2.017(15) . ?
Fe1 O8 2.027(13) . ?
Fe1 N1 2.082(9) . ?
Fe2 O1 2.005(16) . ?
Fe2 O2 1.923(15) . ?
Fe2 O5 2.037(15) . ?
Fe2 O6 1.988(15) . ?
Fe2 O9 2.167(12) . ?
Fe2 N2 2.136(10) . ?
Fe3 Fe5 2.927(4) . ?
Fe3 O3 2.023(14) . ?
Fe3 O7 2.050(14) . ?
Fe3 O8 2.099(13) . ?
Fe3 O13 2.006(15) . ?
Fe3 O20 2.007(13) . ?
Fe3 N3 2.139(10) . ?
Fe4 Fe6 2.918(4) . ?
Fe4 O4 2.035(12) . ?
Fe4 O7 2.010(13) . ?
Fe4 O8 2.042(13) . ?
Fe4 O11 1.949(12) . ?
Fe4 O17 1.960(12) . ?
Fe4 N4 2.098(11) . ?
Fe5 Fe7 2.933(4) . ?
Fe5 O13 1.962(13) . ?
Fe5 O19 2.008(12) . ?
Fe5 O20 2.005(14) . ?
Fe5 O22 2.058(14) . ?
Fe5 O34 1.994(12) . ?
Fe5 N5 2.131(9) . ?
Fe6 Fe8 2.914(4) . ?
Fe6 O11 1.989(12) . ?
Fe6 O15 2.007(12) . ?
Fe6 O17 1.955(12) . ?
Fe6 O18 1.955(13) . ?
Fe6 O25 1.941(12) . ?
Fe6 N6 2.158(11) . ?
Fe7 O22 1.989(13) . ?
Fe7 O34 1.958(13) . ?
Fe7 O35 1.989(14) . ?
Fe7 O36 2.049(12) . ?
Fe7 O45 2.017(13) . ?
Fe7 N7 2.071(10) . ?
Fe8 O15 1.951(12) . ?
Fe8 O23 2.062(12) . ?
Fe8 O25 1.977(12) . ?
Fe8 O26 2.072(13) . ?
Fe8 O38 2.041(12) . ?
Fe8 N8 2.155(11) . ?
Fe9 Fe10 2.918(4) . ?
Fe9 O36 2.045(11) . ?
Fe9 O42 1.999(12) . ?
Fe9 O43 1.930(13) . ?
Fe9 O45 2.027(12) . ?
Fe9 O46 2.061(14) . ?
Fe9 N9 2.163(9) . ?
Fe10 Fe11 2.924(4) . ?
Fe10 O32 1.963(12) . ?
Fe10 O40 1.991(12) . ?
Fe10 O42 2.037(14) . ?
Fe10 O43 1.977(12) . ?
Fe10 O47 1.985(13) . ?
Fe10 N10 2.196(8) . ?
Fe11 O26 2.085(12) . ?
Fe11 O38 1.995(14) . ?
Fe11 O39 2.028(12) . ?
Fe11 O40 2.001(14) . ?
Fe11 O47 1.951(12) . ?
Fe11 N11 2.194(10) . ?
Fe12 Fe13 2.911(5) . ?
Fe12 O23 2.004(14) . ?
Fe12 O24 1.972(13) . ?
Fe12 O26 2.040(11) . ?
Fe12 O37 1.968(15) . ?
Fe12 O39 2.063(13) . ?
Fe12 N12 2.125(9) . ?
Fe13 O16 2.049(14) . ?
Fe13 O24 2.002(14) . ?
Fe13 O27 2.055(14) . ?
Fe13 O28 2.146(12) . ?
Fe13 O37 2.006(13) . ?
Fe13 N13 2.156(10) . ?
Fe14 Fe15 2.899(5) . ?
Fe14 O21 2.045(14) . ?
Fe14 O29 2.156(13) . ?
Fe14 O31 2.027(14) . ?
Fe14 O33 1.948(14) . ?
Fe14 O44 1.931(14) . ?
Fe14 N14 2.105(11) . ?
Fe15 O33 1.957(13) . ?
Fe15 O35 2.023(13) . ?
Fe15 O36 2.044(13) . ?
Fe15 O44 1.981(14) . ?
Fe15 O46 2.035(13) . ?
Fe15 N15 2.085(11) . ?
Fe16 O1 1.799(14) . ?
Fe16 O11 1.857(14) . ?
Fe16 O12 1.942(14) . ?
Fe17 O12 1.924(13) . ?
Fe17 O15 1.826(14) . ?
Fe17 O24 1.845(13) . ?
Fe18 O17 1.873(12) . ?
Fe18 O20 1.796(13) . ?
Fe18 O30 1.911(12) . ?
Fe19 O25 1.850(12) . ?
Fe19 O30 1.913(11) . ?
Fe19 O47 1.844(13) . ?
Fe20 O30 1.930(13) . ?
Fe20 O34 1.854(12) . ?
Fe20 O43 1.882(12) . ?
Fe21 O41 1.902(13) . ?
Fe21 O42 1.787(14) . ?
Fe21 O44 1.851(13) . ?
Fe22 O14 1.955(14) . ?
Fe22 O22 1.755(14) . ?
Fe22 O33 1.839(13) . ?
Fe23 O2 1.868(14) . ?
Fe23 O13 1.826(15) . ?
Fe23 O14 1.894(14) . ?
Fe24 O37 1.808(13) . ?
Fe24 O40 1.820(14) . ?
Fe24 O41 1.892(13) . ?
Fe25 O18 1.881(11) . ?
Fe25 O26 1.854(11) . ?
Fe25 O28 1.852(13) . ?
Fe25 O32 1.876(12) . ?
Fe26 O5 2.048(14) . ?
Fe26 O9 2.137(13) . ?
Fe26 O10 2.169(14) . ?
Fe26 O12 1.936(14) . ?
Fe26 O16 1.994(14) . ?
Fe26 O28 2.075(12) . ?
Fe27 O10 2.124(12) . ?
Fe27 O27 1.961(13) . ?
Fe27 O28 2.116(13) . ?
Fe27 O29 2.062(12) . ?
Fe27 O31 1.971(14) . ?
Fe27 O41 1.984(13) . ?
Fe28 O6 1.994(13) . ?
Fe28 O9 2.117(14) . ?
Fe28 O10 2.165(13) . ?
Fe28 O14 1.935(14) . ?
Fe28 O21 2.002(14) . ?
Fe28 O29 2.082(12) . ?
Fe29 O19 1.834(12) . ?
Fe29 O29 1.885(13) . ?
Fe29 O32 1.876(11) . ?
Fe29 O36 1.900(12) . ?
Fe30 O8 1.881(12) . ?
Fe30 O9 1.788(13) . ?
Fe30 O18 1.875(12) . ?
Fe30 O19 1.884(12) . ?
N1 C1 1.3900 . ?
N1 C5 1.3900 . ?
C1 H1 0.9300 . ?
C1 C2 1.3900 . ?
C2 C3 1.3900 . ?
C2 C6 1.48(2) . ?
C3 C4 1.3900 . ?
C3 C7 1.510(19) . ?
C4 H4 0.9300 . ?
C4 C5 1.3900 . ?
C5 H5 0.9300 . ?
N2 C8 1.3900 . ?
N2 C12 1.3900 . ?
C8 H8 0.9300 . ?
C8 C9 1.3900 . ?
C9 C10 1.3900 . ?
C9 C13 1.48(2) . ?
C10 C11 1.3900 . ?
C10 C14 1.51(2) . ?
C11 H11 0.9300 . ?
C11 C12 1.3900 . ?
C12 H12 0.9300 . ?
N3 C17 1.3900 . ?
N3 C21 1.3900 . ?
C17 H17 0.9300 . ?
C17 C18 1.3900 . ?
C18 C19 1.3900 . ?
C18 C22 1.51(2) . ?
C19 C20 1.3900 . ?
C19 C23 1.51(2) . ?
C20 H20 0.9300 . ?
C20 C21 1.3900 . ?
C21 H21 0.9300 . ?
N4 C28 1.3900 . ?
N4 C24 1.3900 . ?
C28 H28 0.9300 . ?
C28 C27 1.3900 . ?
C27 H27 0.9300 . ?
C27 C26 1.3900 . ?
C26 C25 1.3900 . ?
C26 C30 1.58(2) . ?
C25 C24 1.3900 . ?
C25 C29 1.52(2) . ?
C24 H24 0.9300 . ?
N5 C35 1.3900 . ?
N5 C31 1.3900 . ?
C35 H35 0.9300 . ?
C35 C34 1.3900 . ?
C34 H34 0.9300 . ?
C34 C33 1.3900 . ?
C33 C32 1.3900 . ?
C33 C37 1.518(17) . ?
C32 C31 1.3900 . ?
C32 C36 1.466(19) . ?
C31 H31 0.9300 . ?
N6 C42 1.3900 . ?
N6 C38 1.3900 . ?
C42 H42 0.9300 . ?
C42 C41 1.3900 . ?
C41 H41 0.9300 . ?
C41 C40 1.3900 . ?
C40 C39 1.3900 . ?
C40 C44 1.48(2) . ?
C39 C38 1.3900 . ?
C39 C43 1.49(2) . ?
C38 H38 0.9300 . ?
N7 C45 1.3900 . ?
N7 C49 1.3900 . ?
C45 H45 0.9300 . ?
C45 C46 1.3900 . ?
C46 C47 1.3900 . ?
C46 C50 1.52(2) . ?
C47 C48 1.3900 . ?
C47 C51 1.55(2) . ?
C48 H48 0.9300 . ?
C48 C49 1.3900 . ?
C49 H49 0.9300 . ?
N8 C56 1.3900 . ?
N8 C52 1.3900 . ?
C56 H56 0.9300 . ?
C56 C55 1.3900 . ?
C55 H55 0.9300 . ?
C55 C54 1.3900 . ?
C54 C53 1.3900 . ?
C54 C58 1.48(2) . ?
C53 C52 1.3900 . ?
C53 C57 1.49(2) . ?
C52 H52 0.9300 . ?
N9 C63 1.3900 . ?
N9 C59 1.3900 . ?
C63 H63 0.9300 . ?
C63 C62 1.3900 . ?
C62 H62 0.9300 . ?
C62 C61 1.3900 . ?
C61 C60 1.3900 . ?
C61 C65 1.539(18) . ?
C60 C59 1.3900 . ?
C60 C64 1.48(2) . ?
C59 H59 0.9300 . ?
N10 C66 1.3900 . ?
N10 C70 1.3900 . ?
C66 H66 0.9300 . ?
C66 C67 1.3900 . ?
C67 C68 1.3900 . ?
C67 C71 1.44(2) . ?
C68 C69 1.3900 . ?
C68 C72 1.520(17) . ?
C69 H69 0.9300 . ?
C69 C70 1.3900 . ?
C70 H70 0.9300 . ?
N11 C73 1.3900 . ?
N11 C77 1.3900 . ?
C73 H73 0.9300 . ?
C73 C74 1.3900 . ?
C74 C75 1.3900 . ?
C74 C78 1.44(2) . ?
C75 C76 1.3900 . ?
C75 C79 1.535(18) . ?
C76 H76 0.9300 . ?
C76 C77 1.3900 . ?
C77 H77 0.9300 . ?
N12 C84 1.3900 . ?
N12 C80 1.3900 . ?
C84 H84 0.9300 . ?
C84 C83 1.3900 . ?
C83 H83 0.9300 . ?
C83 C82 1.3900 . ?
C82 C81 1.3900 . ?
C82 C86 1.528(18) . ?
C81 C80 1.3900 . ?
C81 C85 1.50(2) . ?
C80 H80 0.9300 . ?
N13 C91 1.3900 . ?
N13 C87 1.3900 . ?
C91 H91 0.9300 . ?
C91 C90 1.3900 . ?
C90 H90 0.9300 . ?
C90 C89 1.3900 . ?
C89 C88 1.3900 . ?
C89 C93 1.50(2) . ?
C88 C87 1.3900 . ?
C88 C92 1.47(2) . ?
C87 H87 0.9300 . ?
N14 C98 1.3900 . ?
N14 C94 1.3900 . ?
C98 H98 0.9300 . ?
C98 C97 1.3900 . ?
C97 H97 0.9300 . ?
C97 C96 1.3900 . ?
C96 C95 1.3900 . ?
C96 C100 1.51(2) . ?
C95 C94 1.3900 . ?
C95 C99 1.45(2) . ?
C94 H94 0.9300 . ?
N15 C105 1.3900 . ?
N15 C101 1.3900 . ?
C105 H105 0.9300 . ?
C105 C104 1.3900 . ?
C104 C103 1.3900 . ?
C104 C106 1.51(2) . ?
C103 C102 1.3900 . ?
C103 C107 1.56(2) . ?
C102 H102 0.9300 . ?
C102 C101 1.3900 . ?
C101 H101 0.9300 . ?
C6 H6A 0.9600 . ?
C6 H6B 0.9600 . ?
C6 H6C 0.9600 . ?
C7 H7A 0.9600 . ?
C7 H7B 0.9600 . ?
C7 H7C 0.9600 . ?
C13 H13A 0.9600 . ?
C13 H13B 0.9600 . ?
C13 H13C 0.9600 . ?
C14 H14A 0.9600 . ?
C14 H14B 0.9600 . ?
C14 H14C 0.9600 . ?
C22 H22A 0.9600 . ?
C22 H22B 0.9600 . ?
C22 H22C 0.9600 . ?
C23 H23A 0.9600 . ?
C23 H23B 0.9600 . ?
C23 H23C 0.9600 . ?
C29 H29A 0.9600 . ?
C29 H29B 0.9600 . ?
C29 H29C 0.9600 . ?
C30 H30A 0.9600 . ?
C30 H30B 0.9600 . ?
C30 H30C 0.9600 . ?
C36 H36A 0.9600 . ?
C36 H36B 0.9600 . ?
C36 H36C 0.9600 . ?
C37 H37A 0.9600 . ?
C37 H37B 0.9600 . ?
C37 H37C 0.9600 . ?
C43 H43A 0.9600 . ?
C43 H43B 0.9600 . ?
C43 H43C 0.9600 . ?
C44 H44A 0.9600 . ?
C44 H44B 0.9600 . ?
C44 H44C 0.9600 . ?
C50 H50A 0.9600 . ?
C50 H50B 0.9600 . ?
C50 H50C 0.9600 . ?
C51 H51A 0.9600 . ?
C51 H51B 0.9600 . ?
C51 H51C 0.9600 . ?
C57 H57A 0.9600 . ?
C57 H57B 0.9600 . ?
C57 H57C 0.9600 . ?
C58 H58A 0.9600 . ?
C58 H58B 0.9600 . ?
C58 H58C 0.9600 . ?
C64 H64A 0.9600 . ?
C64 H64B 0.9600 . ?
C64 H64C 0.9600 . ?
C65 H65A 0.9600 . ?
C65 H65B 0.9600 . ?
C65 H65C 0.9600 . ?
C71 H71A 0.9600 . ?
C71 H71B 0.9600 . ?
C71 H71C 0.9600 . ?
C72 H72A 0.9600 . ?
C72 H72B 0.9600 . ?
C72 H72C 0.9600 . ?
C78 H78A 0.9600 . ?
C78 H78B 0.9600 . ?
C78 H78C 0.9600 . ?
C79 H79A 0.9600 . ?
C79 H79B 0.9600 . ?
C79 H79C 0.9600 . ?
C85 H85A 0.9600 . ?
C85 H85B 0.9600 . ?
C85 H85C 0.9600 . ?
C86 H86A 0.9600 . ?
C86 H86B 0.9600 . ?
C86 H86C 0.9600 . ?
C92 H92A 0.9600 . ?
C92 H92B 0.9600 . ?
C92 H92C 0.9600 . ?
C93 H93A 0.9600 . ?
C93 H93B 0.9600 . ?
C93 H93C 0.9600 . ?
C99 H99A 0.9600 . ?
C99 H99B 0.9600 . ?
C99 H99C 0.9600 . ?
C100 H10A 0.9600 . ?
C100 H10B 0.9600 . ?
C100 H10C 0.9600 . ?
C106 H10D 0.9600 . ?
C106 H10E 0.9600 . ?
C106 H10F 0.9600 . ?
C107 H10G 0.9600 . ?
C107 H10H 0.9600 . ?
C107 H10I 0.9600 . ?
Br51 Fe66 2.374(4) . ?
Br52 Fe67 2.394(4) . ?
Br53 Fe68 2.414(4) . ?
Br54 Fe69 2.402(4) . ?
Br55 Fe70 2.408(4) . ?
Br56 Fe71 2.346(4) . ?
Br57 Fe72 2.367(4) . ?
Br58 Fe73 2.383(4) . ?
Br59 Fe74 2.384(3) . ?
Fe51 Fe52 2.901(4) . ?
Fe51 O201 2.017(14) . ?
Fe51 O202 1.972(13) . ?
Fe51 O203 1.968(14) . ?
Fe51 O204 2.053(13) . ?
Fe51 O208 2.056(11) . ?
Fe51 N201 2.132(8) . ?
Fe52 O201 1.963(13) . ?
Fe52 O202 1.943(14) . ?
Fe52 O205 2.002(14) . ?
Fe52 O206 2.034(14) . ?
Fe52 O209 2.119(11) . ?
Fe52 N202 2.137(9) . ?
Fe53 Fe55 2.905(4) . ?
Fe53 O203 2.048(13) . ?
Fe53 O207 2.027(13) . ?
Fe53 O208 2.068(12) . ?
Fe53 O213 1.965(14) . ?
Fe53 O220 1.965(13) . ?
Fe53 N203 2.117(10) . ?
Fe54 Fe56 2.910(3) . ?
Fe54 O204 2.074(12) . ?
Fe54 O207 2.035(12) . ?
Fe54 O208 2.045(12) . ?
Fe54 O211 1.964(12) . ?
Fe54 O217 1.971(12) . ?
Fe54 N204 2.118(9) . ?
Fe55 Fe57 2.937(4) . ?
Fe55 O213 1.997(13) . ?
Fe55 O219 1.996(12) . ?
Fe55 O220 1.966(13) . ?
Fe55 O222 1.963(14) . ?
Fe55 O234 2.038(13) . ?
Fe55 N205 2.137(9) . ?
Fe56 Fe58 2.927(3) . ?
Fe56 O211 1.983(11) . ?
Fe56 O215 2.011(11) . ?
Fe56 O217 1.962(11) . ?
Fe56 O218 1.980(12) . ?
Fe56 O225 2.022(11) . ?
Fe56 N206 2.127(9) . ?
Fe57 O222 1.973(14) . ?
Fe57 O234 1.967(14) . ?
Fe57 O235 2.022(15) . ?
Fe57 O236 2.108(13) . ?
Fe57 O245 2.029(15) . ?
Fe57 N207 2.094(11) . ?
Fe58 O215 1.984(12) . ?
Fe58 O223 2.087(12) . ?
Fe58 O225 1.931(12) . ?
Fe58 O226 2.055(12) . ?
Fe58 O238 2.017(12) . ?
Fe58 N208 2.114(11) . ?
Fe59 Fe60 2.921(4) . ?
Fe59 O236 2.071(13) . ?
Fe59 O242 2.008(14) . ?
Fe59 O243 1.948(14) . ?
Fe59 O245 2.034(14) . ?
Fe59 O246 2.026(15) . ?
Fe59 N209 2.152(11) . ?
Fe60 Fe61 2.919(4) . ?
Fe60 O232 2.001(12) . ?
Fe60 O240 2.004(13) . ?
Fe60 O242 1.999(14) . ?
Fe60 O243 1.958(13) . ?
Fe60 O247 1.948(14) . ?
Fe60 N210 2.167(9) . ?
Fe61 O226 2.016(11) . ?
Fe61 O238 2.038(14) . ?
Fe61 O239 2.039(12) . ?
Fe61 O240 1.988(14) . ?
Fe61 O247 1.935(12) . ?
Fe61 N211 2.133(9) . ?
Fe62 Fe63 2.916(4) . ?
Fe62 O223 1.973(14) . ?
Fe62 O224 1.981(12) . ?
Fe62 O226 2.084(11) . ?
Fe62 O237 1.967(14) . ?
Fe62 O239 2.035(13) . ?
Fe62 N212 2.108(9) . ?
Fe63 O216 2.013(13) . ?
Fe63 O224 1.968(14) . ?
Fe63 O227 2.009(14) . ?
Fe63 O228 2.068(12) . ?
Fe63 O237 1.959(13) . ?
Fe63 N213 2.152(11) . ?
Fe64 Fe65 2.913(5) . ?
Fe64 O221 2.080(14) . ?
Fe64 O229 2.132(13) . ?
Fe64 O231 2.024(15) . ?
Fe64 O233 1.938(14) . ?
Fe64 O244 1.909(14) . ?
Fe64 N214 2.156(11) . ?
Fe65 O233 1.990(15) . ?
Fe65 O235 2.013(15) . ?
Fe65 O236 2.025(13) . ?
Fe65 O244 1.998(14) . ?
Fe65 O246 2.004(15) . ?
Fe65 N215 2.091(12) . ?
Fe66 O201 1.825(12) . ?
Fe66 O211 1.851(13) . ?
Fe66 O212 1.931(12) . ?
Fe67 O212 1.894(12) . ?
Fe67 O215 1.841(13) . ?
Fe67 O224 1.871(12) . ?
Fe68 O217 1.857(12) . ?
Fe68 O220 1.834(13) . ?
Fe68 O230 1.922(12) . ?
Fe69 O225 1.842(13) . ?
Fe69 O230 1.942(12) . ?
Fe69 O247 1.883(12) . ?
Fe70 O230 1.886(13) . ?
Fe70 O234 1.815(14) . ?
Fe70 O243 1.918(13) . ?
Fe71 O241 1.959(14) . ?
Fe71 O242 1.829(15) . ?
Fe71 O244 1.858(14) . ?
Fe72 O214 1.941(14) . ?
Fe72 O222 1.873(15) . ?
Fe72 O233 1.862(13) . ?
Fe73 O202 1.838(14) . ?
Fe73 O213 1.803(14) . ?
Fe73 O214 1.907(12) . ?
Fe74 O237 1.872(13) . ?
Fe74 O240 1.826(13) . ?
Fe74 O241 1.832(14) . ?
Fe75 O218 1.870(10) . ?
Fe75 O226 1.881(11) . ?
Fe75 O228 1.849(12) . ?
Fe75 O232 1.852(12) . ?
Fe76 O205 1.985(12) . ?
Fe76 O209 2.080(12) . ?
Fe76 O210 2.100(13) . ?
Fe76 O212 1.979(13) . ?
Fe76 O216 2.003(13) . ?
Fe76 O228 2.145(12) . ?
Fe77 O210 2.155(13) . ?
Fe77 O227 2.016(13) . ?
Fe77 O228 2.101(12) . ?
Fe77 O229 2.021(13) . ?
Fe77 O231 1.975(14) . ?
Fe77 O241 2.010(13) . ?
Fe78 O206 2.004(13) . ?
Fe78 O209 2.060(12) . ?
Fe78 O210 2.165(13) . ?
Fe78 O214 1.950(13) . ?
Fe78 O221 1.968(13) . ?
Fe78 O229 2.140(12) . ?
Fe79 O219 1.876(12) . ?
Fe79 O229 1.878(13) . ?
Fe79 O232 1.879(12) . ?
Fe79 O236 1.854(12) . ?
Fe80 O208 1.875(11) . ?
Fe80 O209 1.893(13) . ?
Fe80 O218 1.880(10) . ?
Fe80 O219 1.847(12) . ?
N201 C205 1.3900 . ?
N201 C201 1.3900 . ?
C205 H205 0.9300 . ?
C205 C204 1.3900 . ?
C204 H204 0.9300 . ?
C204 C203 1.3900 . ?
C203 C202 1.3900 . ?
C203 C207 1.466(17) . ?
C202 C201 1.3900 . ?
C202 C206 1.51(2) . ?
C201 H201 0.9300 . ?
N202 C208 1.3900 . ?
N202 C212 1.3900 . ?
C208 H208 0.9300 . ?
C208 C209 1.3900 . ?
C209 C210 1.3900 . ?
C209 C213 1.51(2) . ?
C210 C211 1.3900 . ?
C210 C214 1.523(19) . ?
C211 H211 0.9300 . ?
C211 C212 1.3900 . ?
C212 H212 0.9300 . ?
N203 C215 1.3900 . ?
N203 C219 1.3900 . ?
C215 H215 0.9300 . ?
C215 C216 1.3900 . ?
C216 C217 1.3900 . ?
C216 C220 1.51(2) . ?
C217 C218 1.3900 . ?
C217 C221 1.51(2) . ?
C218 H218 0.9300 . ?
C218 C219 1.3900 . ?
C219 H219 0.9300 . ?
N204 C226 1.3900 . ?
N204 C222 1.3900 . ?
C226 H226 0.9300 . ?
C226 C225 1.3900 . ?
C225 H225 0.9300 . ?
C225 C224 1.3900 . ?
C224 C223 1.3900 . ?
C224 C228 1.54(2) . ?
C223 C222 1.3900 . ?
C223 C227 1.53(2) . ?
C222 H222 0.9300 . ?
N205 C229 1.3900 . ?
N205 C233 1.3900 . ?
C229 H229 0.9300 . ?
C229 C230 1.3900 . ?
C230 C231 1.3900 . ?
C230 C234 1.46(2) . ?
C231 C232 1.3900 . ?
C231 C235 1.499(19) . ?
C232 H232 0.9300 . ?
C232 C233 1.3900 . ?
C233 H233 0.9300 . ?
N206 C240 1.3900 . ?
N206 C236 1.3900 . ?
C240 H240 0.9300 . ?
C240 C239 1.3900 . ?
C239 H239 0.9300 . ?
C239 C238 1.3900 . ?
C238 C237 1.3900 . ?
C238 C242 1.51(2) . ?
C237 C236 1.3900 . ?
C237 C241 1.48(2) . ?
C236 H236 0.9300 . ?
N207 C243 1.3900 . ?
N207 C247 1.3900 . ?
C243 H243 0.9300 . ?
C243 C244 1.3900 . ?
C244 C245 1.3900 . ?
C244 C248 1.49(2) . ?
C245 C246 1.3900 . ?
C245 C249 1.50(2) . ?
C246 H246 0.9300 . ?
C246 C247 1.3900 . ?
C247 H247 0.9300 . ?
N208 C250 1.3900 . ?
N208 C254 1.3900 . ?
C250 H250 0.9300 . ?
C250 C251 1.3900 . ?
C251 C252 1.3900 . ?
C251 C255 1.53(2) . ?
C252 C253 1.3900 . ?
C252 C256 1.54(2) . ?
C253 H253 0.9300 . ?
C253 C254 1.3900 . ?
C254 H254 0.9300 . ?
N209 C257 1.3900 . ?
N209 C261 1.3900 . ?
C257 H257 0.9300 . ?
C257 C258 1.3900 . ?
C258 C259 1.3900 . ?
C258 C262 1.50(2) . ?
C259 C260 1.3900 . ?
C259 C263 1.52(2) . ?
C260 H260 0.9300 . ?
C260 C261 1.3900 . ?
C261 H261 0.9300 . ?
N210 C264 1.3900 . ?
N210 C268 1.3900 . ?
C264 H264 0.9300 . ?
C264 C265 1.3900 . ?
C265 C266 1.3900 . ?
C265 C269 1.54(2) . ?
C266 C267 1.3900 . ?
C266 C270 1.561(18) . ?
C267 H267 0.9300 . ?
C267 C268 1.3900 . ?
C268 H268 0.9300 . ?
N211 C275 1.3900 . ?
N211 C271 1.3900 . ?
C275 H275 0.9300 . ?
C275 C274 1.3900 . ?
C274 H274 0.9300 . ?
C274 C273 1.3900 . ?
C273 C272 1.3900 . ?
C273 C277 1.490(19) . ?
C272 C271 1.3900 . ?
C272 C276 1.52(2) . ?
C271 H271 0.9300 . ?
N212 C278 1.3900 . ?
N212 C282 1.3900 . ?
C278 H278 0.9300 . ?
C278 C279 1.3900 . ?
C279 C280 1.3900 . ?
C279 C283 1.46(2) . ?
C280 C281 1.3900 . ?
C280 C284 1.498(19) . ?
C281 H281 0.9300 . ?
C281 C282 1.3900 . ?
C282 H282 0.9300 . ?
N213 C285 1.3900 . ?
N213 C289 1.3900 . ?
C285 H285 0.9300 . ?
C285 C286 1.3900 . ?
C286 C287 1.3900 . ?
C286 C290 1.48(2) . ?
C287 C288 1.3900 . ?
C287 C291 1.54(2) . ?
C288 H288 0.9300 . ?
C288 C289 1.3900 . ?
C289 H289 0.9300 . ?
N214 C296 1.3900 . ?
N214 C292 1.3900 . ?
C296 H296 0.9300 . ?
C296 C295 1.3900 . ?
C295 H295 0.9300 . ?
C295 C294 1.3900 . ?
C294 C293 1.3900 . ?
C294 C298 1.51(2) . ?
C293 C292 1.3900 . ?
C293 C297 1.50(2) . ?
C292 H292 0.9300 . ?
N215 C299 1.3900 . ?
N215 C303 1.3900 . ?
C299 H299 0.9300 . ?
C299 C300 1.3900 . ?
C300 C301 1.3900 . ?
C300 C304 1.50(2) . ?
C301 C302 1.3900 . ?
C301 C305 1.51(2) . ?
C302 H302 0.9300 . ?
C302 C303 1.3900 . ?
C303 H303 0.9300 . ?
C206 H20A 0.9600 . ?
C206 H20B 0.9600 . ?
C206 H20C 0.9600 . ?
C207 H20D 0.9600 . ?
C207 H20E 0.9600 . ?
C207 H20F 0.9600 . ?
C213 H21A 0.9600 . ?
C213 H21B 0.9600 . ?
C213 H21C 0.9600 . ?
C214 H21D 0.9600 . ?
C214 H21E 0.9600 . ?
C214 H21F 0.9600 . ?
C220 H22D 0.9600 . ?
C220 H22E 0.9600 . ?
C220 H22F 0.9600 . ?
C221 H22G 0.9600 . ?
C221 H22H 0.9600 . ?
C221 H22I 0.9600 . ?
C227 H22J 0.9600 . ?
C227 H22K 0.9600 . ?
C227 H22L 0.9600 . ?
C228 H22M 0.9600 . ?
C228 H22N 0.9600 . ?
C228 H22O 0.9600 . ?
C234 H23D 0.9600 . ?
C234 H23E 0.9600 . ?
C234 H23F 0.9600 . ?
C235 H23G 0.9600 . ?
C235 H23H 0.9600 . ?
C235 H23I 0.9600 . ?
C241 H24A 0.9600 . ?
C241 H24B 0.9600 . ?
C241 H24C 0.9600 . ?
C242 H24D 0.9600 . ?
C242 H24E 0.9600 . ?
C242 H24F 0.9600 . ?
C248 H24G 0.9600 . ?
C248 H24H 0.9600 . ?
C248 H24I 0.9600 . ?
C249 H24J 0.9600 . ?
C249 H24K 0.9600 . ?
C249 H24L 0.9600 . ?
C255 H25A 0.9600 . ?
C255 H25B 0.9600 . ?
C255 H25C 0.9600 . ?
C256 H25D 0.9600 . ?
C256 H25E 0.9600 . ?
C256 H25F 0.9600 . ?
C262 H26A 0.9600 . ?
C262 H26B 0.9600 . ?
C262 H26C 0.9600 . ?
C263 H26D 0.9600 . ?
C263 H26E 0.9600 . ?
C263 H26F 0.9600 . ?
C269 H26G 0.9600 . ?
C269 H26H 0.9600 . ?
C269 H26I 0.9600 . ?
C270 H27A 0.9600 . ?
C270 H27B 0.9600 . ?
C270 H27C 0.9600 . ?
C276 H27D 0.9600 . ?
C276 H27E 0.9600 . ?
C276 H27F 0.9600 . ?
C277 H27G 0.9600 . ?
C277 H27H 0.9600 . ?
C277 H27I 0.9600 . ?
C283 H28A 0.9600 . ?
C283 H28B 0.9600 . ?
C283 H28C 0.9600 . ?
C284 H28D 0.9600 . ?
C284 H28E 0.9600 . ?
C284 H28F 0.9600 . ?
C290 H29D 0.9600 . ?
C290 H29E 0.9600 . ?
C290 H29F 0.9600 . ?
C291 H29G 0.9600 . ?
C291 H29H 0.9600 . ?
C291 H29I 0.9600 . ?
C297 H29J 0.9600 . ?
C297 H29K 0.9600 . ?
C297 H29L 0.9600 . ?
C298 H29M 0.9600 . ?
C298 H29N 0.9600 . ?
C298 H29O 0.9600 . ?
C304 H30D 0.9600 . ?
C304 H30E 0.9600 . ?
C304 H30F 0.9600 . ?
C305 H30G 0.9600 . ?
C305 H30H 0.9600 . ?
C305 H30I 0.9600 . ?

loop_
_geom_torsion_atom_site_label_1
_geom_torsion_atom_site_label_2
_geom_torsion_atom_site_label_3
_geom_torsion_atom_site_label_4
_geom_torsion
_geom_torsion_site_symmetry_1
_geom_torsion_site_symmetry_2
_geom_torsion_site_symmetry_3
_geom_torsion_site_symmetry_4
_geom_torsion_publ_flag
Br1 Fe16 O1 Fe1 -101.9(8) . . . . ?
Br1 Fe16 O1 Fe2 123.4(8) . . . . ?
Br1 Fe16 O11 Fe4 102.0(7) . . . . ?
Br1 Fe16 O11 Fe6 -127.7(7) . . . . ?
Br2 Fe17 O15 Fe6 124.9(7) . . . . ?
Br2 Fe17 O15 Fe8 -102.2(8) . . . . ?
Br2 Fe17 O24 Fe12 105.0(7) . . . . ?
Br2 Fe17 O24 Fe13 -126.4(6) . . . . ?
Br3 Fe18 O17 Fe4 -92.8(7) . . . . ?
Br3 Fe18 O17 Fe6 132.7(8) . . . . ?
Br3 Fe18 O20 Fe3 90.2(7) . . . . ?
Br3 Fe18 O20 Fe5 -133.3(8) . . . . ?
Br4 Fe19 O25 Fe6 -129.8(8) . . . . ?
Br4 Fe19 O25 Fe8 89.8(7) . . . . ?
Br4 Fe19 O47 Fe10 131.2(7) . . . . ?
Br4 Fe19 O47 Fe11 -91.1(7) . . . . ?
Br5 Fe20 O34 Fe5 131.7(7) . . . . ?
Br5 Fe20 O34 Fe7 -93.5(7) . . . . ?
Br5 Fe20 O43 Fe9 91.6(7) . . . . ?
Br5 Fe20 O43 Fe10 -134.6(7) . . . . ?
Br6 Fe21 O42 Fe9 -104.6(7) . . . . ?
Br6 Fe21 O42 Fe10 128.2(6) . . . . ?
Br6 Fe21 O44 Fe14 -120.1(9) . . . . ?
Br6 Fe21 O44 Fe15 105.7(8) . . . . ?
Br7 Fe22 O22 Fe5 -128.0(6) . . . . ?
Br7 Fe22 O22 Fe7 100.5(7) . . . . ?
Br7 Fe22 O33 Fe14 121.1(8) . . . . ?
Br7 Fe22 O33 Fe15 -103.1(7) . . . . ?
Br8 Fe23 O2 Fe1 101.1(7) . . . . ?
Br8 Fe23 O2 Fe2 -122.3(8) . . . . ?
Br8 Fe23 O13 Fe3 -102.8(7) . . . . ?
Br8 Fe23 O13 Fe5 124.6(8) . . . . ?
Br8 Fe23 O14 Fe22 -65.0(7) . . . . ?
Br8 Fe23 O14 Fe28 127.6(7) . . . . ?
Br9 Fe24 O37 Fe12 -104.6(7) . . . . ?
Br9 Fe24 O37 Fe13 121.7(8) . . . . ?
Br9 Fe24 O40 Fe10 -128.8(7) . . . . ?
Br9 Fe24 O40 Fe11 100.1(7) . . . . ?
Br9 Fe24 O41 Fe21 69.6(8) . . . . ?
Br9 Fe24 O41 Fe27 -122.3(6) . . . . ?
Fe1 N1 C1 C2 179.3(10) . . . . ?
Fe1 N1 C5 C4 -179.2(10) . . . . ?
Fe2 N2 C8 C9 176.8(12) . . . . ?
Fe2 N2 C12 C11 -176.6(12) . . . . ?
Fe3 N3 C17 C18 173.4(10) . . . . ?
Fe3 N3 C21 C20 -173.1(11) . . . . ?
Fe4 N4 C28 C27 175.4(10) . . . . ?
Fe4 N4 C24 C25 -175.5(9) . . . . ?
Fe5 N5 C35 C34 175.7(9) . . . . ?
Fe5 N5 C31 C32 -175.7(9) . . . . ?
Fe6 N6 C42 C41 -175.1(8) . . . . ?
Fe6 N6 C38 C39 174.9(9) . . . . ?
Fe7 N7 C45 C46 -174.0(11) . . . . ?
Fe7 N7 C49 C48 174.2(11) . . . . ?
Fe8 N8 C56 C55 -168.7(9) . . . . ?
Fe8 N8 C52 C53 168.9(9) . . . . ?
Fe9 N9 C63 C62 -173.0(9) . . . . ?
Fe9 N9 C59 C60 173.0(9) . . . . ?
Fe10 N10 C66 C67 178.3(8) . . . . ?
Fe10 N10 C70 C69 -178.3(8) . . . . ?
Fe11 N11 C73 C74 173.8(9) . . . . ?
Fe11 N11 C77 C76 -173.8(9) . . . . ?
Fe12 N12 C84 C83 -178.0(10) . . . . ?
Fe12 N12 C80 C81 178.1(10) . . . . ?
Fe13 N13 C91 C90 176.8(10) . . . . ?
Fe13 N13 C87 C88 -177.0(9) . . . . ?
Fe14 N14 C98 C97 172.2(11) . . . . ?
Fe14 N14 C94 C95 -172.6(11) . . . . ?
Fe15 N15 C105 C104 -177.1(10) . . . . ?
Fe15 N15 C101 C102 176.9(11) . . . . ?
O1 Fe16 O11 Fe4 -16.0(10) . . . . ?
O1 Fe16 O11 Fe6 114.3(9) . . . . ?
O2 Fe23 O13 Fe3 19.1(9) . . . . ?
O2 Fe23 O13 Fe5 -113.5(9) . . . . ?
O2 Fe23 O14 Fe22 172.9(7) . . . . ?
O2 Fe23 O14 Fe28 5.6(10) . . . . ?
O8 Fe30 O9 Fe2 -0.7(9) . . . . ?
O8 Fe30 O9 Fe26 111.2(7) . . . . ?
O8 Fe30 O9 Fe28 -113.6(7) . . . . ?
O8 Fe30 O18 Fe6 1.2(9) . . . . ?
O8 Fe30 O18 Fe25 -180.0(6) . . . . ?
O8 Fe30 O19 Fe5 4.0(9) . . . . ?
O8 Fe30 O19 Fe29 177.6(6) . . . . ?
O9 Fe30 O8 Fe1 2.4(9) . . . . ?
O9 Fe30 O8 Fe3 121.3(7) . . . . ?
O9 Fe30 O8 Fe4 -121.5(8) . . . . ?
O9 Fe30 O18 Fe6 125.3(7) . . . . ?
O9 Fe30 O18 Fe25 -55.9(8) . . . . ?
O9 Fe30 O19 Fe5 -122.6(7) . . . . ?
O9 Fe30 O19 Fe29 51.1(8) . . . . ?
O11 Fe16 O1 Fe1 16.4(10) . . . . ?
O11 Fe16 O1 Fe2 -118.3(9) . . . . ?
O12 Fe16 O1 Fe1 130.6(8) . . . . ?
O12 Fe16 O1 Fe2 -4.0(12) . . . . ?
O12 Fe16 O11 Fe4 -133.4(8) . . . . ?
O12 Fe16 O11 Fe6 -3.0(10) . . . . ?
O12 Fe17 O15 Fe6 -0.2(10) . . . . ?
O12 Fe17 O15 Fe8 132.7(8) . . . . ?
O12 Fe17 O24 Fe12 -127.5(8) . . . . ?
O12 Fe17 O24 Fe13 1.1(10) . . . . ?
O13 Fe23 O2 Fe1 -19.8(9) . . . . ?
O13 Fe23 O2 Fe2 116.8(9) . . . . ?
O13 Fe23 O14 Fe22 53.7(8) . . . . ?
O13 Fe23 O14 Fe28 -113.7(8) . . . . ?
O14 Fe22 O22 Fe5 -2.8(9) . . . . ?
O14 Fe22 O22 Fe7 -134.3(8) . . . . ?
O14 Fe22 O33 Fe14 -3.2(11) . . . . ?
O14 Fe22 O33 Fe15 132.6(8) . . . . ?
O14 Fe23 O2 Fe1 -134.1(7) . . . . ?
O14 Fe23 O2 Fe2 2.4(11) . . . . ?
O14 Fe23 O13 Fe3 134.5(7) . . . . ?
O14 Fe23 O13 Fe5 1.9(10) . . . . ?
O15 Fe17 O24 Fe12 -12.4(9) . . . . ?
O15 Fe17 O24 Fe13 116.2(8) . . . . ?
O17 Fe18 O20 Fe3 -26.9(10) . . . . ?
O17 Fe18 O20 Fe5 109.7(10) . . . . ?
O18 Fe25 O26 Fe8 0.7(8) . . . . ?
O18 Fe25 O26 Fe11 118.8(7) . . . . ?
O18 Fe25 O26 Fe12 -119.8(7) . . . . ?
O18 Fe25 O28 Fe13 124.1(7) . . . . ?
O18 Fe25 O28 Fe26 11.4(9) . . . . ?
O18 Fe25 O28 Fe27 -124.7(7) . . . . ?
O18 Fe25 O32 Fe10 -124.3(7) . . . . ?
O18 Fe25 O32 Fe29 57.3(8) . . . . ?
O18 Fe30 O8 Fe1 121.9(7) . . . . ?
O18 Fe30 O8 Fe3 -119.2(7) . . . . ?
O18 Fe30 O8 Fe4 -1.9(9) . . . . ?
O18 Fe30 O9 Fe2 -123.5(7) . . . . ?
O18 Fe30 O9 Fe26 -11.6(9) . . . . ?
O18 Fe30 O9 Fe28 123.5(7) . . . . ?
O18 Fe30 O19 Fe5 126.2(7) . . . . ?
O18 Fe30 O19 Fe29 -60.2(8) . . . . ?
O19 Fe29 O29 Fe14 -125.0(6) . . . . ?
O19 Fe29 O29 Fe27 121.4(7) . . . . ?
O19 Fe29 O29 Fe28 -15.0(8) . . . . ?
O19 Fe29 O32 Fe10 123.6(7) . . . . ?
O19 Fe29 O32 Fe25 -58.0(8) . . . . ?
O19 Fe30 O8 Fe1 -120.3(7) . . . . ?
O19 Fe30 O8 Fe3 -1.4(9) . . . . ?
O19 Fe30 O8 Fe4 115.8(7) . . . . ?
O19 Fe30 O9 Fe2 126.6(7) . . . . ?
O19 Fe30 O9 Fe26 -121.5(7) . . . . ?
O19 Fe30 O9 Fe28 13.6(8) . . . . ?
O19 Fe30 O18 Fe6 -123.0(7) . . . . ?
O19 Fe30 O18 Fe25 55.8(8) . . . . ?
O20 Fe18 O17 Fe4 25.7(9) . . . . ?
O20 Fe18 O17 Fe6 -108.8(9) . . . . ?
O22 Fe22 O33 Fe14 -119.0(9) . . . . ?
O22 Fe22 O33 Fe15 16.8(10) . . . . ?
O24 Fe17 O15 Fe6 -118.1(8) . . . . ?
O24 Fe17 O15 Fe8 14.8(10) . . . . ?
O25 Fe19 O47 Fe10 -107.0(8) . . . . ?
O25 Fe19 O47 Fe11 30.7(9) . . . . ?
O26 Fe25 O18 Fe6 -0.4(9) . . . . ?
O26 Fe25 O18 Fe30 -179.2(6) . . . . ?
O26 Fe25 O28 Fe13 0.5(9) . . . . ?
O26 Fe25 O28 Fe26 -112.2(7) . . . . ?
O26 Fe25 O28 Fe27 111.7(7) . . . . ?
O26 Fe25 O32 Fe10 -1.1(9) . . . . ?
O26 Fe25 O32 Fe29 -179.4(6) . . . . ?
O28 Fe25 O18 Fe6 -124.9(7) . . . . ?
O28 Fe25 O18 Fe30 56.3(8) . . . . ?
O28 Fe25 O26 Fe8 120.1(7) . . . . ?
O28 Fe25 O26 Fe11 -121.8(7) . . . . ?
O28 Fe25 O26 Fe12 -0.4(9) . . . . ?
O28 Fe25 O32 Fe10 124.3(7) . . . . ?
O28 Fe25 O32 Fe29 -54.0(8) . . . . ?
O29 Fe29 O19 Fe5 123.4(7) . . . . ?
O29 Fe29 O19 Fe30 -50.1(8) . . . . ?
O29 Fe29 O32 Fe10 -123.8(7) . . . . ?
O29 Fe29 O32 Fe25 54.5(8) . . . . ?
O30 Fe18 O17 Fe4 147.7(7) . . . . ?
O30 Fe18 O17 Fe6 13.2(11) . . . . ?
O30 Fe18 O20 Fe3 -149.3(7) . . . . ?
O30 Fe18 O20 Fe5 -12.8(12) . . . . ?
O30 Fe19 O25 Fe6 -10.0(12) . . . . ?
O30 Fe19 O25 Fe8 -150.4(7) . . . . ?
O30 Fe19 O47 Fe10 11.3(10) . . . . ?
O30 Fe19 O47 Fe11 149.0(7) . . . . ?
O30 Fe20 O34 Fe5 11.9(10) . . . . ?
O30 Fe20 O34 Fe7 146.7(7) . . . . ?
O30 Fe20 O43 Fe9 -147.1(7) . . . . ?
O30 Fe20 O43 Fe10 -13.3(10) . . . . ?
O32 Fe25 O18 Fe6 122.8(7) . . . . ?
O32 Fe25 O18 Fe30 -56.1(8) . . . . ?
O32 Fe25 O26 Fe8 -118.7(7) . . . . ?
O32 Fe25 O26 Fe11 -0.6(9) . . . . ?
O32 Fe25 O26 Fe12 120.8(7) . . . . ?
O32 Fe25 O28 Fe13 -124.0(6) . . . . ?
O32 Fe25 O28 Fe26 123.4(7) . . . . ?
O32 Fe25 O28 Fe27 -12.7(8) . . . . ?
O32 Fe29 O19 Fe5 -126.1(7) . . . . ?
O32 Fe29 O19 Fe30 60.4(8) . . . . ?
O32 Fe29 O29 Fe14 125.8(6) . . . . ?
O32 Fe29 O29 Fe27 12.2(9) . . . . ?
O32 Fe29 O29 Fe28 -124.2(7) . . . . ?
O33 Fe22 O22 Fe5 114.8(8) . . . . ?
O33 Fe22 O22 Fe7 -16.7(10) . . . . ?
O34 Fe20 O43 Fe9 -22.2(9) . . . . ?
O34 Fe20 O43 Fe10 111.6(8) . . . . ?
O36 Fe29 O19 Fe5 -4.5(9) . . . . ?
O36 Fe29 O19 Fe30 -178.0(6) . . . . ?
O36 Fe29 O29 Fe14 1.9(8) . . . . ?
O36 Fe29 O29 Fe27 -111.7(7) . . . . ?
O36 Fe29 O29 Fe28 111.9(7) . . . . ?
O36 Fe29 O32 Fe10 1.5(9) . . . . ?
O36 Fe29 O32 Fe25 179.9(6) . . . . ?
O37 Fe24 O40 Fe10 115.2(9) . . . . ?
O37 Fe24 O40 Fe11 -16.0(9) . . . . ?
O37 Fe24 O41 Fe21 -172.0(7) . . . . ?
O37 Fe24 O41 Fe27 -3.9(9) . . . . ?
O40 Fe24 O37 Fe12 15.5(9) . . . . ?
O40 Fe24 O37 Fe13 -118.2(9) . . . . ?
O40 Fe24 O41 Fe21 -52.9(8) . . . . ?
O40 Fe24 O41 Fe27 115.2(8) . . . . ?
O41 Fe21 O42 Fe9 132.7(8) . . . . ?
O41 Fe21 O42 Fe10 5.5(8) . . . . ?
O41 Fe21 O44 Fe14 1.8(12) . . . . ?
O41 Fe21 O44 Fe15 -132.5(8) . . . . ?
O41 Fe24 O37 Fe12 130.7(8) . . . . ?
O41 Fe24 O37 Fe13 -3.0(11) . . . . ?
O41 Fe24 O40 Fe10 -3.7(10) . . . . ?
O41 Fe24 O40 Fe11 -134.8(7) . . . . ?
O42 Fe21 O44 Fe14 118.7(10) . . . . ?
O42 Fe21 O44 Fe15 -15.5(11) . . . . ?
O43 Fe20 O34 Fe5 -112.5(8) . . . . ?
O43 Fe20 O34 Fe7 22.3(9) . . . . ?
O44 Fe21 O42 Fe9 13.9(10) . . . . ?
O44 Fe21 O42 Fe10 -113.3(8) . . . . ?
O47 Fe19 O25 Fe6 109.2(10) . . . . ?
O47 Fe19 O25 Fe8 -31.2(9) . . . . ?
N1 C1 C2 C3 0.0 . . . . ?
N1 C1 C2 C6 -172(2) . . . . ?
C1 N1 C5 C4 0.0 . . . . ?
C1 C2 C3 C4 0.0 . . . . ?
C1 C2 C3 C7 -177.2(18) . . . . ?
C2 C3 C4 C5 0.0 . . . . ?
C3 C4 C5 N1 0.0 . . . . ?
C5 N1 C1 C2 0.0 . . . . ?
N2 C8 C9 C10 0.0 . . . . ?
N2 C8 C9 C13 174(2) . . . . ?
C8 N2 C12 C11 0.0 . . . . ?
C8 C9 C10 C11 0.0 . . . . ?
C8 C9 C10 C14 179(2) . . . . ?
C9 C10 C11 C12 0.0 . . . . ?
C10 C11 C12 N2 0.0 . . . . ?
C12 N2 C8 C9 0.0 . . . . ?
N3 C17 C18 C19 0.0 . . . . ?
N3 C17 C18 C22 -177(2) . . . . ?
C17 N3 C21 C20 0.0 . . . . ?
C17 C18 C19 C20 0.0 . . . . ?
C17 C18 C19 C23 177.8(18) . . . . ?
C18 C19 C20 C21 0.0 . . . . ?
C19 C20 C21 N3 0.0 . . . . ?
C21 N3 C17 C18 0.0 . . . . ?
N4 C28 C27 C26 0.0 . . . . ?
C28 N4 C24 C25 0.0 . . . . ?
C28 C27 C26 C25 0.0 . . . . ?
C28 C27 C26 C30 174.8(16) . . . . ?
C27 C26 C25 C24 0.0 . . . . ?
C27 C26 C25 C29 176(2) . . . . ?
C26 C25 C24 N4 0.0 . . . . ?
C24 N4 C28 C27 0.0 . . . . ?
N5 C35 C34 C33 0.0 . . . . ?
C35 N5 C31 C32 0.0 . . . . ?
C35 C34 C33 C32 0.0 . . . . ?
C35 C34 C33 C37 175.3(16) . . . . ?
C34 C33 C32 C31 0.0 . . . . ?
C34 C33 C32 C36 177(2) . . . . ?
C33 C32 C31 N5 0.0 . . . . ?
C31 N5 C35 C34 0.0 . . . . ?
N6 C42 C41 C40 0.0 . . . . ?
C42 N6 C38 C39 0.0 . . . . ?
C42 C41 C40 C39 0.0 . . . . ?
C42 C41 C40 C44 178.4(19) . . . . ?
C41 C40 C39 C38 0.0 . . . . ?
C41 C40 C39 C43 176(3) . . . . ?
C40 C39 C38 N6 0.0 . . . . ?
C38 N6 C42 C41 0.0 . . . . ?
N7 C45 C46 C47 0.0 . . . . ?
N7 C45 C46 C50 177(2) . . . . ?
C45 N7 C49 C48 0.0 . . . . ?
C45 C46 C47 C48 0.0 . . . . ?
C45 C46 C47 C51 -179(2) . . . . ?
C46 C47 C48 C49 0.0 . . . . ?
C47 C48 C49 N7 0.0 . . . . ?
C49 N7 C45 C46 0.0 . . . . ?
N8 C56 C55 C54 0.0 . . . . ?
C56 N8 C52 C53 0.0 . . . . ?
C56 C55 C54 C53 0.0 . . . . ?
C56 C55 C54 C58 172.2(17) . . . . ?
C55 C54 C53 C52 0.0 . . . . ?
C55 C54 C53 C57 -170(2) . . . . ?
C54 C53 C52 N8 0.0 . . . . ?
C52 N8 C56 C55 0.0 . . . . ?
N9 C63 C62 C61 0.0 . . . . ?
C63 N9 C59 C60 0.0 . . . . ?
C63 C62 C61 C60 0.0 . . . . ?
C63 C62 C61 C65 179.1(15) . . . . ?
C62 C61 C60 C59 0.0 . . . . ?
C62 C61 C60 C64 178(2) . . . . ?
C61 C60 C59 N9 0.0 . . . . ?
C59 N9 C63 C62 0.0 . . . . ?
N10 C66 C67 C68 0.0 . . . . ?
N10 C66 C67 C71 -176(2) . . . . ?
C66 N10 C70 C69 0.0 . . . . ?
C66 C67 C68 C69 0.0 . . . . ?
C66 C67 C68 C72 178.4(17) . . . . ?
C67 C68 C69 C70 0.0 . . . . ?
C68 C69 C70 N10 0.0 . . . . ?
C70 N10 C66 C67 0.0 . . . . ?
N11 C73 C74 C75 0.0 . . . . ?
N11 C73 C74 C78 -179.4(19) . . . . ?
C73 N11 C77 C76 0.0 . . . . ?
C73 C74 C75 C76 0.0 . . . . ?
C73 C74 C75 C79 177.1(16) . . . . ?
C74 C75 C76 C77 0.0 . . . . ?
C75 C76 C77 N11 0.0 . . . . ?
C77 N11 C73 C74 0.0 . . . . ?
N12 C84 C83 C82 0.0 . . . . ?
C84 N12 C80 C81 0.0 . . . . ?
C84 C83 C82 C81 0.0 . . . . ?
C84 C83 C82 C86 176.0(16) . . . . ?
C83 C82 C81 C80 0.0 . . . . ?
C83 C82 C81 C85 -179(2) . . . . ?
C82 C81 C80 N12 0.0 . . . . ?
C80 N12 C84 C83 0.0 . . . . ?
N13 C91 C90 C89 0.0 . . . . ?
C91 N13 C87 C88 0.0 . . . . ?
C91 C90 C89 C88 0.0 . . . . ?
C91 C90 C89 C93 -179(2) . . . . ?
C90 C89 C88 C87 0.0 . . . . ?
C90 C89 C88 C92 -172(2) . . . . ?
C89 C88 C87 N13 0.0 . . . . ?
C87 N13 C91 C90 0.0 . . . . ?
N14 C98 C97 C96 0.0 . . . . ?
C98 N14 C94 C95 0.0 . . . . ?
C98 C97 C96 C95 0.0 . . . . ?
C98 C97 C96 C100 -178.6(19) . . . . ?
C97 C96 C95 C94 0.0 . . . . ?
C97 C96 C95 C99 180(2) . . . . ?
C96 C95 C94 N14 0.0 . . . . ?
C94 N14 C98 C97 0.0 . . . . ?
N15 C105 C104 C103 0.0 . . . . ?
N15 C105 C104 C106 -176(2) . . . . ?
C105 N15 C101 C102 0.0 . . . . ?
C105 C104 C103 C102 0.0 . . . . ?
C105 C104 C103 C107 -180(2) . . . . ?
C104 C103 C102 C101 0.0 . . . . ?
C103 C102 C101 N15 0.0 . . . . ?
C101 N15 C105 C104 0.0 . . . . ?
C6 C2 C3 C4 171(2) . . . . ?
C6 C2 C3 C7 -6(3) . . . . ?
C7 C3 C4 C5 177.1(19) . . . . ?
C13 C9 C10 C11 -173(2) . . . . ?
C13 C9 C10 C14 5(3) . . . . ?
C14 C10 C11 C12 -179(2) . . . . ?
C22 C18 C19 C20 177(2) . . . . ?
C22 C18 C19 C23 -5(3) . . . . ?
C23 C19 C20 C21 -177.7(19) . . . . ?
C29 C25 C24 N4 -175(2) . . . . ?
C30 C26 C25 C24 -174.3(17) . . . . ?
C30 C26 C25 C29 1(3) . . . . ?
C36 C32 C31 N5 -177(2) . . . . ?
C37 C33 C32 C31 -175.0(17) . . . . ?
C37 C33 C32 C36 2(3) . . . . ?
C43 C39 C38 N6 -177.0(19) . . . . ?
C44 C40 C39 C38 -178.6(17) . . . . ?
C44 C40 C39 C43 -3(3) . . . . ?
C50 C46 C47 C48 -177(3) . . . . ?
C50 C46 C47 C51 4(3) . . . . ?
C51 C47 C48 C49 179(2) . . . . ?
C57 C53 C52 N8 170(2) . . . . ?
C58 C54 C53 C52 -171.3(18) . . . . ?
C58 C54 C53 C57 19(2) . . . . ?
C64 C60 C59 N9 -178(2) . . . . ?
C65 C61 C60 C59 -179.0(17) . . . . ?
C65 C61 C60 C64 -1(3) . . . . ?
C71 C67 C68 C69 176(2) . . . . ?
C71 C67 C68 C72 -5(3) . . . . ?
C72 C68 C69 C70 -178.5(16) . . . . ?
C78 C74 C75 C76 179(2) . . . . ?
C78 C74 C75 C79 -4(2) . . . . ?
C79 C75 C76 C77 -177.1(16) . . . . ?
C85 C81 C80 N12 179(2) . . . . ?
C86 C82 C81 C80 -176.0(16) . . . . ?
C86 C82 C81 C85 5(2) . . . . ?
C92 C88 C87 N13 173(2) . . . . ?
C93 C89 C88 C87 179(2) . . . . ?
C93 C89 C88 C92 6(3) . . . . ?
C99 C95 C94 N14 -180(2) . . . . ?
C100 C96 C95 C94 178(2) . . . . ?
C100 C96 C95 C99 -2(3) . . . . ?
C106 C104 C103 C102 176(2) . . . . ?
C106 C104 C103 C107 -4(3) . . . . ?
C107 C103 C102 C101 180(2) . . . . ?
Br51 Fe66 O201 Fe51 -105.8(7) . . . . ?
Br51 Fe66 O201 Fe52 125.1(8) . . . . ?
Br51 Fe66 O211 Fe54 101.6(6) . . . . ?
Br51 Fe66 O211 Fe56 -128.0(6) . . . . ?
Br52 Fe67 O212 Fe66 -65.4(8) . . . . ?
Br52 Fe67 O212 Fe76 127.4(6) . . . . ?
Br52 Fe67 O215 Fe56 127.0(6) . . . . ?
Br52 Fe67 O215 Fe58 -105.6(6) . . . . ?
Br52 Fe67 O224 Fe62 107.4(6) . . . . ?
Br52 Fe67 O224 Fe63 -127.3(7) . . . . ?
Br53 Fe68 O217 Fe54 -92.2(7) . . . . ?
Br53 Fe68 O217 Fe56 131.4(7) . . . . ?
Br53 Fe68 O220 Fe53 91.6(8) . . . . ?
Br53 Fe68 O220 Fe55 -128.7(8) . . . . ?
Br54 Fe69 O225 Fe56 -131.3(7) . . . . ?
Br54 Fe69 O225 Fe58 93.7(7) . . . . ?
Br54 Fe69 O247 Fe60 130.4(7) . . . . ?
Br54 Fe69 O247 Fe61 -91.5(7) . . . . ?
Br55 Fe70 O230 Fe68 -85.8(7) . . . . ?
Br55 Fe70 O230 Fe69 89.2(7) . . . . ?
Br55 Fe70 O234 Fe55 131.3(8) . . . . ?
Br55 Fe70 O234 Fe57 -94.6(8) . . . . ?
Br56 Fe71 O242 Fe59 -103.4(6) . . . . ?
Br56 Fe71 O242 Fe60 129.1(7) . . . . ?
Br56 Fe71 O244 Fe64 -123.9(8) . . . . ?
Br56 Fe71 O244 Fe65 104.6(6) . . . . ?
Br57 Fe72 O222 Fe55 -129.3(7) . . . . ?
Br57 Fe72 O222 Fe57 101.0(7) . . . . ?
Br57 Fe72 O233 Fe64 124.3(8) . . . . ?
Br57 Fe72 O233 Fe65 -103.5(7) . . . . ?
Br58 Fe73 O202 Fe51 102.9(7) . . . . ?
Br58 Fe73 O202 Fe52 -123.9(8) . . . . ?
Br58 Fe73 O213 Fe53 -101.1(7) . . . . ?
Br58 Fe73 O213 Fe55 124.4(7) . . . . ?
Br59 Fe74 O237 Fe62 -105.6(7) . . . . ?
Br59 Fe74 O237 Fe63 123.6(8) . . . . ?
Br59 Fe74 O240 Fe60 -129.9(7) . . . . ?
Br59 Fe74 O240 Fe61 100.8(6) . . . . ?
Br59 Fe74 O241 Fe71 71.9(8) . . . . ?
Br59 Fe74 O241 Fe77 -123.4(7) . . . . ?
Fe51 N201 C205 C204 179.6(10) . . . . ?
Fe51 N201 C201 C202 -179.6(10) . . . . ?
Fe52 N202 C208 C209 -179.9(10) . . . . ?
Fe52 N202 C212 C211 179.9(10) . . . . ?
Fe53 N203 C215 C216 -170.6(10) . . . . ?
Fe53 N203 C219 C218 170.3(10) . . . . ?
Fe54 N204 C226 C225 171.5(8) . . . . ?
Fe54 N204 C222 C223 -171.9(7) . . . . ?
Fe55 N205 C229 C230 -175.7(9) . . . . ?
Fe55 N205 C233 C232 175.6(9) . . . . ?
Fe56 N206 C240 C239 179.9(9) . . . . ?
Fe56 N206 C236 C237 -179.9(8) . . . . ?
Fe57 N207 C243 C244 -174.1(10) . . . . ?
Fe57 N207 C247 C246 174.4(10) . . . . ?
Fe58 N208 C250 C251 -173.3(9) . . . . ?
Fe58 N208 C254 C253 172.8(9) . . . . ?
Fe59 N209 C257 C258 172.2(10) . . . . ?
Fe59 N209 C261 C260 -171.8(11) . . . . ?
Fe60 N210 C264 C265 -175.3(9) . . . . ?
Fe60 N210 C268 C267 175.1(10) . . . . ?
Fe61 N211 C275 C274 -174.0(10) . . . . ?
Fe61 N211 C271 C272 174.5(9) . . . . ?
Fe62 N212 C278 C279 179.1(10) . . . . ?
Fe62 N212 C282 C281 -179.0(10) . . . . ?
Fe63 N213 C285 C286 -178.9(11) . . . . ?
Fe63 N213 C289 C288 178.8(11) . . . . ?
Fe64 N214 C296 C295 -177.2(12) . . . . ?
Fe64 N214 C292 C293 177.4(11) . . . . ?
Fe65 N215 C299 C300 -175.8(12) . . . . ?
Fe65 N215 C303 C302 175.7(12) . . . . ?
O201 Fe66 O211 Fe54 -15.2(9) . . . . ?
O201 Fe66 O211 Fe56 115.2(8) . . . . ?
O202 Fe73 O213 Fe53 18.1(9) . . . . ?
O202 Fe73 O213 Fe55 -116.4(8) . . . . ?
O208 Fe80 O209 Fe52 -0.2(8) . . . . ?
O208 Fe80 O209 Fe76 113.1(7) . . . . ?
O208 Fe80 O209 Fe78 -114.0(6) . . . . ?
O208 Fe80 O218 Fe56 -2.8(9) . . . . ?
O208 Fe80 O218 Fe75 -179.9(6) . . . . ?
O208 Fe80 O219 Fe55 1.9(9) . . . . ?
O208 Fe80 O219 Fe79 -179.0(6) . . . . ?
O209 Fe80 O208 Fe51 0.7(8) . . . . ?
O209 Fe80 O208 Fe53 119.6(7) . . . . ?
O209 Fe80 O208 Fe54 -119.4(7) . . . . ?
O209 Fe80 O218 Fe56 122.6(7) . . . . ?
O209 Fe80 O218 Fe75 -54.4(7) . . . . ?
O209 Fe80 O219 Fe55 -124.0(7) . . . . ?
O209 Fe80 O219 Fe79 55.1(8) . . . . ?
O211 Fe66 O201 Fe51 14.3(9) . . . . ?
O211 Fe66 O201 Fe52 -114.8(9) . . . . ?
O212 Fe66 O201 Fe51 130.0(7) . . . . ?
O212 Fe66 O201 Fe52 0.9(11) . . . . ?
O212 Fe66 O211 Fe54 -133.2(7) . . . . ?
O212 Fe66 O211 Fe56 -2.8(9) . . . . ?
O212 Fe67 O215 Fe56 4.9(9) . . . . ?
O212 Fe67 O215 Fe58 132.3(7) . . . . ?
O212 Fe67 O224 Fe62 -128.4(7) . . . . ?
O212 Fe67 O224 Fe63 -3.1(10) . . . . ?
O213 Fe73 O202 Fe51 -16.7(9) . . . . ?
O213 Fe73 O202 Fe52 116.5(9) . . . . ?
O214 Fe72 O222 Fe55 -3.4(9) . . . . ?
O214 Fe72 O222 Fe57 -133.1(7) . . . . ?
O214 Fe72 O233 Fe64 -1.4(11) . . . . ?
O214 Fe72 O233 Fe65 130.8(8) . . . . ?
O214 Fe73 O202 Fe51 -130.7(7) . . . . ?
O214 Fe73 O202 Fe52 2.5(11) . . . . ?
O214 Fe73 O213 Fe53 134.5(7) . . . . ?
O214 Fe73 O213 Fe55 0.0(10) . . . . ?
O215 Fe67 O212 Fe66 52.1(8) . . . . ?
O215 Fe67 O212 Fe76 -115.0(8) . . . . ?
O215 Fe67 O224 Fe62 -9.5(9) . . . . ?
O215 Fe67 O224 Fe63 115.8(8) . . . . ?
O217 Fe68 O220 Fe53 -29.6(9) . . . . ?
O217 Fe68 O220 Fe55 110.1(10) . . . . ?
O218 Fe75 O226 Fe58 -4.4(8) . . . . ?
O218 Fe75 O226 Fe61 118.7(7) . . . . ?
O218 Fe75 O226 Fe62 -120.9(6) . . . . ?
O218 Fe75 O228 Fe63 122.4(7) . . . . ?
O218 Fe75 O228 Fe76 7.9(8) . . . . ?
O218 Fe75 O228 Fe77 -118.9(6) . . . . ?
O218 Fe75 O232 Fe60 -122.0(7) . . . . ?
O218 Fe75 O232 Fe79 57.1(7) . . . . ?
O218 Fe80 O208 Fe51 121.8(6) . . . . ?
O218 Fe80 O208 Fe53 -119.4(6) . . . . ?
O218 Fe80 O208 Fe54 1.7(9) . . . . ?
O218 Fe80 O209 Fe52 -124.2(6) . . . . ?
O218 Fe80 O209 Fe76 -10.9(8) . . . . ?
O218 Fe80 O209 Fe78 122.0(6) . . . . ?
O218 Fe80 O219 Fe55 123.6(7) . . . . ?
O218 Fe80 O219 Fe79 -57.3(8) . . . . ?
O219 Fe79 O229 Fe64 -122.8(6) . . . . ?
O219 Fe79 O229 Fe77 121.0(7) . . . . ?
O219 Fe79 O229 Fe78 -13.9(8) . . . . ?
O219 Fe79 O232 Fe60 123.4(7) . . . . ?
O219 Fe79 O232 Fe75 -55.7(8) . . . . ?
O219 Fe79 O236 Fe57 -0.2(9) . . . . ?
O219 Fe79 O236 Fe59 -116.7(7) . . . . ?
O219 Fe79 O236 Fe65 118.9(7) . . . . ?
O219 Fe80 O208 Fe51 -120.8(7) . . . . ?
O219 Fe80 O208 Fe53 -2.0(8) . . . . ?
O219 Fe80 O208 Fe54 119.0(7) . . . . ?
O219 Fe80 O209 Fe52 124.8(6) . . . . ?
O219 Fe80 O209 Fe76 -121.9(7) . . . . ?
O219 Fe80 O209 Fe78 11.0(8) . . . . ?
O219 Fe80 O218 Fe56 -125.0(7) . . . . ?
O219 Fe80 O218 Fe75 57.9(7) . . . . ?
O220 Fe68 O217 Fe54 28.5(9) . . . . ?
O220 Fe68 O217 Fe56 -108.0(9) . . . . ?
O222 Fe72 O233 Fe64 -116.4(10) . . . . ?
O222 Fe72 O233 Fe65 15.8(10) . . . . ?
O224 Fe67 O212 Fe66 175.0(6) . . . . ?
O224 Fe67 O212 Fe76 7.9(10) . . . . ?
O224 Fe67 O215 Fe56 -116.5(7) . . . . ?
O224 Fe67 O215 Fe58 10.9(9) . . . . ?
O225 Fe69 O247 Fe60 -112.5(9) . . . . ?
O225 Fe69 O247 Fe61 25.6(9) . . . . ?
O226 Fe75 O218 Fe56 4.4(9) . . . . ?
O226 Fe75 O218 Fe80 -178.6(6) . . . . ?
O226 Fe75 O228 Fe63 -2.5(9) . . . . ?
O226 Fe75 O228 Fe76 -117.0(7) . . . . ?
O226 Fe75 O228 Fe77 116.2(7) . . . . ?
O226 Fe75 O232 Fe60 -0.8(9) . . . . ?
O226 Fe75 O232 Fe79 178.2(6) . . . . ?
O228 Fe75 O218 Fe56 -121.2(7) . . . . ?
O228 Fe75 O218 Fe80 55.8(8) . . . . ?
O228 Fe75 O226 Fe58 118.6(7) . . . . ?
O228 Fe75 O226 Fe61 -118.3(7) . . . . ?
O228 Fe75 O226 Fe62 2.1(8) . . . . ?
O228 Fe75 O232 Fe60 123.0(7) . . . . ?
O228 Fe75 O232 Fe79 -58.0(7) . . . . ?
O229 Fe79 O219 Fe55 126.3(7) . . . . ?
O229 Fe79 O219 Fe80 -52.9(8) . . . . ?
O229 Fe79 O232 Fe60 -125.2(7) . . . . ?
O229 Fe79 O232 Fe75 55.8(7) . . . . ?
O229 Fe79 O236 Fe57 -123.5(7) . . . . ?
O229 Fe79 O236 Fe59 120.1(7) . . . . ?
O229 Fe79 O236 Fe65 -4.3(9) . . . . ?
O230 Fe68 O217 Fe54 147.7(7) . . . . ?
O230 Fe68 O217 Fe56 11.3(11) . . . . ?
O230 Fe68 O220 Fe53 -149.3(7) . . . . ?
O230 Fe68 O220 Fe55 -9.7(11) . . . . ?
O230 Fe69 O225 Fe56 -10.2(10) . . . . ?
O230 Fe69 O225 Fe58 -145.3(7) . . . . ?
O230 Fe69 O247 Fe60 10.2(10) . . . . ?
O230 Fe69 O247 Fe61 148.3(7) . . . . ?
O230 Fe70 O234 Fe55 11.0(11) . . . . ?
O230 Fe70 O234 Fe57 145.1(8) . . . . ?
O232 Fe75 O218 Fe56 125.0(7) . . . . ?
O232 Fe75 O218 Fe80 -57.9(7) . . . . ?
O232 Fe75 O226 Fe58 -121.3(7) . . . . ?
O232 Fe75 O226 Fe61 1.8(9) . . . . ?
O232 Fe75 O226 Fe62 122.2(6) . . . . ?
O232 Fe75 O228 Fe63 -125.1(7) . . . . ?
O232 Fe75 O228 Fe76 120.4(6) . . . . ?
O232 Fe75 O228 Fe77 -6.4(8) . . . . ?
O232 Fe79 O219 Fe55 -124.8(7) . . . . ?
O232 Fe79 O219 Fe80 56.1(8) . . . . ?
O232 Fe79 O229 Fe64 127.3(6) . . . . ?
O232 Fe79 O229 Fe77 11.1(8) . . . . ?
O232 Fe79 O229 Fe78 -123.8(7) . . . . ?
O232 Fe79 O236 Fe57 119.5(7) . . . . ?
O232 Fe79 O236 Fe59 3.1(9) . . . . ?
O232 Fe79 O236 Fe65 -121.3(7) . . . . ?
O233 Fe72 O222 Fe55 114.0(8) . . . . ?
O233 Fe72 O222 Fe57 -15.7(10) . . . . ?
O234 Fe70 O230 Fe68 31.8(9) . . . . ?
O234 Fe70 O230 Fe69 -153.2(7) . . . . ?
O236 Fe79 O219 Fe55 -0.5(9) . . . . ?
O236 Fe79 O219 Fe80 -179.6(6) . . . . ?
O236 Fe79 O229 Fe64 4.8(8) . . . . ?
O236 Fe79 O229 Fe77 -111.4(8) . . . . ?
O236 Fe79 O229 Fe78 113.7(7) . . . . ?
O236 Fe79 O232 Fe60 -2.2(9) . . . . ?
O236 Fe79 O232 Fe75 178.7(6) . . . . ?
O237 Fe74 O240 Fe60 115.0(8) . . . . ?
O237 Fe74 O240 Fe61 -14.2(9) . . . . ?
O237 Fe74 O241 Fe71 -172.7(7) . . . . ?
O237 Fe74 O241 Fe77 -8.0(10) . . . . ?
O240 Fe74 O237 Fe62 14.1(9) . . . . ?
O240 Fe74 O237 Fe63 -116.7(9) . . . . ?
O240 Fe74 O241 Fe71 -51.1(9) . . . . ?
O240 Fe74 O241 Fe77 113.6(8) . . . . ?
O241 Fe71 O242 Fe59 136.1(7) . . . . ?
O241 Fe71 O242 Fe60 8.5(10) . . . . ?
O241 Fe71 O244 Fe64 -1.4(11) . . . . ?
O241 Fe71 O244 Fe65 -132.9(7) . . . . ?
O241 Fe74 O237 Fe62 131.8(7) . . . . ?
O241 Fe74 O237 Fe63 1.0(11) . . . . ?
O241 Fe74 O240 Fe60 -4.5(9) . . . . ?
O241 Fe74 O240 Fe61 -133.7(7) . . . . ?
O242 Fe71 O244 Fe64 114.8(9) . . . . ?
O242 Fe71 O244 Fe65 -16.7(9) . . . . ?
O243 Fe70 O230 Fe68 154.9(7) . . . . ?
O243 Fe70 O230 Fe69 -30.1(10) . . . . ?
O243 Fe70 O234 Fe55 -112.1(9) . . . . ?
O243 Fe70 O234 Fe57 22.1(10) . . . . ?
O244 Fe71 O242 Fe59 16.3(9) . . . . ?
O244 Fe71 O242 Fe60 -111.3(9) . . . . ?
O247 Fe69 O225 Fe56 110.5(8) . . . . ?
O247 Fe69 O225 Fe58 -24.6(9) . . . . ?
N201 C205 C204 C203 0.0 . . . . ?
C205 N201 C201 C202 0.0 . . . . ?
C205 C204 C203 C202 0.0 . . . . ?
C205 C204 C203 C207 -176.8(17) . . . . ?
C204 C203 C202 C201 0.0 . . . . ?
C204 C203 C202 C206 177(2) . . . . ?
C203 C202 C201 N201 0.0 . . . . ?
C201 N201 C205 C204 0.0 . . . . ?
N202 C208 C209 C210 0.0 . . . . ?
N202 C208 C209 C213 -174.4(19) . . . . ?
C208 N202 C212 C211 0.0 . . . . ?
C208 C209 C210 C211 0.0 . . . . ?
C208 C209 C210 C214 179.0(18) . . . . ?
C209 C210 C211 C212 0.0 . . . . ?
C210 C211 C212 N202 0.0 . . . . ?
C212 N202 C208 C209 0.0 . . . . ?
N203 C215 C216 C217 0.0 . . . . ?
N203 C215 C216 C220 166(2) . . . . ?
C215 N203 C219 C218 0.0 . . . . ?
C215 C216 C217 C218 0.0 . . . . ?
C215 C216 C217 C221 -174(2) . . . . ?
C216 C217 C218 C219 0.0 . . . . ?
C217 C218 C219 N203 0.0 . . . . ?
C219 N203 C215 C216 0.0 . . . . ?
N204 C226 C225 C224 0.0 . . . . ?
C226 N204 C222 C223 0.0 . . . . ?
C226 C225 C224 C223 0.0 . . . . ?
C226 C225 C224 C228 -178.1(19) . . . . ?
C225 C224 C223 C222 0.0 . . . . ?
C225 C224 C223 C227 179.4(17) . . . . ?
C224 C223 C222 N204 0.0 . . . . ?
C222 N204 C226 C225 0.0 . . . . ?
N205 C229 C230 C231 0.0 . . . . ?
N205 C229 C230 C234 -179(2) . . . . ?
C229 N205 C233 C232 0.0 . . . . ?
C229 C230 C231 C232 0.0 . . . . ?
C229 C230 C231 C235 178(2) . . . . ?
C230 C231 C232 C233 0.0 . . . . ?
C231 C232 C233 N205 0.0 . . . . ?
C233 N205 C229 C230 0.0 . . . . ?
N206 C240 C239 C238 0.0 . . . . ?
C240 N206 C236 C237 0.0 . . . . ?
C240 C239 C238 C237 0.0 . . . . ?
C240 C239 C238 C242 -176(2) . . . . ?
C239 C238 C237 C236 0.0 . . . . ?
C239 C238 C237 C241 -178(2) . . . . ?
C238 C237 C236 N206 0.0 . . . . ?
C236 N206 C240 C239 0.0 . . . . ?
N207 C243 C244 C245 0.0 . . . . ?
N207 C243 C244 C248 -172(2) . . . . ?
C243 N207 C247 C246 0.0 . . . . ?
C243 C244 C245 C246 0.0 . . . . ?
C243 C244 C245 C249 -177.1(17) . . . . ?
C244 C245 C246 C247 0.0 . . . . ?
C245 C246 C247 N207 0.0 . . . . ?
C247 N207 C243 C244 0.0 . . . . ?
N208 C250 C251 C252 0.0 . . . . ?
N208 C250 C251 C255 -177.4(19) . . . . ?
C250 N208 C254 C253 0.0 . . . . ?
C250 C251 C252 C253 0.0 . . . . ?
C250 C251 C252 C256 176(2) . . . . ?
C251 C252 C253 C254 0.0 . . . . ?
C252 C253 C254 N208 0.0 . . . . ?
C254 N208 C250 C251 0.0 . . . . ?
N209 C257 C258 C259 0.0 . . . . ?
N209 C257 C258 C262 178(2) . . . . ?
C257 N209 C261 C260 0.0 . . . . ?
C257 C258 C259 C260 0.0 . . . . ?
C257 C258 C259 C263 178(2) . . . . ?
C258 C259 C260 C261 0.0 . . . . ?
C259 C260 C261 N209 0.0 . . . . ?
C261 N209 C257 C258 0.0 . . . . ?
N210 C264 C265 C266 0.0 . . . . ?
N210 C264 C265 C269 175(2) . . . . ?
C264 N210 C268 C267 0.0 . . . . ?
C264 C265 C266 C267 0.0 . . . . ?
C264 C265 C266 C270 176.8(17) . . . . ?
C265 C266 C267 C268 0.0 . . . . ?
C266 C267 C268 N210 0.0 . . . . ?
C268 N210 C264 C265 0.0 . . . . ?
N211 C275 C274 C273 0.0 . . . . ?
C275 N211 C271 C272 0.0 . . . . ?
C275 C274 C273 C272 0.0 . . . . ?
C275 C274 C273 C277 179.0(19) . . . . ?
C274 C273 C272 C271 0.0 . . . . ?
C274 C273 C272 C276 -180(2) . . . . ?
C273 C272 C271 N211 0.0 . . . . ?
C271 N211 C275 C274 0.0 . . . . ?
N212 C278 C279 C280 0.0 . . . . ?
N212 C278 C279 C283 -178(2) . . . . ?
C278 N212 C282 C281 0.0 . . . . ?
C278 C279 C280 C281 0.0 . . . . ?
C278 C279 C280 C284 176.6(18) . . . . ?
C279 C280 C281 C282 0.0 . . . . ?
C280 C281 C282 N212 0.0 . . . . ?
C282 N212 C278 C279 0.0 . . . . ?
N213 C285 C286 C287 0.0 . . . . ?
N213 C285 C286 C290 175(3) . . . . ?
C285 N213 C289 C288 0.0 . . . . ?
C285 C286 C287 C288 0.0 . . . . ?
C285 C286 C287 C291 180(2) . . . . ?
C286 C287 C288 C289 0.0 . . . . ?
C287 C288 C289 N213 0.0 . . . . ?
C289 N213 C285 C286 0.0 . . . . ?
N214 C296 C295 C294 0.0 . . . . ?
C296 N214 C292 C293 0.0 . . . . ?
C296 C295 C294 C293 0.0 . . . . ?
C296 C295 C294 C298 171(2) . . . . ?
C295 C294 C293 C292 0.0 . . . . ?
C295 C294 C293 C297 -179(2) . . . . ?
C294 C293 C292 N214 0.0 . . . . ?
C292 N214 C296 C295 0.0 . . . . ?
N215 C299 C300 C301 0.0 . . . . ?
N215 C299 C300 C304 171(3) . . . . ?
C299 N215 C303 C302 0.0 . . . . ?
C299 C300 C301 C302 0.0 . . . . ?
C299 C300 C301 C305 176(3) . . . . ?
C300 C301 C302 C303 0.0 . . . . ?
C301 C302 C303 N215 0.0 . . . . ?
C303 N215 C299 C300 0.0 . . . . ?
C206 C202 C201 N201 -177.6(19) . . . . ?
C207 C203 C202 C201 176.8(17) . . . . ?
C207 C203 C202 C206 -6(3) . . . . ?
C213 C209 C210 C211 174.3(19) . . . . ?
C213 C209 C210 C214 -7(2) . . . . ?
C214 C210 C211 C212 -179.0(18) . . . . ?
C220 C216 C217 C218 -167(2) . . . . ?
C220 C216 C217 C221 19(3) . . . . ?
C221 C217 C218 C219 175(2) . . . . ?
C227 C223 C222 N204 -179.4(17) . . . . ?
C228 C224 C223 C222 178.1(19) . . . . ?
C228 C224 C223 C227 -2(2) . . . . ?
C234 C230 C231 C232 179(3) . . . . ?
C234 C230 C231 C235 -3(3) . . . . ?
C235 C231 C232 C233 -178(2) . . . . ?
C241 C237 C236 N206 179(2) . . . . ?
C242 C238 C237 C236 176(2) . . . . ?
C242 C238 C237 C241 -3(3) . . . . ?
C248 C244 C245 C246 170(2) . . . . ?
C248 C244 C245 C249 -7(3) . . . . ?
C249 C245 C246 C247 176.7(19) . . . . ?
C255 C251 C252 C253 177.5(19) . . . . ?
C255 C251 C252 C256 -6(3) . . . . ?
C256 C252 C253 C254 -176.8(18) . . . . ?
C262 C258 C259 C260 -178(2) . . . . ?
C262 C258 C259 C263 0(3) . . . . ?
C263 C259 C260 C261 -178.6(18) . . . . ?
C269 C265 C266 C267 -175(2) . . . . ?
C269 C265 C266 C270 2(2) . . . . ?
C270 C266 C267 C268 -176.8(17) . . . . ?
C276 C272 C271 N211 180(2) . . . . ?
C277 C273 C272 C271 -179(2) . . . . ?
C277 C273 C272 C276 1(3) . . . . ?
C283 C279 C280 C281 178(2) . . . . ?
C283 C279 C280 C284 -6(3) . . . . ?
C284 C280 C281 C282 -176.6(18) . . . . ?
C290 C286 C287 C288 -174(3) . . . . ?
C290 C286 C287 C291 6(3) . . . . ?
C291 C287 C288 C289 -179.8(19) . . . . ?
C297 C293 C292 N214 179(2) . . . . ?
C298 C294 C293 C292 -172(2) . . . . ?
C298 C294 C293 C297 10(3) . . . . ?
C304 C300 C301 C302 -171(3) . . . . ?
C304 C300 C301 C305 5(4) . . . . ?
C305 C301 C302 C303 -177(2) . . . . ?

loop_
_twin_individual_id
_twin_individual_mass_fraction_refined
1 0.841(10)
2 0.159(10)

loop_
_smtbx_masks_void_nr
_smtbx_masks_void_average_x
_smtbx_masks_void_average_y
_smtbx_masks_void_average_z
_smtbx_masks_void_volume
_smtbx_masks_void_count_electrons
_smtbx_masks_void_content
1 -0.478 -0.560 0.151 7493.7 1520.3 '4 C7H9N'
